data_7711481
loop_
_publ_author_name
'Korona, Krzesimir'
'Kornowicz, Arkadiusz'
'Justyniak, Iwona'
'Terlecki, Micha\/l'
'Blachowski, Artur'
'Lewinski, Janusz'

_publ_section_title
;
 Non-redox reactivity of V(II) and Fe(II) formamidinates towards CO2
 resulting in the formation of novel M(II) carbamates
;
_journal_name_full 'Dalton Transactions'
_journal_paper_doi 10.1039/D2DT02274E
_journal_year 2022
_chemical_formula_sum 'C221 H304 Fe4 N16 O14'
_chemical_formula_weight 3632.18
_space_group_crystal_system monoclinic
_space_group_IT_number 14
_space_group_name_Hall '-P 2yn'
_space_group_name_H-M_alt 'P 1 21/n 1'
_atom_sites_solution_hydrogens geom
_audit_creation_method SHELXL-2016/6
_audit_update_record
;
2022-09-29 deposited with the CCDC.	2022-10-11 downloaded from the CCDC.
;
_cell_angle_alpha 90
_cell_angle_beta 92.0129(11)
_cell_angle_gamma 90
_cell_formula_units_Z 4
_cell_length_a 14.00932(15)
_cell_length_b 64.6462(8)
_cell_length_c 25.1469(3)
_cell_measurement_reflns_used 31346
_cell_measurement_temperature 100(2)
_cell_measurement_theta_max 28.0970
_cell_measurement_theta_min 2.3320
_cell_volume 22760.2(5)
_computing_cell_refinement 'CrysAlisPro 1.171.40.45a (Rigaku OD, 2019)'
_computing_data_collection 'CrysAlisPro 1.171.40.45a (Rigaku OD, 2019)'
_computing_data_reduction 'CrysAlisPro 1.171.40.45a (Rigaku OD, 2019)'
_computing_molecular_graphics
;
CrystalMaker (Palmer, D. C. (2014) CrystalMaker Software Ltd, Begbroke, Oxfordshire, England.)
ORTEP III (Farrugia, L. J. (2012). J. Appl. Cryst. 45, 849-854.)
;
_computing_publication_material
;
WinGX: Farrugia, L. J. (2012). J. Appl. Cryst. 45, 849-854.)
Dolomanov, O.V.; Bourhis, L.J.; Gildea, R.J.; Howard, J.A.K.; Puschmann, H., OLEX2: 
(2009). J. Appl. Cryst., 42, 339-341
;
_computing_structure_refinement 'SHELXL-2016/6 (Sheldrick, 2016)'
_computing_structure_solution 'SHELXT 2014/5 (Sheldrick, 2014)'
_diffrn_ambient_temperature 100(2)
_diffrn_detector_area_resol_mean 16.2974
_diffrn_measured_fraction_theta_full 0.998
_diffrn_measured_fraction_theta_max 0.889
_diffrn_measurement_device 'four-circle diffractometer'
_diffrn_measurement_device_type 'SuperNova, Dual, Cu at home/near, Eos'
_diffrn_measurement_method '\w scans'
_diffrn_radiation_type MoK\a
_diffrn_radiation_wavelength 0.71073
_diffrn_reflns_av_R_equivalents 0.0407
_diffrn_reflns_av_unetI/netI 0.0771
_diffrn_reflns_Laue_measured_fraction_full 0.998
_diffrn_reflns_Laue_measured_fraction_max 0.889
_diffrn_reflns_limit_h_max 18
_diffrn_reflns_limit_h_min -17
_diffrn_reflns_limit_k_max 43
_diffrn_reflns_limit_k_min -85
_diffrn_reflns_limit_l_max 27
_diffrn_reflns_limit_l_min -33
_diffrn_reflns_number 96823
_diffrn_reflns_point_group_measured_fraction_full 0.998
_diffrn_reflns_point_group_measured_fraction_max 0.889
_diffrn_reflns_theta_full 25.242
_diffrn_reflns_theta_max 28.249
_diffrn_reflns_theta_min 2.350
_diffrn_source 'micro-focus sealed X-ray tube'
_exptl_absorpt_coefficient_mu 0.307
_exptl_absorpt_correction_T_max 0.979
_exptl_absorpt_correction_T_min 0.953
_exptl_absorpt_correction_type multi-scan
_exptl_absorpt_process_details
;
CrysAlisPro 1.171.40.45a (Rigaku Oxford Diffraction, 2019)
Empirical absorption correction using spherical harmonics,
 implemented in SCALE3 ABSPACK scaling algorithm.
;
_exptl_crystal_colour 'pale beige'
_exptl_crystal_density_diffrn 1.060
_exptl_crystal_description block
_exptl_crystal_F_000 7832
_exptl_crystal_size_max 0.21
_exptl_crystal_size_mid 0.13
_exptl_crystal_size_min 0.07
_refine_diff_density_max 0.824
_refine_diff_density_min -0.857
_refine_diff_density_rms 0.071
_refine_ls_extinction_method none
_refine_ls_goodness_of_fit_ref 1.072
_refine_ls_hydrogen_treatment constr
_refine_ls_matrix_type full
_refine_ls_number_parameters 2387
_refine_ls_number_reflns 50059
_refine_ls_number_restraints 87
_refine_ls_restrained_S_all 1.079
_refine_ls_R_factor_all 0.0965
_refine_ls_R_factor_gt 0.0755
_refine_ls_shift/su_max 0.013
_refine_ls_shift/su_mean 0.001
_refine_ls_structure_factor_coef Fsqd
_refine_ls_weighting_details 'w=1/[\s^2^(Fo^2^)+(0.0267P)^2^+42.1718P] where P=(Fo^2^+2Fc^2^)/3'
_refine_ls_weighting_scheme calc
_refine_ls_wR_factor_gt 0.1411
_refine_ls_wR_factor_ref 0.1490
_reflns_Friedel_coverage 0.000
_reflns_number_gt 38802
_reflns_number_total 50059
_reflns_threshold_expression 'I > 2\s(I)'
_cod_data_source_file d2dt02274e2.cif
_cod_data_source_block shelx_CCDC3
_cod_original_sg_symbol_H-M 'P 21/n'
_cod_database_code 7711481
_shelx_shelxl_version_number 2016/6
_shelx_space_group_comment
;
The symmetry employed for this shelxl refinement is uniquely defined
by the following loop, which should always be used as a source of
symmetry information in preference to the above space-group names.
They are only intended as comments.
;
_smtbx_masks_special_details
;
A solvent mask was calculated and 524 electrons were 
found in a volume of 3492\%A^3^ in 2 voids per unit cell. 
This is consistent with the presence of 
1[C6H14], 1.5[C6H14] per Unit Cell 
which account for 500 electrons 
per unit cell.
;
_smtbx_masks_void_probe_radius 1.2
_smtbx_masks_void_truncation_radius 1.2

loop_
_space_group_symop_operation_xyz
'x, y, z'
'-x+1/2, y+1/2, -z+1/2'
'-x, -y, -z'
'x-1/2, -y-1/2, z-1/2'

loop_
_atom_site_label
_atom_site_type_symbol
_atom_site_fract_x
_atom_site_fract_y
_atom_site_fract_z
_atom_site_U_iso_or_equiv
_atom_site_adp_type
_atom_site_occupancy
_atom_site_site_symmetry_order
_atom_site_calc_flag
_atom_site_refinement_flags_posn
_atom_site_refinement_flags_adp
_atom_site_refinement_flags_occupancy
_atom_site_disorder_assembly
_atom_site_disorder_group
C1 C 0.32472(19) 0.16821(4) 0.64835(11) 0.0133(5) Uani 1 1 d . . . . .
C2 C 0.30210(19) 0.13249(4) 0.61634(12) 0.0170(6) Uani 1 1 d . . . . .
C3 C 0.2830(2) 0.11834(5) 0.65622(12) 0.0203(6) Uani 1 1 d . . . . .
C4 C 0.2197(2) 0.10225(5) 0.64329(14) 0.0279(7) Uani 1 1 d . . . . .
H4 H 0.204996 0.092344 0.669676 0.034 Uiso 1 1 calc R U . . .
C5 C 0.1781(2) 0.10049(5) 0.59301(14) 0.0304(8) Uani 1 1 d . . . . .
H5 H 0.133823 0.089673 0.585304 0.037 Uiso 1 1 calc R U . . .
C6 C 0.2009(2) 0.11448(5) 0.55369(13) 0.0245(7) Uani 1 1 d . . . . .
H6 H 0.173173 0.112941 0.518887 0.029 Uiso 1 1 calc R U . . .
C7 C 0.2638(2) 0.13080(5) 0.56444(12) 0.0182(6) Uani 1 1 d . . . . .
C8 C 0.3283(2) 0.11981(5) 0.71154(12) 0.0249(7) Uani 1 1 d . . . . .
H8 H 0.372739 0.131914 0.712027 0.030 Uiso 1 1 calc R U . . .
C9 C 0.3876(3) 0.10051(5) 0.72538(15) 0.0347(8) Uani 1 1 d . . . . .
H9A H 0.345657 0.088378 0.725698 0.052 Uiso 1 1 calc R U . . .
H9B H 0.418839 0.102249 0.760569 0.052 Uiso 1 1 calc R U . . .
H9C H 0.436143 0.098563 0.698720 0.052 Uiso 1 1 calc R U . . .
C10 C 0.2531(3) 0.12389(6) 0.75268(14) 0.0364(9) Uani 1 1 d . . . . .
H10A H 0.217151 0.136412 0.742905 0.055 Uiso 1 1 calc R U . . .
H10B H 0.284467 0.125771 0.787778 0.055 Uiso 1 1 calc R U . . .
H10C H 0.209218 0.112092 0.753778 0.055 Uiso 1 1 calc R U . . .
C11 C 0.2873(2) 0.14616(5) 0.52125(11) 0.0195(6) Uani 1 1 d . . . . .
H11 H 0.348831 0.153055 0.532095 0.023 Uiso 1 1 calc R U . . .
C12 C 0.3005(2) 0.13611(6) 0.46704(13) 0.0300(8) Uani 1 1 d . . . . .
H12A H 0.348339 0.125102 0.470508 0.045 Uiso 1 1 calc R U . . .
H12B H 0.321904 0.146556 0.441854 0.045 Uiso 1 1 calc R U . . .
H12C H 0.239560 0.130237 0.453965 0.045 Uiso 1 1 calc R U . . .
C13 C 0.2102(2) 0.16295(5) 0.51692(13) 0.0277(7) Uani 1 1 d . . . . .
H13A H 0.148822 0.156625 0.506297 0.042 Uiso 1 1 calc R U . . .
H13B H 0.227700 0.173178 0.490215 0.042 Uiso 1 1 calc R U . . .
H13C H 0.204610 0.169770 0.551472 0.042 Uiso 1 1 calc R U . . .
C14 C 0.46169(19) 0.14810(4) 0.62420(11) 0.0153(6) Uani 1 1 d . . . . .
H14 H 0.501604 0.159739 0.631159 0.018 Uiso 1 1 calc R U . . .
C15 C 0.6003(2) 0.13070(5) 0.60527(12) 0.0200(6) Uani 1 1 d . . . . .
C16 C 0.6621(2) 0.13017(5) 0.65056(13) 0.0227(7) Uani 1 1 d . . . . .
C17 C 0.7603(2) 0.12984(5) 0.64265(13) 0.0281(7) Uani 1 1 d . . . . .
H17 H 0.803668 0.129952 0.672570 0.034 Uiso 1 1 calc R U . . .
C18 C 0.7954(2) 0.12934(6) 0.59203(14) 0.0322(8) Uani 1 1 d . . . . .
H18 H 0.862444 0.129506 0.587439 0.039 Uiso 1 1 calc R U . . .
C19 C 0.7335(2) 0.12860(5) 0.54793(14) 0.0294(8) Uani 1 1 d . . . . .
H19 H 0.758466 0.127779 0.513358 0.035 Uiso 1 1 calc R U . . .
C20 C 0.6346(2) 0.12906(5) 0.55371(13) 0.0238(7) Uani 1 1 d . . . . .
C21 C 0.6257(2) 0.12939(5) 0.70693(13) 0.0250(7) Uani 1 1 d . . . . .
H21 H 0.554374 0.129005 0.703995 0.030 Uiso 1 1 calc R U . . .
C22 C 0.6586(3) 0.10954(7) 0.73461(18) 0.0558(13) Uani 1 1 d . . . . .
H22A H 0.640389 0.097623 0.712413 0.084 Uiso 1 1 calc R U . . .
H22B H 0.628420 0.108419 0.769058 0.084 Uiso 1 1 calc R U . . .
H22C H 0.728192 0.109816 0.740165 0.084 Uiso 1 1 calc R U . . .
C23 C 0.6537(3) 0.14831(7) 0.73932(16) 0.0519(11) Uani 1 1 d . . . . .
H23A H 0.723427 0.149471 0.741699 0.078 Uiso 1 1 calc R U . . .
H23B H 0.629003 0.147019 0.775157 0.078 Uiso 1 1 calc R U . . .
H23C H 0.626639 0.160689 0.722071 0.078 Uiso 1 1 calc R U . . .
C24 C 0.5657(2) 0.12829(5) 0.50574(13) 0.0259(7) Uani 1 1 d . . . . .
H24 H 0.501966 0.124221 0.519093 0.031 Uiso 1 1 calc R U . . .
C25 C 0.5933(3) 0.11193(7) 0.46513(16) 0.0513(12) Uani 1 1 d . . . . .
H25A H 0.653472 0.115883 0.449232 0.077 Uiso 1 1 calc R U . . .
H25B H 0.542920 0.110900 0.437201 0.077 Uiso 1 1 calc R U . . .
H25C H 0.601061 0.098523 0.482944 0.077 Uiso 1 1 calc R U . . .
C26 C 0.5534(3) 0.14936(5) 0.47985(15) 0.0340(8) Uani 1 1 d . . . . .
H26A H 0.528048 0.159125 0.505590 0.051 Uiso 1 1 calc R U . . .
H26B H 0.508891 0.148252 0.449047 0.051 Uiso 1 1 calc R U . . .
H26C H 0.615414 0.154302 0.468181 0.051 Uiso 1 1 calc R U . . .
C27 C 0.14831(18) 0.22909(5) 0.59898(11) 0.0156(6) Uani 1 1 d . . . . .
C28 C 0.05161(19) 0.25015(4) 0.53552(11) 0.0156(6) Uani 1 1 d . . . . .
C29 C -0.0456(2) 0.25167(5) 0.54756(12) 0.0193(6) Uani 1 1 d . . . . .
C30 C -0.0913(2) 0.27039(5) 0.53651(13) 0.0278(7) Uani 1 1 d . . . . .
H30 H -0.156474 0.271953 0.544858 0.033 Uiso 1 1 calc R U . . .
C31 C -0.0445(2) 0.28664(5) 0.51388(13) 0.0299(8) Uani 1 1 d . . . . .
H31 H -0.077300 0.299250 0.506735 0.036 Uiso 1 1 calc R U . . .
C32 C 0.0501(2) 0.28464(5) 0.50152(14) 0.0300(8) Uani 1 1 d . . . . .
H32 H 0.081557 0.295865 0.485162 0.036 Uiso 1 1 calc R U . . .
C33 C 0.1005(2) 0.26649(5) 0.51255(13) 0.0226(7) Uani 1 1 d . . . . .
C34 C -0.0985(2) 0.23392(5) 0.57278(13) 0.0267(7) Uani 1 1 d . . . . .
H34 H -0.061002 0.220962 0.567552 0.032 Uiso 1 1 calc R U . . .
C35 C -0.1053(3) 0.23762(7) 0.63254(15) 0.0441(10) Uani 1 1 d . . . . .
H35A H -0.040848 0.238570 0.648833 0.066 Uiso 1 1 calc R U . . .
H35B H -0.139550 0.226101 0.648547 0.066 Uiso 1 1 calc R U . . .
H35C H -0.139747 0.250550 0.638557 0.066 Uiso 1 1 calc R U . . .
C36 C -0.1985(2) 0.23079(6) 0.54731(16) 0.0372(9) Uani 1 1 d . . . . .
H36A H -0.240124 0.242166 0.557693 0.056 Uiso 1 1 calc R U . . .
H36B H -0.224864 0.217639 0.559468 0.056 Uiso 1 1 calc R U . . .
H36C H -0.194354 0.230553 0.508496 0.056 Uiso 1 1 calc R U . . .
C37 C 0.2067(2) 0.26531(6) 0.50137(17) 0.0400(10) Uani 1 1 d . . . . .
H37 H 0.229576 0.250926 0.508963 0.048 Uiso 1 1 calc R U . . .
C38 C 0.2631(3) 0.28049(9) 0.53850(17) 0.0640(15) Uani 1 1 d . . . . .
H38A H 0.244846 0.294742 0.529541 0.096 Uiso 1 1 calc R U . . .
H38B H 0.331702 0.278680 0.533819 0.096 Uiso 1 1 calc R U . . .
H38C H 0.248240 0.277642 0.575586 0.096 Uiso 1 1 calc R U . . .
C39 C 0.2257(3) 0.27047(7) 0.44354(16) 0.0494(11) Uani 1 1 d . . . . .
H39A H 0.185833 0.261681 0.420038 0.074 Uiso 1 1 calc R U . . .
H39B H 0.293170 0.268026 0.436721 0.074 Uiso 1 1 calc R U . . .
H39C H 0.210179 0.285037 0.436673 0.074 Uiso 1 1 calc R U . . .
C40 C 0.10084(19) 0.21472(4) 0.51328(11) 0.0159(6) Uani 1 1 d . . . . .
H40 H 0.137272 0.202681 0.521613 0.019 Uiso 1 1 calc R U . . .
C41 C 0.0540(2) 0.19839(4) 0.43432(11) 0.0162(6) Uani 1 1 d . . . . .
C42 C -0.0227(2) 0.18419(5) 0.43370(12) 0.0192(6) Uani 1 1 d . . . . .
C43 C -0.0278(2) 0.16947(5) 0.39381(13) 0.0256(7) Uani 1 1 d . . . . .
H43 H -0.079688 0.159988 0.392554 0.031 Uiso 1 1 calc R U . . .
C44 C 0.0414(2) 0.16819(5) 0.35533(13) 0.0290(7) Uani 1 1 d . . . . .
H44 H 0.035844 0.158181 0.327744 0.035 Uiso 1 1 calc R U . . .
C45 C 0.1175(2) 0.18157(5) 0.35780(12) 0.0253(7) Uani 1 1 d . . . . .
H45 H 0.165396 0.180426 0.332158 0.030 Uiso 1 1 calc R U . . .
C46 C 0.1263(2) 0.19678(5) 0.39686(11) 0.0192(6) Uani 1 1 d . . . . .
C47 C -0.0969(2) 0.18555(5) 0.47646(12) 0.0217(6) Uani 1 1 d . . . . .
H47 H -0.110716 0.200550 0.482168 0.026 Uiso 1 1 calc R U . . .
C48 C -0.0606(2) 0.17666(5) 0.52992(12) 0.0260(7) Uani 1 1 d . . . . .
H48A H -0.047483 0.161868 0.525903 0.039 Uiso 1 1 calc R U . . .
H48B H -0.109336 0.178606 0.556513 0.039 Uiso 1 1 calc R U . . .
H48C H -0.001902 0.183834 0.541538 0.039 Uiso 1 1 calc R U . . .
C49 C -0.1916(2) 0.17503(5) 0.46106(15) 0.0316(8) Uani 1 1 d . . . . .
H49A H -0.212737 0.179498 0.425317 0.047 Uiso 1 1 calc R U . . .
H49B H -0.239769 0.178857 0.486600 0.047 Uiso 1 1 calc R U . . .
H49C H -0.182882 0.159988 0.461371 0.047 Uiso 1 1 calc R U . . .
C50 C 0.2103(2) 0.21166(5) 0.39688(12) 0.0206(6) Uani 1 1 d . . . . .
H50 H 0.212237 0.219273 0.431520 0.025 Uiso 1 1 calc R U . . .
C51 C 0.3061(2) 0.20077(6) 0.39142(13) 0.0293(8) Uani 1 1 d . . . . .
H51A H 0.314313 0.190344 0.419496 0.044 Uiso 1 1 calc R U . . .
H51B H 0.357885 0.210944 0.394717 0.044 Uiso 1 1 calc R U . . .
H51C H 0.307753 0.194042 0.356548 0.044 Uiso 1 1 calc R U . . .
C52 C 0.1965(2) 0.22759(5) 0.35201(14) 0.0318(8) Uani 1 1 d . . . . .
H52A H 0.191554 0.220424 0.317684 0.048 Uiso 1 1 calc R U . . .
H52B H 0.251217 0.237042 0.352341 0.048 Uiso 1 1 calc R U . . .
H52C H 0.137880 0.235485 0.357352 0.048 Uiso 1 1 calc R U . . .
C53 C 0.39979(19) 0.24507(4) 0.65546(11) 0.0139(6) Uani 1 1 d . . . . .
C54 C 0.54282(19) 0.22561(4) 0.62862(12) 0.0159(6) Uani 1 1 d . . . . .
C55 C 0.5408(2) 0.21477(5) 0.58079(12) 0.0194(6) Uani 1 1 d . . . . .
C56 C 0.5947(2) 0.19667(5) 0.57819(14) 0.0254(7) Uani 1 1 d . . . . .
H56 H 0.594196 0.188922 0.546083 0.030 Uiso 1 1 calc R U . . .
C57 C 0.6488(2) 0.18989(5) 0.62174(15) 0.0293(8) Uani 1 1 d . . . . .
H57 H 0.685026 0.177518 0.619375 0.035 Uiso 1 1 calc R U . . .
C58 C 0.6506(2) 0.20095(5) 0.66859(13) 0.0225(7) Uani 1 1 d . . . . .
H58 H 0.688027 0.196115 0.698285 0.027 Uiso 1 1 calc R U . . .
C59 C 0.59812(19) 0.21916(5) 0.67288(12) 0.0188(6) Uani 1 1 d . . . . .
C60 C 0.4807(2) 0.22188(5) 0.53307(12) 0.0233(7) Uani 1 1 d . . . . .
H60 H 0.474438 0.237258 0.535447 0.028 Uiso 1 1 calc R U . . .
C61 C 0.5255(2) 0.21685(6) 0.47972(13) 0.0333(8) Uani 1 1 d . . . . .
H61A H 0.592101 0.221541 0.480578 0.050 Uiso 1 1 calc R U . . .
H61B H 0.489770 0.223923 0.450890 0.050 Uiso 1 1 calc R U . . .
H61C H 0.523364 0.201881 0.473667 0.050 Uiso 1 1 calc R U . . .
C62 C 0.3793(2) 0.21260(6) 0.53421(13) 0.0307(8) Uani 1 1 d . . . . .
H62A H 0.383073 0.197502 0.531494 0.046 Uiso 1 1 calc R U . . .
H62B H 0.340408 0.218031 0.504193 0.046 Uiso 1 1 calc R U . . .
H62C H 0.349921 0.216376 0.567655 0.046 Uiso 1 1 calc R U . . .
C63 C 0.6035(2) 0.23117(5) 0.72480(12) 0.0225(7) Uani 1 1 d . . . . .
H63 H 0.564455 0.244025 0.719944 0.027 Uiso 1 1 calc R U . . .
C64 C 0.5619(3) 0.21864(7) 0.76999(15) 0.0447(10) Uani 1 1 d . . . . .
H64A H 0.496524 0.214415 0.759918 0.067 Uiso 1 1 calc R U . . .
H64B H 0.561144 0.227140 0.802237 0.067 Uiso 1 1 calc R U . . .
H64C H 0.601219 0.206323 0.776785 0.067 Uiso 1 1 calc R U . . .
C65 C 0.7067(2) 0.23762(6) 0.73842(15) 0.0374(9) Uani 1 1 d . . . . .
H65A H 0.746138 0.225244 0.744101 0.056 Uiso 1 1 calc R U . . .
H65B H 0.708471 0.246021 0.770882 0.056 Uiso 1 1 calc R U . . .
H65C H 0.731492 0.245722 0.709002 0.056 Uiso 1 1 calc R U . . .
C66 C 0.52719(19) 0.26318(4) 0.61398(11) 0.0157(6) Uani 1 1 d . . . . .
H66 H 0.489843 0.275443 0.614586 0.019 Uiso 1 1 calc R U . . .
C67 C 0.64654(19) 0.28331(4) 0.57817(12) 0.0179(6) Uani 1 1 d . . . . .
C68 C 0.6541(2) 0.28583(5) 0.52285(13) 0.0210(6) Uani 1 1 d . . . . .
C69 C 0.6952(2) 0.30396(5) 0.50439(14) 0.0291(7) Uani 1 1 d . . . . .
H69 H 0.698907 0.306162 0.467168 0.035 Uiso 1 1 calc R U . . .
C70 C 0.7306(3) 0.31879(5) 0.53935(15) 0.0344(8) Uani 1 1 d . . . . .
H70 H 0.759800 0.330926 0.526172 0.041 Uiso 1 1 calc R U . . .
C71 C 0.7234(2) 0.31597(5) 0.59317(15) 0.0314(8) Uani 1 1 d . . . . .
H71 H 0.747341 0.326357 0.616814 0.038 Uiso 1 1 calc R U . . .
C72 C 0.6818(2) 0.29820(5) 0.61412(13) 0.0227(7) Uani 1 1 d . . . . .
C73 C 0.6151(2) 0.26963(6) 0.48493(13) 0.0266(7) Uani 1 1 d . . . . .
H73 H 0.614403 0.256230 0.504765 0.032 Uiso 1 1 calc R U . . .
C74 C 0.5123(2) 0.27464(7) 0.46823(16) 0.0459(11) Uani 1 1 d . . . . .
H74A H 0.474615 0.276497 0.499969 0.069 Uiso 1 1 calc R U . . .
H74B H 0.485502 0.263242 0.446777 0.069 Uiso 1 1 calc R U . . .
H74C H 0.510613 0.287392 0.447158 0.069 Uiso 1 1 calc R U . . .
C75 C 0.6751(2) 0.26637(6) 0.43604(13) 0.0344(8) Uani 1 1 d . . . . .
H75A H 0.673088 0.278889 0.414067 0.052 Uiso 1 1 calc R U . . .
H75B H 0.649424 0.254679 0.415253 0.052 Uiso 1 1 calc R U . . .
H75C H 0.741356 0.263433 0.447444 0.052 Uiso 1 1 calc R U . . .
C76 C 0.6759(2) 0.29559(5) 0.67356(13) 0.0267(7) Uani 1 1 d . . . . .
H76 H 0.666708 0.280541 0.681042 0.032 Uiso 1 1 calc R U . . .
C77 C 0.7674(3) 0.30264(6) 0.70362(15) 0.0368(9) Uani 1 1 d . . . . .
H77A H 0.822664 0.295737 0.688681 0.055 Uiso 1 1 calc R U . . .
H77B H 0.763597 0.299040 0.741343 0.055 Uiso 1 1 calc R U . . .
H77C H 0.774376 0.317658 0.700042 0.055 Uiso 1 1 calc R U . . .
C78 C 0.5900(2) 0.30729(6) 0.69469(15) 0.0387(9) Uani 1 1 d . . . . .
H78A H 0.595515 0.322014 0.686090 0.058 Uiso 1 1 calc R U . . .
H78B H 0.588434 0.305578 0.733377 0.058 Uiso 1 1 calc R U . . .
H78C H 0.530966 0.301751 0.678128 0.058 Uiso 1 1 calc R U . . .
C79 C 0.1831(2) 0.18752(4) 0.77591(11) 0.0170(6) Uani 1 1 d . . . . .
C80 C 0.2479(2) 0.17906(5) 0.81417(12) 0.0215(6) Uani 1 1 d . . . . .
C81 C 0.2173(2) 0.16271(5) 0.84534(13) 0.0307(8) Uani 1 1 d . . . . .
H81 H 0.259354 0.157104 0.872077 0.037 Uiso 1 1 calc R U . . .
C82 C 0.1274(2) 0.15456(5) 0.83803(15) 0.0334(8) Uani 1 1 d . . . . .
H82 H 0.107118 0.143675 0.860363 0.040 Uiso 1 1 calc R U . . .
C83 C 0.0664(2) 0.16206(6) 0.79861(16) 0.0380(9) Uani 1 1 d . . . . .
H83 H 0.005265 0.155896 0.793208 0.046 Uiso 1 1 calc R U . . .
C84 C 0.0925(2) 0.17852(5) 0.76636(14) 0.0346(8) Uani 1 1 d D U . . .
C85 C 0.3506(2) 0.18685(5) 0.82071(14) 0.0274(7) Uani 1 1 d . . . . .
H85 H 0.356784 0.199529 0.798301 0.033 Uiso 1 1 calc R U . . .
C86 C 0.3771(3) 0.19266(7) 0.87825(17) 0.0497(11) Uani 1 1 d . . . . .
H86A H 0.331967 0.203013 0.890753 0.075 Uiso 1 1 calc R U . . .
H86B H 0.441908 0.198394 0.880164 0.075 Uiso 1 1 calc R U . . .
H86C H 0.374478 0.180311 0.900743 0.075 Uiso 1 1 calc R U . . .
C87 C 0.4192(2) 0.17052(6) 0.80033(15) 0.0357(8) Uani 1 1 d . . . . .
H87A H 0.413347 0.157822 0.821272 0.054 Uiso 1 1 calc R U . . .
H87B H 0.484839 0.175690 0.803811 0.054 Uiso 1 1 calc R U . . .
H87C H 0.403276 0.167558 0.762834 0.054 Uiso 1 1 calc R U . . .
C91 C 0.19745(18) 0.22284(5) 0.77655(11) 0.0163(6) Uani 1 1 d . . . . .
H91 H 0.180431 0.220748 0.812395 0.020 Uiso 1 1 calc R U . . .
C92 C 0.19351(19) 0.25814(5) 0.80026(11) 0.0164(6) Uani 1 1 d . . . . .
C93 C 0.1002(2) 0.26538(5) 0.80892(11) 0.0188(6) Uani 1 1 d . . . . .
C94 C 0.0898(2) 0.28193(5) 0.84302(12) 0.0244(7) Uani 1 1 d . . . . .
H94 H 0.027470 0.286881 0.849513 0.029 Uiso 1 1 calc R U . . .
C95 C 0.1672(2) 0.29148(5) 0.86789(13) 0.0286(8) Uani 1 1 d . . . . .
H95 H 0.158009 0.303090 0.890289 0.034 Uiso 1 1 calc R U . . .
C96 C 0.2584(2) 0.28408(6) 0.86009(13) 0.0298(8) Uani 1 1 d . . . . .
H96 H 0.311568 0.290433 0.878030 0.036 Uiso 1 1 calc R U . . .
C97 C 0.2731(2) 0.26736(5) 0.82609(12) 0.0196(6) Uani 1 1 d . . . . .
C98 C 0.0122(2) 0.25508(5) 0.78333(13) 0.0234(7) Uani 1 1 d . . . . .
H98 H 0.032619 0.246942 0.751880 0.028 Uiso 1 1 calc R U . . .
C99 C -0.0329(2) 0.24019(6) 0.82239(15) 0.0365(9) Uani 1 1 d . . . . .
H99A H 0.013054 0.229311 0.832307 0.055 Uiso 1 1 calc R U . . .
H99B H -0.090109 0.233938 0.805599 0.055 Uiso 1 1 calc R U . . .
H99C H -0.050554 0.247784 0.854311 0.055 Uiso 1 1 calc R U . . .
C100 C -0.0628(2) 0.27066(5) 0.76431(14) 0.0287(7) Uani 1 1 d . . . . .
H10D H -0.091907 0.277060 0.795120 0.043 Uiso 1 1 calc R U . . .
H10E H -0.112167 0.263589 0.742537 0.043 Uiso 1 1 calc R U . . .
H10F H -0.032614 0.281360 0.743007 0.043 Uiso 1 1 calc R U . . .
C101 C 0.3751(2) 0.25953(5) 0.81905(13) 0.0251(7) Uani 1 1 d . . . . .
H101 H 0.371705 0.247335 0.794611 0.030 Uiso 1 1 calc R U . . .
C102 C 0.4199(2) 0.25236(6) 0.87200(14) 0.0324(8) Uani 1 1 d . . . . .
H10G H 0.427406 0.264213 0.896069 0.049 Uiso 1 1 calc R U . . .
H10H H 0.482579 0.246218 0.866062 0.049 Uiso 1 1 calc R U . . .
H10I H 0.378436 0.242020 0.887931 0.049 Uiso 1 1 calc R U . . .
C103 C 0.4360(2) 0.27612(6) 0.79312(14) 0.0318(8) Uani 1 1 d . . . . .
H10J H 0.405702 0.280269 0.759056 0.048 Uiso 1 1 calc R U . . .
H10K H 0.499758 0.270546 0.787029 0.048 Uiso 1 1 calc R U . . .
H10L H 0.441576 0.288174 0.816662 0.048 Uiso 1 1 calc R U . . .
C104 C 0.0769(3) 0.28705(6) 0.65054(15) 0.0365(9) Uani 1 1 d . . . . .
H10M H 0.019874 0.278695 0.658308 0.044 Uiso 1 1 calc R U . . .
H10N H 0.094086 0.284475 0.613261 0.044 Uiso 1 1 calc R U . . .
C105 C 0.0574(3) 0.30943(6) 0.65888(19) 0.0484(11) Uani 1 1 d . . . . .
H10O H -0.011385 0.311686 0.664563 0.058 Uiso 1 1 calc R U . . .
H10P H 0.075780 0.317543 0.627453 0.058 Uiso 1 1 calc R U . . .
C106 C 0.1164(3) 0.31597(5) 0.70759(16) 0.0390(9) Uani 1 1 d . . . . .
H10Q H 0.140033 0.330317 0.704032 0.047 Uiso 1 1 calc R U . . .
H10R H 0.079204 0.314885 0.740243 0.047 Uiso 1 1 calc R U . . .
C107 C 0.1973(2) 0.30061(5) 0.70809(16) 0.0328(8) Uani 1 1 d . . . . .
H10S H 0.249359 0.305521 0.685645 0.039 Uiso 1 1 calc R U . . .
H10T H 0.223341 0.298455 0.744783 0.039 Uiso 1 1 calc R U . . .
C108 C 0.2218(2) 0.40869(5) 0.68211(11) 0.0184(6) Uani 1 1 d . . . . .
C109 C 0.2418(2) 0.37114(5) 0.69399(15) 0.0292(8) Uani 1 1 d . . . . .
C110 C 0.2704(2) 0.36492(5) 0.74496(17) 0.0347(9) Uani 1 1 d . . . . .
C111 C 0.3348(3) 0.34839(6) 0.7493(2) 0.0528(12) Uani 1 1 d . . . . .
H111 H 0.356077 0.343706 0.783514 0.063 Uiso 1 1 calc R U . . .
C112 C 0.3676(3) 0.33890(7) 0.7047(3) 0.0695(18) Uani 1 1 d . . . . .
H112 H 0.413424 0.328104 0.708326 0.083 Uiso 1 1 calc R U . . .
C113 C 0.3353(4) 0.34475(6) 0.6550(3) 0.0694(18) Uani 1 1 d . . . . .
H113 H 0.357195 0.337604 0.624749 0.083 Uiso 1 1 calc R U . . .
C114 C 0.2700(3) 0.36125(6) 0.64788(18) 0.0495(12) Uani 1 1 d . . . . .
C115 C 0.2351(3) 0.37484(6) 0.79502(16) 0.0392(9) Uani 1 1 d . . . . .
H115 H 0.175945 0.382758 0.784805 0.047 Uiso 1 1 calc R U . . .
C116 C 0.3087(3) 0.39052(7) 0.8175(2) 0.0600(13) Uani 1 1 d . . . . .
H11A H 0.368653 0.383354 0.826795 0.090 Uiso 1 1 calc R U . . .
H11B H 0.284014 0.397047 0.849433 0.090 Uiso 1 1 calc R U . . .
H11C H 0.320298 0.401142 0.790720 0.090 Uiso 1 1 calc R U . . .
C117 C 0.2084(3) 0.35935(7) 0.83716(18) 0.0549(12) Uani 1 1 d . . . . .
H11D H 0.161958 0.349484 0.821899 0.082 Uiso 1 1 calc R U . . .
H11E H 0.180272 0.366646 0.866974 0.082 Uiso 1 1 calc R U . . .
H11F H 0.265722 0.351913 0.849880 0.082 Uiso 1 1 calc R U . . .
C118 C 0.2350(4) 0.36753(7) 0.59301(18) 0.0667(16) Uani 1 1 d . . . . .
H118 H 0.187366 0.378850 0.597785 0.080 Uiso 1 1 calc R U . . .
C119 C 0.1827(5) 0.35025(8) 0.5630(2) 0.093(2) Uani 1 1 d . . . . .
H11G H 0.225774 0.338447 0.559106 0.139 Uiso 1 1 calc R U . . .
H11H H 0.161576 0.355230 0.527666 0.139 Uiso 1 1 calc R U . . .
H11I H 0.127034 0.345955 0.582772 0.139 Uiso 1 1 calc R U . . .
C120 C 0.3148(5) 0.37668(10) 0.5609(3) 0.116(3) Uani 1 1 d . . . . .
H12D H 0.340492 0.389002 0.579047 0.174 Uiso 1 1 calc R U . . .
H12E H 0.289606 0.380514 0.525410 0.174 Uiso 1 1 calc R U . . .
H12F H 0.365755 0.366423 0.557567 0.174 Uiso 1 1 calc R U . . .
C121 C 0.0815(2) 0.38720(5) 0.68589(12) 0.0199(6) Uani 1 1 d . . . . .
H121 H 0.043034 0.399296 0.684619 0.024 Uiso 1 1 calc R U . . .
C122 C -0.0604(2) 0.36921(4) 0.68345(13) 0.0217(7) Uani 1 1 d . . . . .
C123 C -0.1066(2) 0.36228(4) 0.72906(13) 0.0219(7) Uani 1 1 d . . . . .
C124 C -0.2061(2) 0.36187(5) 0.72746(14) 0.0286(7) Uani 1 1 d . . . . .
H124 H -0.238477 0.357684 0.758232 0.034 Uiso 1 1 calc R U . . .
C125 C -0.2586(2) 0.36739(5) 0.68244(15) 0.0330(8) Uani 1 1 d . . . . .
H125 H -0.326373 0.367032 0.682311 0.040 Uiso 1 1 calc R U . . .
C126 C -0.2124(3) 0.37342(5) 0.63749(15) 0.0328(8) Uani 1 1 d . . . . .
H126 H -0.249120 0.377045 0.606396 0.039 Uiso 1 1 calc R U . . .
C127 C -0.1126(2) 0.37434(5) 0.63664(13) 0.0294(8) Uani 1 1 d . . . . .
C128 C -0.0482(2) 0.35645(5) 0.77861(13) 0.0244(7) Uani 1 1 d . . . . .
H128 H 0.016971 0.352493 0.767155 0.029 Uiso 1 1 calc R U . . .
C129 C -0.0366(3) 0.37509(6) 0.81575(15) 0.0358(8) Uani 1 1 d . . . . .
H12G H -0.003996 0.386266 0.797321 0.054 Uiso 1 1 calc R U . . .
H12H H 0.001312 0.371078 0.847591 0.054 Uiso 1 1 calc R U . . .
H12I H -0.099666 0.379861 0.826135 0.054 Uiso 1 1 calc R U . . .
C130 C -0.0882(3) 0.33811(6) 0.80853(15) 0.0374(9) Uani 1 1 d . . . . .
H13D H -0.149316 0.341973 0.823515 0.056 Uiso 1 1 calc R U . . .
H13E H -0.043058 0.334075 0.837336 0.056 Uiso 1 1 calc R U . . .
H13F H -0.097978 0.326457 0.783997 0.056 Uiso 1 1 calc R U . . .
C131 C -0.0645(3) 0.38000(6) 0.58521(14) 0.0391(9) Uani 1 1 d . . . . .
H131 H 0.006118 0.379442 0.592256 0.047 Uiso 1 1 calc R U . . .
C132 C -0.0898(4) 0.40185(7) 0.56730(18) 0.0605(13) Uani 1 1 d . . . . .
H13G H -0.159235 0.403090 0.562342 0.091 Uiso 1 1 calc R U . . .
H13H H -0.059407 0.404800 0.533611 0.091 Uiso 1 1 calc R U . . .
H13I H -0.066951 0.411741 0.594406 0.091 Uiso 1 1 calc R U . . .
C133 C -0.0896(4) 0.36435(8) 0.54115(17) 0.0753(18) Uani 1 1 d . . . . .
H13J H -0.072826 0.350388 0.553465 0.113 Uiso 1 1 calc R U . . .
H13K H -0.053848 0.367646 0.509452 0.113 Uiso 1 1 calc R U . . .
H13L H -0.158277 0.364991 0.532368 0.113 Uiso 1 1 calc R U . . .
C134 C 0.15261(19) 0.48329(4) 0.72473(11) 0.0151(6) Uani 1 1 d . . . . .
C135 C 0.00715(19) 0.46262(4) 0.73968(11) 0.0161(6) Uani 1 1 d . . . . .
C136 C 0.0025(2) 0.44802(5) 0.78077(12) 0.0191(6) Uani 1 1 d . . . . .
C137 C -0.0558(2) 0.43085(5) 0.77154(13) 0.0247(7) Uani 1 1 d . . . . .
H137 H -0.060026 0.420625 0.798497 0.030 Uiso 1 1 calc R U . . .
C138 C -0.1076(2) 0.42828(5) 0.72442(14) 0.0275(7) Uani 1 1 d . . . . .
H138 H -0.146768 0.416422 0.719126 0.033 Uiso 1 1 calc R U . . .
C139 C -0.1022(2) 0.44303(5) 0.68486(13) 0.0255(7) Uani 1 1 d . . . . .
H139 H -0.138033 0.441193 0.652425 0.031 Uiso 1 1 calc R U . . .
C140 C -0.0450(2) 0.46061(5) 0.69175(12) 0.0186(6) Uani 1 1 d . . . . .
C141 C 0.0622(2) 0.45010(5) 0.83178(12) 0.0243(7) Uani 1 1 d . . . . .
H141 H 0.069722 0.465210 0.839324 0.029 Uiso 1 1 calc R U . . .
C142 C 0.1618(2) 0.44127(6) 0.82382(15) 0.0370(9) Uani 1 1 d . . . . .
H14A H 0.157223 0.426332 0.817646 0.055 Uiso 1 1 calc R U . . .
H14B H 0.202325 0.443901 0.855672 0.055 Uiso 1 1 calc R U . . .
H14C H 0.189887 0.447924 0.793018 0.055 Uiso 1 1 calc R U . . .
C143 C 0.0174(3) 0.44022(6) 0.88039(14) 0.0388(9) Uani 1 1 d . . . . .
H14D H -0.048095 0.445283 0.883420 0.058 Uiso 1 1 calc R U . . .
H14E H 0.055105 0.443909 0.912573 0.058 Uiso 1 1 calc R U . . .
H14F H 0.016632 0.425143 0.876268 0.058 Uiso 1 1 calc R U . . .
C144 C -0.0404(2) 0.47632(5) 0.64742(12) 0.0215(6) Uani 1 1 d . . . . .
H144 H 0.006298 0.487241 0.659146 0.026 Uiso 1 1 calc R U . . .
C145 C -0.0023(2) 0.46619(6) 0.59734(13) 0.0330(8) Uani 1 1 d . . . . .
H14G H 0.059606 0.459721 0.605883 0.050 Uiso 1 1 calc R U . . .
H14H H 0.005351 0.476730 0.569812 0.050 Uiso 1 1 calc R U . . .
H14I H -0.047548 0.455630 0.584286 0.050 Uiso 1 1 calc R U . . .
C146 C -0.1373(2) 0.48696(5) 0.63645(13) 0.0279(7) Uani 1 1 d . . . . .
H14J H -0.183661 0.476780 0.622636 0.042 Uiso 1 1 calc R U . . .
H14K H -0.129906 0.497983 0.610153 0.042 Uiso 1 1 calc R U . . .
H14L H -0.159950 0.492900 0.669560 0.042 Uiso 1 1 calc R U . . .
C147 C 0.02750(19) 0.49787(4) 0.77558(11) 0.0153(6) Uani 1 1 d . . . . .
H147 H 0.066494 0.509625 0.782869 0.018 Uiso 1 1 calc R U . . .
C148 C -0.09436(19) 0.51582(5) 0.81538(12) 0.0180(6) Uani 1 1 d . . . . .
C149 C -0.1136(2) 0.53385(5) 0.78648(12) 0.0219(6) Uani 1 1 d . . . . .
C150 C -0.1602(2) 0.54997(5) 0.81190(14) 0.0312(8) Uani 1 1 d . . . . .
H150 H -0.175383 0.562267 0.792715 0.037 Uiso 1 1 calc R U . . .
C151 C -0.1845(3) 0.54833(6) 0.86445(14) 0.0347(8) Uani 1 1 d . . . . .
H151 H -0.216485 0.559437 0.880995 0.042 Uiso 1 1 calc R U . . .
C152 C -0.1626(2) 0.53067(5) 0.89306(13) 0.0281(7) Uani 1 1 d . . . . .
H152 H -0.178146 0.529862 0.929473 0.034 Uiso 1 1 calc R U . . .
C153 C -0.1182(2) 0.51404(5) 0.86926(12) 0.0200(6) Uani 1 1 d . . . . .
C154 C -0.0823(2) 0.53678(5) 0.72940(13) 0.0243(7) Uani 1 1 d . . . . .
H154 H -0.066399 0.522845 0.714865 0.029 Uiso 1 1 calc R U . . .
C155 C -0.1601(3) 0.54632(6) 0.69287(14) 0.0373(9) Uani 1 1 d . . . . .
H15A H -0.219504 0.538493 0.695982 0.056 Uiso 1 1 calc R U . . .
H15B H -0.139916 0.545848 0.655958 0.056 Uiso 1 1 calc R U . . .
H15C H -0.170560 0.560728 0.703271 0.056 Uiso 1 1 calc R U . . .
C156 C 0.0083(2) 0.55011(6) 0.72856(15) 0.0343(8) Uani 1 1 d . . . . .
H15D H -0.004664 0.563709 0.743923 0.051 Uiso 1 1 calc R U . . .
H15E H 0.027777 0.551807 0.691762 0.051 Uiso 1 1 calc R U . . .
H15F H 0.059701 0.543320 0.749466 0.051 Uiso 1 1 calc R U . . .
C157 C -0.0890(2) 0.49484(5) 0.90042(12) 0.0236(7) Uani 1 1 d . . . . .
H157 H -0.088195 0.483040 0.874733 0.028 Uiso 1 1 calc R U . . .
C158 C -0.1568(2) 0.48894(6) 0.94465(13) 0.0326(8) Uani 1 1 d . . . . .
H15G H -0.152308 0.499298 0.973081 0.049 Uiso 1 1 calc R U . . .
H15H H -0.138769 0.475352 0.959077 0.049 Uiso 1 1 calc R U . . .
H15I H -0.222499 0.488399 0.930020 0.049 Uiso 1 1 calc R U . . .
C159 C 0.0131(2) 0.49755(6) 0.92357(13) 0.0284(7) Uani 1 1 d . . . . .
H15J H 0.056183 0.500653 0.894767 0.043 Uiso 1 1 calc R U . . .
H15K H 0.033650 0.484758 0.941473 0.043 Uiso 1 1 calc R U . . .
H15L H 0.014544 0.508958 0.949239 0.043 Uiso 1 1 calc R U . . .
C160 C 0.40402(18) 0.46267(4) 0.76739(11) 0.0147(6) Uani 1 1 d . . . . .
C161 C 0.49415(19) 0.47754(4) 0.84340(11) 0.0146(6) Uani 1 1 d . . . . .
C162 C 0.4469(2) 0.48826(5) 0.88341(12) 0.0196(6) Uani 1 1 d . . . . .
C163 C 0.4927(2) 0.50542(5) 0.90599(13) 0.0278(7) Uani 1 1 d . . . . .
H163 H 0.462726 0.512953 0.933232 0.033 Uiso 1 1 calc R U . . .
C164 C 0.5813(2) 0.51164(5) 0.88919(14) 0.0302(8) Uani 1 1 d . . . . .
H164 H 0.611059 0.523524 0.904589 0.036 Uiso 1 1 calc R U . . .
C165 C 0.6267(2) 0.50073(5) 0.85028(13) 0.0239(7) Uani 1 1 d . . . . .
H165 H 0.687385 0.505200 0.839137 0.029 Uiso 1 1 calc R U . . .
C166 C 0.5846(2) 0.48325(5) 0.82714(11) 0.0178(6) Uani 1 1 d . . . . .
C167 C 0.3485(2) 0.48157(5) 0.90026(12) 0.0233(7) Uani 1 1 d . . . . .
H167 H 0.343096 0.466315 0.894369 0.028 Uiso 1 1 calc R U . . .
C168 C 0.3316(3) 0.48573(6) 0.95912(14) 0.0395(9) Uani 1 1 d . . . . .
H16A H 0.383791 0.479655 0.980913 0.059 Uiso 1 1 calc R U . . .
H16B H 0.270874 0.479518 0.968826 0.059 Uiso 1 1 calc R U . . .
H16C H 0.329499 0.500691 0.965302 0.059 Uiso 1 1 calc R U . . .
C169 C 0.2710(2) 0.49205(6) 0.86527(15) 0.0342(8) Uani 1 1 d . . . . .
H16D H 0.273796 0.507056 0.870710 0.051 Uiso 1 1 calc R U . . .
H16E H 0.208076 0.486914 0.874905 0.051 Uiso 1 1 calc R U . . .
H16F H 0.281443 0.488900 0.827809 0.051 Uiso 1 1 calc R U . . .
C170 C 0.6383(2) 0.47120(5) 0.78599(12) 0.0243(7) Uani 1 1 d . . . . .
H170 H 0.596527 0.459485 0.773613 0.029 Uiso 1 1 calc R U . . .
C171 C 0.7307(2) 0.46190(6) 0.81024(16) 0.0404(10) Uani 1 1 d . . . . .
H17A H 0.775448 0.473047 0.819822 0.061 Uiso 1 1 calc R U . . .
H17B H 0.759490 0.452736 0.784228 0.061 Uiso 1 1 calc R U . . .
H17C H 0.716073 0.453971 0.842162 0.061 Uiso 1 1 calc R U . . .
C172 C 0.6583(3) 0.48458(7) 0.73761(15) 0.0475(11) Uani 1 1 d . . . . .
H17D H 0.597804 0.489736 0.721924 0.071 Uiso 1 1 calc R U . . .
H17E H 0.691140 0.476299 0.711239 0.071 Uiso 1 1 calc R U . . .
H17F H 0.698660 0.496308 0.748625 0.071 Uiso 1 1 calc R U . . .
C174 C 0.45249(19) 0.44064(4) 0.84143(11) 0.0151(6) Uani 1 1 d . . . . .
H174 H 0.424440 0.429084 0.823548 0.018 Uiso 1 1 calc R U . . .
C175 C 0.49951(19) 0.41782(4) 0.90749(11) 0.0163(6) Uani 1 1 d . . . . .
C176 C 0.5542(2) 0.40217(5) 0.88376(12) 0.0192(6) Uani 1 1 d . . . . .
C177 C 0.5563(2) 0.38267(5) 0.90704(12) 0.0217(6) Uani 1 1 d . . . . .
H177 H 0.592074 0.371941 0.891326 0.026 Uiso 1 1 calc R U . . .
C178 C 0.5072(2) 0.37857(5) 0.95262(12) 0.0226(7) Uani 1 1 d . . . . .
H178 H 0.507864 0.365036 0.967343 0.027 Uiso 1 1 calc R U . . .
C179 C 0.4570(2) 0.39420(5) 0.97674(12) 0.0229(7) Uani 1 1 d . . . . .
H179 H 0.424906 0.391347 1.008572 0.027 Uiso 1 1 calc R U . . .
C180 C 0.4527(2) 0.41395(5) 0.95539(12) 0.0190(6) Uani 1 1 d . . . . .
C181 C 0.6142(2) 0.40591(6) 0.83529(14) 0.0333(8) Uani 1 1 d . . . . .
H181 H 0.602628 0.420452 0.823111 0.040 Uiso 1 1 calc R U . . .
C182 C 0.7199(3) 0.40380(10) 0.8503(2) 0.085(2) Uani 1 1 d . . . . .
H18A H 0.736196 0.413068 0.880095 0.128 Uiso 1 1 calc R U . . .
H18B H 0.757843 0.407500 0.819693 0.128 Uiso 1 1 calc R U . . .
H18C H 0.733780 0.389484 0.860758 0.128 Uiso 1 1 calc R U . . .
C183 C 0.5847(4) 0.39143(7) 0.78923(17) 0.0744(17) Uani 1 1 d . . . . .
H18D H 0.596854 0.377056 0.799856 0.112 Uiso 1 1 calc R U . . .
H18E H 0.621947 0.394745 0.758075 0.112 Uiso 1 1 calc R U . . .
H18F H 0.516565 0.393237 0.780355 0.112 Uiso 1 1 calc R U . . .
C184 C 0.3970(2) 0.43095(5) 0.98181(12) 0.0252(7) Uani 1 1 d . . . . .
H184 H 0.417812 0.444518 0.967033 0.030 Uiso 1 1 calc R U . . .
C185 C 0.2906(3) 0.42840(6) 0.96873(18) 0.0448(10) Uani 1 1 d . . . . .
H18G H 0.279616 0.428216 0.930023 0.067 Uiso 1 1 calc R U . . .
H18H H 0.255453 0.439969 0.983920 0.067 Uiso 1 1 calc R U . . .
H18I H 0.268168 0.415368 0.983821 0.067 Uiso 1 1 calc R U . . .
C186 C 0.4142(3) 0.43149(6) 1.04216(14) 0.0415(9) Uani 1 1 d . . . . .
H18J H 0.393645 0.418358 1.057525 0.062 Uiso 1 1 calc R U . . .
H18K H 0.377691 0.442871 1.057204 0.062 Uiso 1 1 calc R U . . .
H18L H 0.482429 0.433568 1.050449 0.062 Uiso 1 1 calc R U . . .
C187 C 0.3782(2) 0.43990(5) 0.57400(11) 0.0181(6) Uani 1 1 d . . . . .
C188 C 0.3208(2) 0.43465(5) 0.52907(12) 0.0233(7) Uani 1 1 d . . . . .
C189 C 0.3579(2) 0.42094(6) 0.49242(14) 0.0329(8) Uani 1 1 d . . . . .
H189 H 0.320986 0.417511 0.461254 0.039 Uiso 1 1 calc R U . . .
C190 C 0.4468(3) 0.41225(5) 0.50035(14) 0.0323(8) Uani 1 1 d . . . . .
H190 H 0.471221 0.403192 0.474375 0.039 Uiso 1 1 calc R U . . .
C191 C 0.5004(2) 0.41663(5) 0.54578(14) 0.0287(8) Uani 1 1 d . . . . .
H191 H 0.560015 0.409876 0.551934 0.034 Uiso 1 1 calc R U . . .
C192 C 0.4686(2) 0.43089(5) 0.58312(12) 0.0222(7) Uani 1 1 d . . . . .
C193 C 0.2191(2) 0.44281(6) 0.52035(12) 0.0265(7) Uani 1 1 d . . . . .
H193 H 0.210788 0.454883 0.544604 0.032 Uiso 1 1 calc R U . . .
C194 C 0.1473(2) 0.42610(6) 0.53522(14) 0.0358(9) Uani 1 1 d . . . . .
H19A H 0.156433 0.413809 0.513151 0.054 Uiso 1 1 calc R U . . .
H19B H 0.082187 0.431357 0.529195 0.054 Uiso 1 1 calc R U . . .
H19C H 0.157252 0.422433 0.572819 0.054 Uiso 1 1 calc R U . . .
C195 C 0.1985(3) 0.45009(6) 0.46322(14) 0.0389(9) Uani 1 1 d . . . . .
H19D H 0.245819 0.460510 0.453740 0.058 Uiso 1 1 calc R U . . .
H19E H 0.134422 0.456153 0.460394 0.058 Uiso 1 1 calc R U . . .
H19F H 0.202134 0.438287 0.438933 0.058 Uiso 1 1 calc R U . . .
C196 C 0.5327(2) 0.43640(6) 0.63119(13) 0.0326(8) Uani 1 1 d . . . . .
H196 H 0.499827 0.447496 0.651362 0.039 Uiso 1 1 calc R U . . .
C197 C 0.5492(3) 0.41820(8) 0.66881(17) 0.0568(13) Uani 1 1 d . . . . .
H19G H 0.487481 0.412698 0.679408 0.085 Uiso 1 1 calc R U . . .
H19H H 0.585969 0.422817 0.700479 0.085 Uiso 1 1 calc R U . . .
H19I H 0.584670 0.407355 0.650759 0.085 Uiso 1 1 calc R U . . .
C198 C 0.6291(3) 0.44500(7) 0.61487(16) 0.0455(10) Uani 1 1 d . . . . .
H19J H 0.666055 0.433989 0.598468 0.068 Uiso 1 1 calc R U . . .
H19K H 0.664336 0.450255 0.646399 0.068 Uiso 1 1 calc R U . . .
H19L H 0.618607 0.456280 0.589274 0.068 Uiso 1 1 calc R U . . .
C199 C 0.35824(19) 0.47433(4) 0.59332(11) 0.0150(6) Uani 1 1 d . . . . .
H199 H 0.378637 0.475609 0.557841 0.018 Uiso 1 1 calc R U . . .
C200 C 0.3558(2) 0.51061(4) 0.59008(11) 0.0162(6) Uani 1 1 d . . . . .
C201 C 0.4467(2) 0.51958(5) 0.58516(11) 0.0182(6) Uani 1 1 d . . . . .
C202 C 0.4524(2) 0.53855(5) 0.55810(12) 0.0234(7) Uani 1 1 d . . . . .
H202 H 0.513093 0.544806 0.554164 0.028 Uiso 1 1 calc R U . . .
C203 C 0.3721(2) 0.54829(5) 0.53715(13) 0.0265(7) Uani 1 1 d . . . . .
H203 H 0.377690 0.561168 0.519314 0.032 Uiso 1 1 calc R U . . .
C204 C 0.2829(2) 0.53922(5) 0.54220(13) 0.0253(7) Uani 1 1 d . . . . .
H204 H 0.227739 0.545972 0.527629 0.030 Uiso 1 1 calc R U . . .
C205 C 0.2733(2) 0.52034(5) 0.56837(11) 0.0193(6) Uani 1 1 d . . . . .
C206 C 0.5373(2) 0.50942(5) 0.60721(12) 0.0215(6) Uani 1 1 d . . . . .
H206 H 0.518842 0.497407 0.629711 0.026 Uiso 1 1 calc R U . . .
C207 C 0.5972(2) 0.50131(6) 0.56199(14) 0.0311(8) Uani 1 1 d . . . . .
H20A H 0.560927 0.490740 0.541963 0.047 Uiso 1 1 calc R U . . .
H20B H 0.656423 0.495248 0.576829 0.047 Uiso 1 1 calc R U . . .
H20C H 0.612511 0.512752 0.538191 0.047 Uiso 1 1 calc R U . . .
C208 C 0.5976(2) 0.52433(6) 0.64193(14) 0.0331(8) Uani 1 1 d . . . . .
H20D H 0.617751 0.536040 0.620284 0.050 Uiso 1 1 calc R U . . .
H20E H 0.654039 0.517065 0.656521 0.050 Uiso 1 1 calc R U . . .
H20F H 0.559454 0.529397 0.671151 0.050 Uiso 1 1 calc R U . . .
C209 C 0.1752(2) 0.51010(5) 0.56934(12) 0.0220(7) Uani 1 1 d . . . . .
H209 H 0.180651 0.497522 0.592389 0.026 Uiso 1 1 calc R U . . .
C210 C 0.0997(3) 0.52431(7) 0.59218(19) 0.0491(11) Uani 1 1 d . . . . .
H21A H 0.120744 0.528790 0.627936 0.074 Uiso 1 1 calc R U . . .
H21B H 0.039151 0.516822 0.594096 0.074 Uiso 1 1 calc R U . . .
H21C H 0.090956 0.536442 0.569147 0.074 Uiso 1 1 calc R U . . .
C211 C 0.1472(3) 0.50313(7) 0.51279(14) 0.0409(10) Uani 1 1 d . . . . .
H21D H 0.141166 0.515249 0.489518 0.061 Uiso 1 1 calc R U . . .
H21E H 0.085990 0.495789 0.513008 0.061 Uiso 1 1 calc R U . . .
H21F H 0.196477 0.493871 0.499625 0.061 Uiso 1 1 calc R U . . .
C213 C 0.4204(2) 0.52864(5) 0.77069(13) 0.0279(7) Uani 1 1 d . . . . .
H21G H 0.488156 0.532702 0.767658 0.034 Uiso 1 1 calc R U . . .
H21H H 0.417043 0.516387 0.794165 0.034 Uiso 1 1 calc R U . . .
C214 C 0.3627(3) 0.54619(6) 0.79176(14) 0.0394(9) Uani 1 1 d . . . . .
H21I H 0.399444 0.554135 0.819192 0.047 Uiso 1 1 calc R U . . .
H21J H 0.302636 0.541182 0.806909 0.047 Uiso 1 1 calc R U . . .
C215 C 0.3430(3) 0.55910(5) 0.74178(15) 0.0359(8) Uani 1 1 d . . . . .
H21K H 0.284682 0.567574 0.745090 0.043 Uiso 1 1 calc R U . . .
H21L H 0.397546 0.568324 0.734721 0.043 Uiso 1 1 calc R U . . .
C216 C 0.3299(3) 0.54321(5) 0.69873(14) 0.0320(8) Uani 1 1 d . . . . .
H21M H 0.261101 0.540689 0.691004 0.038 Uiso 1 1 calc R U . . .
H21N H 0.359439 0.547974 0.665702 0.038 Uiso 1 1 calc R U . . .
C217 C -0.1051(4) 0.08710(10) 0.8474(2) 0.0833(18) Uani 1 1 d . . . . .
H21O H -0.095341 0.100344 0.865789 0.125 Uiso 1 1 calc R U . . .
H21P H -0.063630 0.076577 0.864151 0.125 Uiso 1 1 calc R U . . .
H21Q H -0.171998 0.082863 0.849841 0.125 Uiso 1 1 calc R U . . .
C218 C -0.0813(3) 0.08942(7) 0.79015(16) 0.0451(10) Uani 1 1 d . . . . .
C219 C -0.0292(3) 0.10605(7) 0.77174(18) 0.0481(10) Uani 1 1 d . . . . .
H219 H -0.008704 0.116440 0.796305 0.058 Uiso 1 1 calc R U . . .
C220 C -0.0064(3) 0.10803(7) 0.72006(18) 0.0491(11) Uani 1 1 d . . . . .
H220 H 0.030846 0.119457 0.709161 0.059 Uiso 1 1 calc R U . . .
C221 C -0.0366(3) 0.09373(7) 0.68405(17) 0.0464(10) Uani 1 1 d . . . . .
H221 H -0.021393 0.095361 0.647763 0.056 Uiso 1 1 calc R U . . .
C222 C -0.0885(3) 0.07700(7) 0.69902(17) 0.0460(10) Uani 1 1 d . . . . .
H222 H -0.109115 0.066990 0.673425 0.055 Uiso 1 1 calc R U . . .
C223 C -0.1112(3) 0.07473(7) 0.75226(19) 0.0467(11) Uani 1 1 d . . . . .
H223 H -0.147209 0.063088 0.762913 0.056 Uiso 1 1 calc R U . . .
N1 N 0.36410(16) 0.14993(3) 0.62924(9) 0.0134(5) Uani 1 1 d . . . . .
N2 N 0.49876(16) 0.13108(4) 0.61039(10) 0.0183(5) Uani 1 1 d . . . . .
N3 N 0.10201(15) 0.23118(4) 0.54902(9) 0.0142(5) Uani 1 1 d . . . . .
N4 N 0.05226(16) 0.21546(4) 0.46993(9) 0.0155(5) Uani 1 1 d . . . . .
N5 N 0.48817(16) 0.24463(4) 0.63215(9) 0.0148(5) Uani 1 1 d . . . . .
N6 N 0.61067(16) 0.26402(4) 0.59684(10) 0.0181(5) Uani 1 1 d . . . . .
N7 N 0.20826(16) 0.20606(4) 0.74731(9) 0.0153(5) Uani 1 1 d . . . . .
N8 N 0.20787(15) 0.24221(4) 0.76108(9) 0.0143(5) Uani 1 1 d . . . . .
N9 N 0.18009(17) 0.38912(4) 0.68789(10) 0.0209(6) Uani 1 1 d . . . . .
N10 N 0.04172(18) 0.36950(4) 0.68572(11) 0.0234(6) Uani 1 1 d . . . . .
N11 N 0.06551(16) 0.48092(4) 0.74859(9) 0.0151(5) Uani 1 1 d . . . . .
N12 N -0.05781(16) 0.49773(4) 0.79034(9) 0.0163(5) Uani 1 1 d . . . . .
N13 N 0.44687(15) 0.46020(4) 0.81785(9) 0.0131(5) Uani 1 1 d . . . . .
N14 N 0.49441(17) 0.43816(4) 0.88620(9) 0.0169(5) Uani 1 1 d . . . . .
N15 N 0.34575(16) 0.45530(4) 0.61126(9) 0.0152(5) Uani 1 1 d . . . . .
N16 N 0.34524(16) 0.49170(4) 0.61968(9) 0.0132(5) Uani 1 1 d . . . . .
O1 O 0.38067(13) 0.18358(3) 0.65800(8) 0.0167(4) Uani 1 1 d . . . . .
O2 O 0.23754(13) 0.16937(3) 0.65547(8) 0.0187(4) Uani 1 1 d . . . . .
O3 O 0.18305(13) 0.21171(3) 0.61144(8) 0.0156(4) Uani 1 1 d . . . . .
O4 O 0.14954(14) 0.24518(3) 0.62694(8) 0.0221(5) Uani 1 1 d . . . . .
O5 O 0.36485(13) 0.22848(3) 0.67280(8) 0.0197(4) Uani 1 1 d . . . . .
O6 O 0.35724(13) 0.26241(3) 0.65912(8) 0.0181(4) Uani 1 1 d . . . . .
O7 O 0.15625(15) 0.28167(3) 0.68691(9) 0.0222(5) Uani 1 1 d . . . . .
O8 O 0.31066(14) 0.41024(3) 0.68048(9) 0.0235(5) Uani 1 1 d . . . . .
O9 O 0.16740(14) 0.42446(3) 0.67860(8) 0.0195(4) Uani 1 1 d . . . . .
O10 O 0.18615(13) 0.46895(3) 0.69759(8) 0.0188(4) Uani 1 1 d . . . . .
O11 O 0.19549(13) 0.50076(3) 0.73059(8) 0.0177(4) Uani 1 1 d . . . . .
O12 O 0.36669(13) 0.44716(3) 0.74518(8) 0.0172(4) Uani 1 1 d . . . . .
O13 O 0.40772(14) 0.48080(3) 0.74818(8) 0.0182(4) Uani 1 1 d . . . . .
O14 O 0.37653(14) 0.52432(3) 0.71845(8) 0.0190(4) Uani 1 1 d . . . . .
Fe1 Fe 0.27041(3) 0.20306(2) 0.67444(2) 0.01312(8) Uani 1 1 d . . . . .
Fe2 Fe 0.23136(3) 0.25373(2) 0.68922(2) 0.01332(9) Uani 1 1 d . . . . .
Fe3 Fe 0.28026(3) 0.44470(2) 0.67865(2) 0.01294(8) Uani 1 1 d . . . . .
Fe4 Fe 0.32074(3) 0.49558(2) 0.69684(2) 0.01281(8) Uani 1 1 d . . . . .
C88 C 0.0115(4) 0.19065(13) 0.7375(4) 0.0383(10) Uani 0.448(6) 1 d D U P A -1
H88 H 0.030341 0.205412 0.732344 0.046 Uiso 0.448(6) 1 calc R U P A -1
C89 C 0.0130(6) 0.17678(16) 0.6758(4) 0.0390(10) Uani 0.448(6) 1 d D U P A -1
H89A H 0.077270 0.177366 0.661696 0.059 Uiso 0.224(3) 1 calc R U P A -1
H89B H -0.004678 0.162317 0.681811 0.059 Uiso 0.224(3) 1 calc R U P A -1
H89C H -0.032705 0.183061 0.650235 0.059 Uiso 0.224(3) 1 calc R U P A -1
H89D H -0.050678 0.171130 0.667465 0.059 Uiso 0.224(3) 1 calc R U P A -1
H89E H 0.031269 0.186179 0.647350 0.059 Uiso 0.224(3) 1 calc R U P A -1
H89F H 0.059296 0.165435 0.678926 0.059 Uiso 0.224(3) 1 calc R U P A -1
C90 C -0.0873(5) 0.18927(14) 0.7572(4) 0.0376(11) Uani 0.448(6) 1 d . U P A -1
H90A H -0.130220 0.197809 0.734711 0.056 Uiso 0.224(3) 1 calc R U P A -1
H90B H -0.108867 0.174850 0.755743 0.056 Uiso 0.224(3) 1 calc R U P A -1
H90C H -0.088008 0.194242 0.793963 0.056 Uiso 0.224(3) 1 calc R U P A -1
H90D H -0.087843 0.180125 0.788234 0.056 Uiso 0.224(3) 1 calc R U P A -1
H90E H -0.109196 0.203084 0.767201 0.056 Uiso 0.224(3) 1 calc R U P A -1
H90F H -0.130055 0.183692 0.728982 0.056 Uiso 0.224(3) 1 calc R U P A -1
C88A C 0.0311(4) 0.18411(12) 0.7164(2) 0.0375(10) Uani 0.552(6) 1 d D U P A 2
H88A H 0.066249 0.194576 0.695297 0.045 Uiso 0.552(6) 1 calc R U P A 2
C89A C 0.0035(5) 0.16688(12) 0.6812(3) 0.0390(11) Uani 0.552(6) 1 d D U P A 2
H89G H 0.060940 0.159917 0.669188 0.059 Uiso 0.276(3) 1 calc R U P A 2
H89H H -0.035466 0.157029 0.700676 0.059 Uiso 0.276(3) 1 calc R U P A 2
H89I H -0.033582 0.172176 0.650387 0.059 Uiso 0.276(3) 1 calc R U P A 2
H89J H -0.066346 0.166164 0.677646 0.059 Uiso 0.276(3) 1 calc R U P A 2
H89K H 0.030061 0.169052 0.646158 0.059 Uiso 0.276(3) 1 calc R U P A 2
H89L H 0.028177 0.153905 0.696447 0.059 Uiso 0.276(3) 1 calc R U P A 2
C90A C -0.0596(5) 0.19301(11) 0.7312(3) 0.0402(10) Uani 0.552(6) 1 d D U P A 2
H90G H -0.047769 0.204797 0.755068 0.060 Uiso 0.276(3) 1 calc R U P A 2
H90H H -0.095179 0.197681 0.699198 0.060 Uiso 0.276(3) 1 calc R U P A 2
H90I H -0.097063 0.182534 0.749487 0.060 Uiso 0.276(3) 1 calc R U P A 2
H90J H -0.112239 0.185211 0.714101 0.060 Uiso 0.276(3) 1 calc R U P A 2
H90K H -0.064828 0.192327 0.769970 0.060 Uiso 0.276(3) 1 calc R U P A 2
H90L H -0.062944 0.207474 0.719682 0.060 Uiso 0.276(3) 1 calc R U P A 2

loop_
_atom_site_aniso_label
_atom_site_aniso_U_11
_atom_site_aniso_U_22
_atom_site_aniso_U_33
_atom_site_aniso_U_23
_atom_site_aniso_U_13
_atom_site_aniso_U_12
C1 0.0163(13) 0.0090(13) 0.0145(13) -0.0013(11) 0.0003(11) 0.0019(11)
C2 0.0157(13) 0.0122(14) 0.0230(15) -0.0031(12) 0.0007(11) 0.0015(11)
C3 0.0198(14) 0.0167(15) 0.0245(16) -0.0012(12) 0.0045(12) 0.0011(12)
C4 0.0312(17) 0.0192(17) 0.0334(19) 0.0044(14) 0.0023(14) -0.0043(14)
C5 0.0261(17) 0.0214(17) 0.044(2) -0.0036(15) -0.0003(15) -0.0103(14)
C6 0.0256(16) 0.0181(16) 0.0293(17) -0.0060(13) -0.0071(13) 0.0000(13)
C7 0.0171(14) 0.0144(14) 0.0233(15) -0.0016(12) 0.0011(12) 0.0038(12)
C8 0.0285(17) 0.0210(16) 0.0251(17) 0.0055(13) -0.0002(13) -0.0018(13)
C9 0.0354(19) 0.0261(19) 0.042(2) 0.0094(16) -0.0058(16) -0.0003(15)
C10 0.044(2) 0.040(2) 0.0254(18) 0.0041(16) 0.0051(16) 0.0000(18)
C11 0.0243(15) 0.0161(15) 0.0178(15) -0.0002(12) -0.0032(12) 0.0003(12)
C12 0.0295(17) 0.035(2) 0.0250(17) -0.0048(15) -0.0010(14) 0.0030(15)
C13 0.0363(18) 0.0227(17) 0.0243(17) 0.0054(14) 0.0013(14) 0.0069(14)
C14 0.0172(13) 0.0131(14) 0.0155(14) -0.0003(11) -0.0002(11) 0.0006(11)
C15 0.0185(14) 0.0136(14) 0.0280(16) -0.0029(12) 0.0036(12) 0.0032(12)
C16 0.0238(15) 0.0154(15) 0.0290(17) -0.0029(13) 0.0040(13) 0.0042(12)
C17 0.0214(16) 0.0317(19) 0.0309(18) -0.0052(15) -0.0034(13) 0.0059(14)
C18 0.0189(16) 0.035(2) 0.043(2) -0.0110(17) 0.0066(14) 0.0054(14)
C19 0.0258(17) 0.0307(19) 0.0323(19) -0.0056(15) 0.0093(14) 0.0011(14)
C20 0.0224(15) 0.0197(16) 0.0298(17) -0.0067(13) 0.0063(13) 0.0012(13)
C21 0.0234(16) 0.0238(17) 0.0278(17) 0.0025(14) 0.0000(13) 0.0022(13)
C22 0.067(3) 0.051(3) 0.051(3) 0.023(2) 0.015(2) 0.028(2)
C23 0.079(3) 0.043(3) 0.035(2) -0.0110(19) 0.016(2) -0.012(2)
C24 0.0259(16) 0.0250(17) 0.0270(17) -0.0056(14) 0.0036(13) 0.0009(14)
C25 0.058(3) 0.053(3) 0.042(2) -0.023(2) -0.011(2) 0.019(2)
C26 0.0345(19) 0.0269(19) 0.040(2) 0.0023(16) -0.0076(16) -0.0064(15)
C27 0.0094(12) 0.0202(15) 0.0174(14) -0.0019(12) 0.0025(10) -0.0014(11)
C28 0.0174(14) 0.0121(14) 0.0171(14) -0.0021(11) -0.0026(11) 0.0039(11)
C29 0.0167(14) 0.0217(16) 0.0195(15) -0.0046(12) 0.0014(11) 0.0030(12)
C30 0.0177(15) 0.0321(19) 0.0334(18) 0.0019(15) -0.0018(13) 0.0131(14)
C31 0.0318(18) 0.0248(18) 0.0326(19) 0.0034(15) -0.0056(14) 0.0132(15)
C32 0.0352(19) 0.0216(17) 0.0331(19) 0.0082(15) 0.0012(15) 0.0041(15)
C33 0.0215(15) 0.0192(16) 0.0272(17) 0.0061(13) 0.0008(13) 0.0029(13)
C34 0.0147(14) 0.0282(18) 0.0375(19) -0.0018(15) 0.0076(13) 0.0015(13)
C35 0.045(2) 0.047(3) 0.041(2) -0.0018(19) 0.0153(18) -0.0156(19)
C36 0.0181(16) 0.031(2) 0.063(3) -0.0088(18) 0.0053(16) 0.0002(14)
C37 0.0287(18) 0.0217(18) 0.071(3) 0.0222(18) 0.0192(18) 0.0044(15)
C38 0.031(2) 0.115(5) 0.046(3) 0.020(3) 0.0006(19) -0.024(3)
C39 0.042(2) 0.062(3) 0.045(2) -0.015(2) 0.0157(19) -0.012(2)
C40 0.0143(13) 0.0154(14) 0.0181(14) -0.0015(12) 0.0042(11) -0.0009(11)
C41 0.0195(14) 0.0135(14) 0.0155(14) -0.0006(11) -0.0020(11) 0.0041(11)
C42 0.0183(14) 0.0188(15) 0.0199(15) 0.0026(12) -0.0053(11) 0.0017(12)
C43 0.0304(17) 0.0148(15) 0.0308(18) 0.0021(13) -0.0094(14) -0.0021(13)
C44 0.043(2) 0.0215(17) 0.0218(17) -0.0051(14) -0.0070(14) 0.0022(15)
C45 0.0329(17) 0.0269(18) 0.0163(15) -0.0005(13) 0.0017(13) 0.0054(14)
C46 0.0213(15) 0.0184(15) 0.0178(15) 0.0019(12) -0.0022(12) 0.0037(12)
C47 0.0204(15) 0.0147(15) 0.0302(17) 0.0020(13) 0.0020(13) -0.0017(12)
C48 0.0278(16) 0.0270(18) 0.0235(16) 0.0008(14) 0.0053(13) -0.0053(14)
C49 0.0231(16) 0.0271(19) 0.044(2) 0.0127(16) -0.0051(15) -0.0059(14)
C50 0.0198(15) 0.0250(17) 0.0172(15) -0.0014(13) 0.0027(12) 0.0019(13)
C51 0.0232(16) 0.035(2) 0.0300(18) 0.0017(15) 0.0024(14) 0.0039(14)
C52 0.0278(17) 0.0276(19) 0.040(2) 0.0040(16) -0.0002(15) 0.0017(15)
C53 0.0154(13) 0.0086(13) 0.0175(14) -0.0061(11) -0.0008(11) -0.0030(11)
C54 0.0109(13) 0.0109(14) 0.0260(16) -0.0046(12) 0.0045(11) -0.0033(11)
C55 0.0141(13) 0.0169(15) 0.0277(16) -0.0058(13) 0.0090(12) -0.0059(12)
C56 0.0203(15) 0.0187(16) 0.0379(19) -0.0137(14) 0.0105(14) -0.0061(13)
C57 0.0191(15) 0.0139(15) 0.056(2) -0.0077(15) 0.0106(15) -0.0036(13)
C58 0.0187(14) 0.0098(14) 0.0389(19) -0.0009(13) 0.0006(13) -0.0037(12)
C59 0.0136(13) 0.0137(14) 0.0293(17) -0.0022(12) 0.0044(12) -0.0049(11)
C60 0.0247(16) 0.0225(17) 0.0232(16) -0.0078(13) 0.0065(13) -0.0079(13)
C61 0.0309(18) 0.043(2) 0.0266(18) -0.0139(16) 0.0102(14) -0.0124(16)
C62 0.0203(16) 0.045(2) 0.0264(18) -0.0038(16) 0.0024(13) -0.0102(15)
C63 0.0212(15) 0.0216(16) 0.0247(16) -0.0009(13) 0.0009(12) 0.0037(13)
C64 0.047(2) 0.053(3) 0.035(2) 0.0087(19) 0.0130(18) 0.007(2)
C65 0.0259(17) 0.043(2) 0.043(2) -0.0232(18) -0.0025(16) 0.0000(16)
C66 0.0169(14) 0.0118(14) 0.0186(14) -0.0017(11) 0.0015(11) -0.0022(11)
C67 0.0108(13) 0.0118(14) 0.0313(17) -0.0009(12) 0.0048(12) 0.0002(11)
C68 0.0154(14) 0.0164(15) 0.0313(17) 0.0011(13) 0.0058(12) 0.0001(12)
C69 0.0291(17) 0.0206(17) 0.038(2) 0.0058(15) 0.0078(15) -0.0039(14)
C70 0.038(2) 0.0184(17) 0.047(2) 0.0074(16) 0.0064(17) -0.0120(15)
C71 0.0349(19) 0.0154(16) 0.044(2) -0.0044(15) 0.0018(16) -0.0068(14)
C72 0.0196(15) 0.0151(15) 0.0334(18) -0.0032(13) 0.0029(13) -0.0022(12)
C73 0.0235(16) 0.0332(19) 0.0235(17) -0.0020(14) 0.0066(13) -0.0058(14)
C74 0.0263(19) 0.067(3) 0.044(2) -0.017(2) 0.0005(16) -0.0037(19)
C75 0.0325(19) 0.044(2) 0.0276(18) -0.0031(16) 0.0060(15) -0.0041(17)
C76 0.0291(17) 0.0212(17) 0.0297(18) -0.0070(14) 0.0014(14) -0.0062(14)
C77 0.0352(19) 0.036(2) 0.038(2) -0.0021(17) -0.0100(16) -0.0047(17)
C78 0.0333(19) 0.047(2) 0.036(2) -0.0142(18) 0.0052(16) -0.0047(17)
C79 0.0166(14) 0.0146(14) 0.0200(15) 0.0008(12) 0.0024(11) -0.0022(11)
C80 0.0261(16) 0.0154(15) 0.0230(16) 0.0000(12) 0.0021(13) 0.0020(12)
C81 0.0372(19) 0.0281(19) 0.0266(18) 0.0121(15) -0.0004(14) -0.0006(15)
C82 0.0365(19) 0.0229(18) 0.042(2) 0.0121(16) 0.0144(16) -0.0024(15)
C83 0.0231(17) 0.0258(19) 0.065(3) 0.0184(18) 0.0040(17) -0.0064(15)
C84 0.0235(16) 0.0238(18) 0.056(2) 0.0186(17) -0.0043(15) -0.0053(14)
C85 0.0238(16) 0.0234(17) 0.0344(19) 0.0057(15) -0.0072(14) -0.0006(14)
C86 0.037(2) 0.057(3) 0.054(3) -0.026(2) -0.0102(19) 0.005(2)
C87 0.0258(17) 0.040(2) 0.041(2) -0.0021(17) 0.0014(15) 0.0006(16)
C91 0.0109(13) 0.0230(16) 0.0152(14) 0.0007(12) 0.0012(10) -0.0022(11)
C92 0.0157(13) 0.0174(15) 0.0165(14) -0.0032(12) 0.0054(11) -0.0022(11)
C93 0.0161(14) 0.0218(16) 0.0187(15) -0.0023(12) 0.0043(11) -0.0036(12)
C94 0.0180(14) 0.0291(18) 0.0265(17) -0.0099(14) 0.0073(12) 0.0009(13)
C95 0.0274(17) 0.0273(18) 0.0317(18) -0.0140(15) 0.0092(14) -0.0040(14)
C96 0.0222(16) 0.037(2) 0.0304(18) -0.0159(16) 0.0044(13) -0.0090(15)
C97 0.0163(14) 0.0193(15) 0.0233(16) -0.0054(12) 0.0039(12) -0.0010(12)
C98 0.0158(14) 0.0287(18) 0.0258(16) -0.0081(14) 0.0020(12) 0.0033(13)
C99 0.0239(17) 0.034(2) 0.051(2) 0.0104(18) -0.0058(16) -0.0060(15)
C100 0.0215(16) 0.0303(19) 0.0343(19) 0.0020(15) -0.0011(14) -0.0018(14)
C101 0.0147(14) 0.0309(18) 0.0298(17) -0.0159(15) 0.0023(12) -0.0034(13)
C102 0.0230(16) 0.035(2) 0.039(2) -0.0009(16) 0.0057(14) -0.0015(15)
C103 0.0186(16) 0.044(2) 0.0329(19) -0.0069(17) 0.0051(14) -0.0043(15)
C104 0.043(2) 0.028(2) 0.038(2) -0.0015(16) -0.0044(17) 0.0170(17)
C105 0.045(2) 0.0153(18) 0.084(3) 0.008(2) -0.006(2) 0.0056(17)
C106 0.044(2) 0.0139(17) 0.060(3) -0.0030(17) 0.0174(19) 0.0027(15)
C107 0.0360(19) 0.0124(16) 0.050(2) -0.0094(15) -0.0028(16) -0.0001(14)
C108 0.0249(15) 0.0139(14) 0.0169(14) -0.0042(12) 0.0066(12) -0.0049(12)
C109 0.0241(16) 0.0093(14) 0.055(2) -0.0013(15) 0.0164(16) -0.0051(13)
C110 0.0179(16) 0.0167(17) 0.069(3) 0.0012(17) -0.0010(16) -0.0026(13)
C111 0.0253(19) 0.022(2) 0.111(4) -0.002(2) -0.002(2) 0.0059(16)
C112 0.030(2) 0.020(2) 0.160(6) 0.002(3) 0.031(3) 0.0024(17)
C113 0.068(3) 0.017(2) 0.128(5) -0.014(3) 0.070(3) -0.010(2)
C114 0.060(3) 0.0171(18) 0.075(3) -0.0046(19) 0.047(2) -0.0099(18)
C115 0.036(2) 0.030(2) 0.051(2) -0.0043(18) -0.0171(17) 0.0067(16)
C116 0.069(3) 0.042(3) 0.067(3) -0.005(2) -0.029(2) -0.002(2)
C117 0.049(2) 0.053(3) 0.062(3) 0.020(2) -0.013(2) 0.013(2)
C118 0.116(4) 0.030(2) 0.058(3) -0.006(2) 0.060(3) -0.014(3)
C119 0.164(6) 0.049(3) 0.067(4) -0.005(3) 0.040(4) -0.038(4)
C120 0.177(7) 0.071(4) 0.108(5) -0.002(4) 0.100(5) -0.044(4)
C121 0.0233(15) 0.0141(15) 0.0228(16) -0.0010(12) 0.0065(12) -0.0040(12)
C122 0.0272(16) 0.0078(14) 0.0303(17) -0.0056(12) 0.0062(13) -0.0079(12)
C123 0.0275(16) 0.0076(13) 0.0309(17) -0.0021(12) 0.0052(13) -0.0031(12)
C124 0.0270(17) 0.0240(18) 0.0353(19) 0.0018(15) 0.0085(14) -0.0055(14)
C125 0.0255(17) 0.0256(18) 0.048(2) -0.0045(16) 0.0017(16) -0.0030(14)
C126 0.0369(19) 0.0233(18) 0.038(2) -0.0008(15) -0.0085(16) -0.0068(15)
C127 0.0358(19) 0.0230(18) 0.0295(18) -0.0015(14) 0.0033(15) -0.0124(15)
C128 0.0265(16) 0.0140(15) 0.0330(18) 0.0021(13) 0.0061(14) -0.0005(13)
C129 0.037(2) 0.028(2) 0.042(2) -0.0046(17) -0.0009(16) 0.0054(16)
C130 0.041(2) 0.032(2) 0.039(2) 0.0108(17) 0.0017(17) -0.0087(17)
C131 0.050(2) 0.041(2) 0.0264(19) -0.0010(17) 0.0001(16) -0.0226(19)
C132 0.076(3) 0.054(3) 0.051(3) 0.018(2) 0.001(2) -0.027(3)
C133 0.114(4) 0.075(4) 0.038(3) -0.020(2) 0.023(3) -0.054(3)
C134 0.0137(13) 0.0155(14) 0.0161(14) 0.0079(11) -0.0001(11) 0.0013(11)
C135 0.0136(13) 0.0126(14) 0.0225(15) -0.0007(12) 0.0055(11) 0.0003(11)
C136 0.0190(14) 0.0132(14) 0.0257(16) 0.0016(12) 0.0095(12) 0.0032(12)
C137 0.0252(16) 0.0152(15) 0.0346(18) 0.0045(13) 0.0131(14) 0.0023(13)
C138 0.0224(16) 0.0151(15) 0.046(2) -0.0032(14) 0.0123(15) -0.0074(13)
C139 0.0208(15) 0.0223(17) 0.0335(18) -0.0058(14) 0.0054(13) -0.0044(13)
C140 0.0153(13) 0.0161(15) 0.0247(16) -0.0012(12) 0.0054(12) 0.0000(11)
C141 0.0290(16) 0.0211(16) 0.0231(16) 0.0077(13) 0.0060(13) 0.0027(13)
C142 0.0321(19) 0.044(2) 0.034(2) 0.0068(17) -0.0005(15) 0.0107(17)
C143 0.050(2) 0.037(2) 0.0300(19) 0.0140(17) 0.0132(17) 0.0045(18)
C144 0.0177(14) 0.0267(17) 0.0202(15) 0.0020(13) 0.0005(12) -0.0037(13)
C145 0.0325(18) 0.039(2) 0.0276(18) 0.0035(16) 0.0073(15) 0.0023(16)
C146 0.0258(16) 0.0279(18) 0.0300(18) 0.0061(15) -0.0003(14) 0.0017(14)
C147 0.0188(14) 0.0118(14) 0.0155(14) 0.0012(11) 0.0015(11) -0.0010(11)
C148 0.0118(13) 0.0185(15) 0.0240(15) -0.0037(12) 0.0027(11) 0.0000(11)
C149 0.0217(15) 0.0168(15) 0.0274(17) -0.0015(13) 0.0017(13) 0.0007(12)
C150 0.0387(19) 0.0167(16) 0.038(2) 0.0011(15) 0.0042(16) 0.0093(14)
C151 0.040(2) 0.0252(19) 0.039(2) -0.0105(16) 0.0090(16) 0.0130(16)
C152 0.0283(17) 0.0320(19) 0.0246(17) -0.0063(14) 0.0089(14) 0.0032(15)
C153 0.0150(14) 0.0218(16) 0.0233(16) -0.0047(13) 0.0025(12) -0.0018(12)
C154 0.0321(17) 0.0145(15) 0.0263(17) 0.0005(13) 0.0009(13) -0.0005(13)
C155 0.044(2) 0.035(2) 0.033(2) 0.0051(17) -0.0044(16) 0.0040(17)
C156 0.0360(19) 0.0276(19) 0.040(2) 0.0080(16) 0.0081(16) -0.0020(16)
C157 0.0198(15) 0.0303(18) 0.0209(16) -0.0004(14) 0.0033(12) 0.0020(13)
C158 0.0269(17) 0.044(2) 0.0272(18) 0.0083(16) 0.0067(14) 0.0011(16)
C159 0.0226(16) 0.036(2) 0.0266(17) -0.0010(15) 0.0015(13) 0.0048(14)
C160 0.0102(12) 0.0161(14) 0.0179(14) 0.0009(11) 0.0046(11) 0.0023(11)
C161 0.0182(14) 0.0100(13) 0.0155(14) 0.0002(11) -0.0014(11) -0.0007(11)
C162 0.0221(15) 0.0183(15) 0.0183(15) 0.0006(12) 0.0003(12) 0.0043(12)
C163 0.0353(18) 0.0214(17) 0.0268(17) -0.0098(14) 0.0004(14) 0.0040(14)
C164 0.0307(18) 0.0211(17) 0.038(2) -0.0114(15) -0.0080(15) -0.0052(14)
C165 0.0211(15) 0.0227(17) 0.0279(17) -0.0010(13) -0.0019(13) -0.0053(13)
C166 0.0179(14) 0.0158(15) 0.0195(15) 0.0004(12) -0.0023(11) 0.0000(12)
C167 0.0243(16) 0.0208(16) 0.0254(16) -0.0002(13) 0.0108(13) 0.0053(13)
C168 0.055(2) 0.034(2) 0.031(2) -0.0036(16) 0.0228(18) 0.0046(18)
C169 0.0220(16) 0.036(2) 0.045(2) 0.0050(17) 0.0106(15) 0.0053(15)
C170 0.0172(14) 0.0297(18) 0.0262(17) -0.0073(14) 0.0032(12) -0.0051(13)
C171 0.0200(17) 0.044(2) 0.057(3) -0.019(2) 0.0017(16) 0.0043(16)
C172 0.053(2) 0.061(3) 0.030(2) -0.0030(19) 0.0181(18) -0.023(2)
C174 0.0137(13) 0.0120(14) 0.0197(15) 0.0014(11) 0.0046(11) 0.0007(11)
C175 0.0174(14) 0.0131(14) 0.0182(14) 0.0014(11) -0.0036(11) -0.0020(11)
C176 0.0216(15) 0.0171(15) 0.0187(15) 0.0053(12) -0.0013(12) 0.0038(12)
C177 0.0237(15) 0.0187(16) 0.0226(16) 0.0021(13) -0.0025(12) 0.0064(13)
C178 0.0315(17) 0.0092(14) 0.0269(17) 0.0048(12) -0.0025(13) -0.0029(12)
C179 0.0278(16) 0.0202(16) 0.0208(16) 0.0046(13) 0.0025(13) -0.0016(13)
C180 0.0253(15) 0.0131(14) 0.0184(15) 0.0007(12) -0.0001(12) -0.0013(12)
C181 0.0371(19) 0.0281(19) 0.036(2) 0.0142(16) 0.0162(16) 0.0160(16)
C182 0.035(2) 0.117(5) 0.106(4) 0.075(4) 0.037(3) 0.029(3)
C183 0.144(5) 0.046(3) 0.036(2) 0.004(2) 0.040(3) 0.011(3)
C184 0.0350(18) 0.0191(16) 0.0219(16) 0.0023(13) 0.0085(14) -0.0005(14)
C185 0.038(2) 0.035(2) 0.062(3) 0.003(2) 0.0064(19) 0.0090(18)
C186 0.063(3) 0.032(2) 0.030(2) -0.0007(16) 0.0105(18) 0.0098(19)
C187 0.0225(15) 0.0153(15) 0.0171(14) 0.0036(12) 0.0082(12) -0.0024(12)
C188 0.0285(16) 0.0207(16) 0.0211(16) -0.0018(13) 0.0076(13) -0.0083(13)
C189 0.0370(19) 0.033(2) 0.0288(18) -0.0125(15) 0.0085(15) -0.0129(16)
C190 0.042(2) 0.0196(17) 0.037(2) -0.0115(15) 0.0202(16) -0.0065(15)
C191 0.0335(18) 0.0166(16) 0.037(2) 0.0006(14) 0.0167(15) 0.0016(14)
C192 0.0274(16) 0.0165(15) 0.0233(16) 0.0011(13) 0.0093(13) 0.0014(13)
C193 0.0243(16) 0.035(2) 0.0201(16) -0.0073(14) 0.0013(13) -0.0087(14)
C194 0.0292(18) 0.048(2) 0.0299(19) -0.0011(17) 0.0040(15) -0.0140(17)
C195 0.040(2) 0.045(2) 0.032(2) 0.0033(17) 0.0018(16) -0.0057(18)
C196 0.0319(18) 0.040(2) 0.0264(18) -0.0009(16) 0.0018(14) 0.0188(16)
C197 0.036(2) 0.083(4) 0.050(3) 0.035(3) -0.0013(19) 0.002(2)
C198 0.048(2) 0.040(2) 0.048(2) 0.006(2) -0.0116(19) -0.0074(19)
C199 0.0151(13) 0.0183(15) 0.0118(13) 0.0004(11) 0.0028(10) -0.0028(11)
C200 0.0222(14) 0.0131(14) 0.0135(14) 0.0009(11) 0.0056(11) -0.0003(12)
C201 0.0223(15) 0.0166(15) 0.0162(14) -0.0023(12) 0.0045(12) -0.0048(12)
C202 0.0291(16) 0.0162(15) 0.0256(17) 0.0029(13) 0.0091(13) -0.0078(13)
C203 0.0383(18) 0.0126(15) 0.0291(18) 0.0103(13) 0.0090(14) -0.0001(14)
C204 0.0311(17) 0.0177(16) 0.0271(17) 0.0073(13) 0.0029(14) 0.0052(13)
C205 0.0244(15) 0.0154(15) 0.0183(15) 0.0031(12) 0.0048(12) 0.0005(12)
C206 0.0193(14) 0.0200(16) 0.0253(16) 0.0030(13) 0.0003(12) -0.0076(12)
C207 0.0239(16) 0.036(2) 0.0331(19) -0.0013(16) -0.0006(14) 0.0060(15)
C208 0.0299(18) 0.040(2) 0.0289(18) 0.0011(16) -0.0018(14) -0.0124(16)
C209 0.0183(14) 0.0226(16) 0.0251(16) 0.0102(13) 0.0013(12) 0.0032(12)
C210 0.033(2) 0.040(2) 0.076(3) 0.003(2) 0.021(2) 0.0056(18)
C211 0.0325(19) 0.058(3) 0.031(2) 0.0076(19) -0.0052(15) -0.0133(19)
C213 0.0401(19) 0.0192(17) 0.0239(17) -0.0023(13) -0.0063(14) -0.0031(14)
C214 0.053(2) 0.035(2) 0.030(2) -0.0090(17) 0.0065(17) -0.0023(18)
C215 0.043(2) 0.0202(18) 0.044(2) -0.0092(16) 0.0000(17) 0.0067(16)
C216 0.050(2) 0.0115(15) 0.0345(19) 0.0031(14) -0.0028(16) 0.0097(15)
C217 0.114(5) 0.086(5) 0.052(3) 0.002(3) 0.023(3) 0.008(4)
C218 0.043(2) 0.054(3) 0.039(2) 0.000(2) 0.0068(18) 0.008(2)
C219 0.047(2) 0.040(2) 0.057(3) -0.010(2) -0.004(2) -0.003(2)
C220 0.038(2) 0.047(3) 0.061(3) 0.015(2) -0.002(2) -0.0020(19)
C221 0.033(2) 0.063(3) 0.043(2) 0.007(2) -0.0018(18) 0.003(2)
C222 0.030(2) 0.056(3) 0.051(3) -0.017(2) -0.0087(18) 0.0066(19)
C223 0.0245(18) 0.042(2) 0.074(3) 0.005(2) 0.0066(19) -0.0008(17)
N1 0.0152(11) 0.0044(11) 0.0206(12) -0.0014(9) 0.0017(9) 0.0000(9)
N2 0.0168(12) 0.0140(12) 0.0243(13) -0.0004(10) 0.0026(10) 0.0027(10)
N3 0.0127(11) 0.0116(12) 0.0184(12) -0.0008(10) 0.0002(9) 0.0024(9)
N4 0.0145(11) 0.0162(13) 0.0161(12) -0.0003(10) 0.0021(9) -0.0010(10)
N5 0.0125(11) 0.0096(11) 0.0226(13) -0.0034(10) 0.0037(9) -0.0021(9)
N6 0.0173(12) 0.0111(12) 0.0262(14) -0.0031(10) 0.0060(10) -0.0031(10)
N7 0.0156(11) 0.0120(12) 0.0184(12) 0.0004(10) 0.0017(9) -0.0026(9)
N8 0.0122(11) 0.0159(12) 0.0148(12) -0.0028(10) 0.0026(9) -0.0015(9)
N9 0.0228(13) 0.0060(11) 0.0342(15) -0.0002(11) 0.0079(11) -0.0059(10)
N10 0.0252(13) 0.0140(13) 0.0315(15) -0.0019(11) 0.0100(11) -0.0072(11)
N11 0.0132(11) 0.0135(12) 0.0187(12) 0.0013(10) 0.0026(9) 0.0007(9)
N12 0.0157(11) 0.0154(12) 0.0181(12) 0.0010(10) 0.0030(9) -0.0006(10)
N13 0.0144(11) 0.0101(11) 0.0149(12) 0.0005(9) 0.0010(9) -0.0002(9)
N14 0.0198(12) 0.0153(12) 0.0158(12) 0.0031(10) 0.0022(10) 0.0023(10)
N15 0.0164(11) 0.0133(12) 0.0160(12) 0.0022(10) 0.0034(9) 0.0006(10)
N16 0.0159(11) 0.0104(12) 0.0134(11) 0.0023(9) 0.0026(9) -0.0030(9)
O1 0.0150(9) 0.0093(10) 0.0258(11) -0.0045(8) 0.0017(8) -0.0006(8)
O2 0.0140(10) 0.0150(10) 0.0270(11) -0.0033(9) 0.0009(8) 0.0006(8)
O3 0.0170(10) 0.0113(10) 0.0184(10) -0.0015(8) -0.0008(8) 0.0024(8)
O4 0.0259(11) 0.0177(11) 0.0224(11) -0.0058(9) -0.0056(9) 0.0054(9)
O5 0.0167(10) 0.0164(11) 0.0265(11) -0.0039(9) 0.0070(8) -0.0046(8)
O6 0.0147(9) 0.0151(10) 0.0247(11) -0.0006(9) 0.0051(8) -0.0001(8)
O7 0.0252(11) 0.0094(10) 0.0318(12) -0.0050(9) -0.0016(9) 0.0035(9)
O8 0.0220(11) 0.0098(10) 0.0391(13) -0.0024(9) 0.0073(9) -0.0042(8)
O9 0.0219(10) 0.0111(10) 0.0256(11) 0.0018(9) 0.0022(9) -0.0042(8)
O10 0.0177(10) 0.0193(11) 0.0197(11) -0.0004(9) 0.0055(8) 0.0038(8)
O11 0.0142(9) 0.0147(10) 0.0246(11) 0.0009(8) 0.0047(8) -0.0016(8)
O12 0.0189(10) 0.0151(10) 0.0174(10) -0.0009(8) -0.0009(8) -0.0012(8)
O13 0.0220(10) 0.0137(10) 0.0185(10) 0.0038(8) -0.0042(8) -0.0028(8)
O14 0.0278(11) 0.0087(10) 0.0206(11) -0.0012(8) -0.0001(9) -0.0011(8)
Fe1 0.01185(18) 0.00964(19) 0.0180(2) -0.00140(16) 0.00164(15) 0.00066(15)
Fe2 0.01260(18) 0.01060(19) 0.0170(2) -0.00198(16) 0.00394(15) -0.00027(15)
Fe3 0.01406(19) 0.00968(19) 0.0152(2) 0.00123(16) 0.00267(15) -0.00306(15)
Fe4 0.01341(18) 0.01110(19) 0.01410(19) 0.00114(16) 0.00301(15) -0.00063(16)
C88 0.0194(17) 0.038(2) 0.058(2) 0.0184(19) -0.0016(18) -0.0090(17)
C89 0.0204(17) 0.040(3) 0.056(2) 0.022(2) -0.0004(17) -0.0101(18)
C90 0.0188(19) 0.037(2) 0.057(3) 0.016(2) -0.001(2) -0.0076(19)
C88A 0.0189(16) 0.037(2) 0.056(2) 0.0202(19) -0.0023(17) -0.0111(16)
C89A 0.0209(18) 0.040(3) 0.056(2) 0.022(2) -0.0019(18) -0.0118(19)
C90A 0.0222(17) 0.039(2) 0.059(2) 0.016(2) -0.0037(18) -0.0083(17)

loop_
_atom_type_symbol
_atom_type_description
_atom_type_scat_dispersion_real
_atom_type_scat_dispersion_imag
_atom_type_scat_source
C C 0.0033 0.0016 'International Tables Vol C Tables 4.2.6.8 and 6.1.1.4'
H H 0.0000 0.0000 'International Tables Vol C Tables 4.2.6.8 and 6.1.1.4'
Fe Fe 0.3463 0.8444 'International Tables Vol C Tables 4.2.6.8 and 6.1.1.4'
N N 0.0061 0.0033 'International Tables Vol C Tables 4.2.6.8 and 6.1.1.4'
O O 0.0106 0.0060 'International Tables Vol C Tables 4.2.6.8 and 6.1.1.4'

loop_
_geom_angle_atom_site_label_1
_geom_angle_atom_site_label_2
_geom_angle_atom_site_label_3
_geom_angle
_geom_angle_site_symmetry_1
_geom_angle_site_symmetry_3
_geom_angle_publ_flag
O2 C1 O1 121.5(2) . . ?
O2 C1 N1 120.2(2) . . ?
O1 C1 N1 118.3(2) . . ?
C3 C2 C7 123.0(3) . . ?
C3 C2 N1 118.6(3) . . ?
C7 C2 N1 118.4(3) . . ?
C2 C3 C4 117.3(3) . . ?
C2 C3 C8 122.5(3) . . ?
C4 C3 C8 120.2(3) . . ?
C5 C4 C3 121.3(3) . . ?
C5 C4 H4 119.4 . . ?
C3 C4 H4 119.4 . . ?
C4 C5 C6 120.0(3) . . ?
C4 C5 H5 120.0 . . ?
C6 C5 H5 120.0 . . ?
C5 C6 C7 121.0(3) . . ?
C5 C6 H6 119.5 . . ?
C7 C6 H6 119.5 . . ?
C6 C7 C2 117.3(3) . . ?
C6 C7 C11 120.5(3) . . ?
C2 C7 C11 122.1(3) . . ?
C3 C8 C10 110.9(3) . . ?
C3 C8 C9 111.4(3) . . ?
C10 C8 C9 111.6(3) . . ?
C3 C8 H8 107.6 . . ?
C10 C8 H8 107.6 . . ?
C9 C8 H8 107.6 . . ?
C8 C9 H9A 109.5 . . ?
C8 C9 H9B 109.5 . . ?
H9A C9 H9B 109.5 . . ?
C8 C9 H9C 109.5 . . ?
H9A C9 H9C 109.5 . . ?
H9B C9 H9C 109.5 . . ?
C8 C10 H10A 109.5 . . ?
C8 C10 H10B 109.5 . . ?
H10A C10 H10B 109.5 . . ?
C8 C10 H10C 109.5 . . ?
H10A C10 H10C 109.5 . . ?
H10B C10 H10C 109.5 . . ?
C7 C11 C12 113.4(3) . . ?
C7 C11 C13 110.2(2) . . ?
C12 C11 C13 110.2(3) . . ?
C7 C11 H11 107.6 . . ?
C12 C11 H11 107.6 . . ?
C13 C11 H11 107.6 . . ?
C11 C12 H12A 109.5 . . ?
C11 C12 H12B 109.5 . . ?
H12A C12 H12B 109.5 . . ?
C11 C12 H12C 109.5 . . ?
H12A C12 H12C 109.5 . . ?
H12B C12 H12C 109.5 . . ?
C11 C13 H13A 109.5 . . ?
C11 C13 H13B 109.5 . . ?
H13A C13 H13B 109.5 . . ?
C11 C13 H13C 109.5 . . ?
H13A C13 H13C 109.5 . . ?
H13B C13 H13C 109.5 . . ?
N2 C14 N1 120.9(3) . . ?
N2 C14 H14 119.5 . . ?
N1 C14 H14 119.5 . . ?
C20 C15 C16 121.7(3) . . ?
C20 C15 N2 117.2(3) . . ?
C16 C15 N2 120.9(3) . . ?
C17 C16 C15 117.8(3) . . ?
C17 C16 C21 119.7(3) . . ?
C15 C16 C21 122.5(3) . . ?
C18 C17 C16 121.0(3) . . ?
C18 C17 H17 119.5 . . ?
C16 C17 H17 119.5 . . ?
C17 C18 C19 120.4(3) . . ?
C17 C18 H18 119.8 . . ?
C19 C18 H18 119.8 . . ?
C18 C19 C20 120.7(3) . . ?
C18 C19 H19 119.6 . . ?
C20 C19 H19 119.6 . . ?
C19 C20 C15 118.1(3) . . ?
C19 C20 C24 121.4(3) . . ?
C15 C20 C24 120.5(3) . . ?
C23 C21 C22 111.5(3) . . ?
C23 C21 C16 112.6(3) . . ?
C22 C21 C16 110.3(3) . . ?
C23 C21 H21 107.4 . . ?
C22 C21 H21 107.4 . . ?
C16 C21 H21 107.4 . . ?
C21 C22 H22A 109.5 . . ?
C21 C22 H22B 109.5 . . ?
H22A C22 H22B 109.5 . . ?
C21 C22 H22C 109.5 . . ?
H22A C22 H22C 109.5 . . ?
H22B C22 H22C 109.5 . . ?
C21 C23 H23A 109.5 . . ?
C21 C23 H23B 109.5 . . ?
H23A C23 H23B 109.5 . . ?
C21 C23 H23C 109.5 . . ?
H23A C23 H23C 109.5 . . ?
H23B C23 H23C 109.5 . . ?
C26 C24 C20 111.8(3) . . ?
C26 C24 C25 111.2(3) . . ?
C20 C24 C25 112.6(3) . . ?
C26 C24 H24 107.0 . . ?
C20 C24 H24 107.0 . . ?
C25 C24 H24 107.0 . . ?
C24 C25 H25A 109.5 . . ?
C24 C25 H25B 109.5 . . ?
H25A C25 H25B 109.5 . . ?
C24 C25 H25C 109.5 . . ?
H25A C25 H25C 109.5 . . ?
H25B C25 H25C 109.5 . . ?
C24 C26 H26A 109.5 . . ?
C24 C26 H26B 109.5 . . ?
H26A C26 H26B 109.5 . . ?
C24 C26 H26C 109.5 . . ?
H26A C26 H26C 109.5 . . ?
H26B C26 H26C 109.5 . . ?
O4 C27 O3 127.0(3) . . ?
O4 C27 N3 114.8(3) . . ?
O3 C27 N3 118.2(3) . . ?
C33 C28 C29 121.9(3) . . ?
C33 C28 N3 119.7(2) . . ?
C29 C28 N3 118.4(3) . . ?
C30 C29 C28 117.3(3) . . ?
C30 C29 C34 120.8(3) . . ?
C28 C29 C34 121.9(3) . . ?
C31 C30 C29 121.7(3) . . ?
C31 C30 H30 119.2 . . ?
C29 C30 H30 119.2 . . ?
C30 C31 C32 119.9(3) . . ?
C30 C31 H31 120.0 . . ?
C32 C31 H31 120.0 . . ?
C31 C32 C33 121.3(3) . . ?
C31 C32 H32 119.4 . . ?
C33 C32 H32 119.4 . . ?
C32 C33 C28 117.9(3) . . ?
C32 C33 C37 119.8(3) . . ?
C28 C33 C37 122.3(3) . . ?
C29 C34 C35 109.9(3) . . ?
C29 C34 C36 112.2(3) . . ?
C35 C34 C36 110.2(3) . . ?
C29 C34 H34 108.1 . . ?
C35 C34 H34 108.1 . . ?
C36 C34 H34 108.1 . . ?
C34 C35 H35A 109.5 . . ?
C34 C35 H35B 109.5 . . ?
H35A C35 H35B 109.5 . . ?
C34 C35 H35C 109.5 . . ?
H35A C35 H35C 109.5 . . ?
H35B C35 H35C 109.5 . . ?
C34 C36 H36A 109.5 . . ?
C34 C36 H36B 109.5 . . ?
H36A C36 H36B 109.5 . . ?
C34 C36 H36C 109.5 . . ?
H36A C36 H36C 109.5 . . ?
H36B C36 H36C 109.5 . . ?
C33 C37 C39 111.7(3) . . ?
C33 C37 C38 109.7(3) . . ?
C39 C37 C38 109.5(3) . . ?
C33 C37 H37 108.7 . . ?
C39 C37 H37 108.7 . . ?
C38 C37 H37 108.7 . . ?
C37 C38 H38A 109.5 . . ?
C37 C38 H38B 109.5 . . ?
H38A C38 H38B 109.5 . . ?
C37 C38 H38C 109.5 . . ?
H38A C38 H38C 109.5 . . ?
H38B C38 H38C 109.5 . . ?
C37 C39 H39A 109.5 . . ?
C37 C39 H39B 109.5 . . ?
H39A C39 H39B 109.5 . . ?
C37 C39 H39C 109.5 . . ?
H39A C39 H39C 109.5 . . ?
H39B C39 H39C 109.5 . . ?
N4 C40 N3 121.4(3) . . ?
N4 C40 H40 119.3 . . ?
N3 C40 H40 119.3 . . ?
C46 C41 C42 120.6(3) . . ?
C46 C41 N4 120.4(3) . . ?
C42 C41 N4 118.8(2) . . ?
C43 C42 C41 118.4(3) . . ?
C43 C42 C47 122.2(3) . . ?
C41 C42 C47 119.5(3) . . ?
C42 C43 C44 121.6(3) . . ?
C42 C43 H43 119.2 . . ?
C44 C43 H43 119.2 . . ?
C45 C44 C43 119.3(3) . . ?
C45 C44 H44 120.4 . . ?
C43 C44 H44 120.4 . . ?
C44 C45 C46 121.8(3) . . ?
C44 C45 H45 119.1 . . ?
C46 C45 H45 119.1 . . ?
C45 C46 C41 118.3(3) . . ?
C45 C46 C50 119.8(3) . . ?
C41 C46 C50 121.8(3) . . ?
C42 C47 C49 113.7(3) . . ?
C42 C47 C48 112.6(2) . . ?
C49 C47 C48 108.3(3) . . ?
C42 C47 H47 107.3 . . ?
C49 C47 H47 107.3 . . ?
C48 C47 H47 107.3 . . ?
C47 C48 H48A 109.5 . . ?
C47 C48 H48B 109.5 . . ?
H48A C48 H48B 109.5 . . ?
C47 C48 H48C 109.5 . . ?
H48A C48 H48C 109.5 . . ?
H48B C48 H48C 109.5 . . ?
C47 C49 H49A 109.5 . . ?
C47 C49 H49B 109.5 . . ?
H49A C49 H49B 109.5 . . ?
C47 C49 H49C 109.5 . . ?
H49A C49 H49C 109.5 . . ?
H49B C49 H49C 109.5 . . ?
C46 C50 C51 113.0(3) . . ?
C46 C50 C52 110.3(3) . . ?
C51 C50 C52 109.4(3) . . ?
C46 C50 H50 108.0 . . ?
C51 C50 H50 108.0 . . ?
C52 C50 H50 108.0 . . ?
C50 C51 H51A 109.5 . . ?
C50 C51 H51B 109.5 . . ?
H51A C51 H51B 109.5 . . ?
C50 C51 H51C 109.5 . . ?
H51A C51 H51C 109.5 . . ?
H51B C51 H51C 109.5 . . ?
C50 C52 H52A 109.5 . . ?
C50 C52 H52B 109.5 . . ?
H52A C52 H52B 109.5 . . ?
C50 C52 H52C 109.5 . . ?
H52A C52 H52C 109.5 . . ?
H52B C52 H52C 109.5 . . ?
O5 C53 O6 122.3(2) . . ?
O5 C53 N5 119.4(2) . . ?
O6 C53 N5 118.3(2) . . ?
C55 C54 C59 122.1(3) . . ?
C55 C54 N5 119.0(3) . . ?
C59 C54 N5 118.9(2) . . ?
C54 C55 C56 117.9(3) . . ?
C54 C55 C60 121.8(3) . . ?
C56 C55 C60 120.3(3) . . ?
C57 C56 C55 120.8(3) . . ?
C57 C56 H56 119.6 . . ?
C55 C56 H56 119.6 . . ?
C58 C57 C56 120.4(3) . . ?
C58 C57 H57 119.8 . . ?
C56 C57 H57 119.8 . . ?
C57 C58 C59 120.7(3) . . ?
C57 C58 H58 119.6 . . ?
C59 C58 H58 119.6 . . ?
C58 C59 C54 118.0(3) . . ?
C58 C59 C63 119.2(3) . . ?
C54 C59 C63 122.8(3) . . ?
C55 C60 C61 113.3(3) . . ?
C55 C60 C62 110.7(3) . . ?
C61 C60 C62 109.8(3) . . ?
C55 C60 H60 107.6 . . ?
C61 C60 H60 107.6 . . ?
C62 C60 H60 107.6 . . ?
C60 C61 H61A 109.5 . . ?
C60 C61 H61B 109.5 . . ?
H61A C61 H61B 109.5 . . ?
C60 C61 H61C 109.5 . . ?
H61A C61 H61C 109.5 . . ?
H61B C61 H61C 109.5 . . ?
C60 C62 H62A 109.5 . . ?
C60 C62 H62B 109.5 . . ?
H62A C62 H62B 109.5 . . ?
C60 C62 H62C 109.5 . . ?
H62A C62 H62C 109.5 . . ?
H62B C62 H62C 109.5 . . ?
C59 C63 C64 111.0(3) . . ?
C59 C63 C65 110.5(2) . . ?
C64 C63 C65 111.1(3) . . ?
C59 C63 H63 108.0 . . ?
C64 C63 H63 108.0 . . ?
C65 C63 H63 108.0 . . ?
C63 C64 H64A 109.5 . . ?
C63 C64 H64B 109.5 . . ?
H64A C64 H64B 109.5 . . ?
C63 C64 H64C 109.5 . . ?
H64A C64 H64C 109.5 . . ?
H64B C64 H64C 109.5 . . ?
C63 C65 H65A 109.5 . . ?
C63 C65 H65B 109.5 . . ?
H65A C65 H65B 109.5 . . ?
C63 C65 H65C 109.5 . . ?
H65A C65 H65C 109.5 . . ?
H65B C65 H65C 109.5 . . ?
N6 C66 N5 121.7(3) . . ?
N6 C66 H66 119.2 . . ?
N5 C66 H66 119.2 . . ?
C72 C67 C68 121.4(3) . . ?
C72 C67 N6 120.5(3) . . ?
C68 C67 N6 117.7(3) . . ?
C69 C68 C67 118.2(3) . . ?
C69 C68 C73 121.3(3) . . ?
C67 C68 C73 120.4(3) . . ?
C70 C69 C68 121.0(3) . . ?
C70 C69 H69 119.5 . . ?
C68 C69 H69 119.5 . . ?
C71 C70 C69 119.9(3) . . ?
C71 C70 H70 120.0 . . ?
C69 C70 H70 120.1 . . ?
C70 C71 C72 121.7(3) . . ?
C70 C71 H71 119.1 . . ?
C72 C71 H71 119.1 . . ?
C67 C72 C71 117.6(3) . . ?
C67 C72 C76 122.2(3) . . ?
C71 C72 C76 120.2(3) . . ?
C68 C73 C74 110.2(3) . . ?
C68 C73 C75 114.1(3) . . ?
C74 C73 C75 110.5(3) . . ?
C68 C73 H73 107.2 . . ?
C74 C73 H73 107.2 . . ?
C75 C73 H73 107.2 . . ?
C73 C74 H74A 109.5 . . ?
C73 C74 H74B 109.5 . . ?
H74A C74 H74B 109.5 . . ?
C73 C74 H74C 109.5 . . ?
H74A C74 H74C 109.5 . . ?
H74B C74 H74C 109.5 . . ?
C73 C75 H75A 109.5 . . ?
C73 C75 H75B 109.5 . . ?
H75A C75 H75B 109.5 . . ?
C73 C75 H75C 109.5 . . ?
H75A C75 H75C 109.5 . . ?
H75B C75 H75C 109.5 . . ?
C72 C76 C78 111.1(3) . . ?
C72 C76 C77 112.4(3) . . ?
C78 C76 C77 109.6(3) . . ?
C72 C76 H76 107.9 . . ?
C78 C76 H76 107.9 . . ?
C77 C76 H76 107.9 . . ?
C76 C77 H77A 109.5 . . ?
C76 C77 H77B 109.5 . . ?
H77A C77 H77B 109.5 . . ?
C76 C77 H77C 109.5 . . ?
H77A C77 H77C 109.5 . . ?
H77B C77 H77C 109.5 . . ?
C76 C78 H78A 109.5 . . ?
C76 C78 H78B 109.5 . . ?
H78A C78 H78B 109.5 . . ?
C76 C78 H78C 109.5 . . ?
H78A C78 H78C 109.5 . . ?
H78B C78 H78C 109.5 . . ?
C80 C79 C84 120.7(3) . . ?
C80 C79 N7 119.9(2) . . ?
C84 C79 N7 119.4(3) . . ?
C81 C80 C79 118.4(3) . . ?
C81 C80 C85 119.8(3) . . ?
C79 C80 C85 121.8(3) . . ?
C82 C81 C80 121.0(3) . . ?
C82 C81 H81 119.5 . . ?
C80 C81 H81 119.5 . . ?
C81 C82 C83 120.4(3) . . ?
C81 C82 H82 119.8 . . ?
C83 C82 H82 119.8 . . ?
C82 C83 C84 121.3(3) . . ?
C82 C83 H83 119.3 . . ?
C84 C83 H83 119.3 . . ?
C83 C84 C79 117.9(3) . . ?
C83 C84 C88 117.3(4) . . ?
C79 C84 C88 121.0(4) . . ?
C83 C84 C88A 120.2(4) . . ?
C79 C84 C88A 121.1(4) . . ?
C86 C85 C80 112.3(3) . . ?
C86 C85 C87 110.7(3) . . ?
C80 C85 C87 109.7(3) . . ?
C86 C85 H85 108.0 . . ?
C80 C85 H85 108.0 . . ?
C87 C85 H85 108.0 . . ?
C85 C86 H86A 109.5 . . ?
C85 C86 H86B 109.5 . . ?
H86A C86 H86B 109.5 . . ?
C85 C86 H86C 109.5 . . ?
H86A C86 H86C 109.5 . . ?
H86B C86 H86C 109.5 . . ?
C85 C87 H87A 109.5 . . ?
C85 C87 H87B 109.5 . . ?
H87A C87 H87B 109.5 . . ?
C85 C87 H87C 109.5 . . ?
H87A C87 H87C 109.5 . . ?
H87B C87 H87C 109.5 . . ?
N8 C91 N7 126.7(3) . . ?
N8 C91 H91 116.6 . . ?
N7 C91 H91 116.6 . . ?
C97 C92 C93 120.8(3) . . ?
C97 C92 N8 119.4(2) . . ?
C93 C92 N8 119.6(2) . . ?
C94 C93 C92 118.1(3) . . ?
C94 C93 C98 119.9(3) . . ?
C92 C93 C98 122.0(3) . . ?
C95 C94 C93 122.0(3) . . ?
C95 C94 H94 119.0 . . ?
C93 C94 H94 119.0 . . ?
C94 C95 C96 119.7(3) . . ?
C94 C95 H95 120.1 . . ?
C96 C95 H95 120.1 . . ?
C95 C96 C97 120.6(3) . . ?
C95 C96 H96 119.7 . . ?
C97 C96 H96 119.7 . . ?
C96 C97 C92 118.7(3) . . ?
C96 C97 C101 118.9(3) . . ?
C92 C97 C101 122.4(3) . . ?
C100 C98 C93 112.5(3) . . ?
C100 C98 C99 108.8(3) . . ?
C93 C98 C99 110.5(3) . . ?
C100 C98 H98 108.3 . . ?
C93 C98 H98 108.3 . . ?
C99 C98 H98 108.3 . . ?
C98 C99 H99A 109.5 . . ?
C98 C99 H99B 109.5 . . ?
H99A C99 H99B 109.5 . . ?
C98 C99 H99C 109.5 . . ?
H99A C99 H99C 109.5 . . ?
H99B C99 H99C 109.5 . . ?
C98 C100 H10D 109.5 . . ?
C98 C100 H10E 109.5 . . ?
H10D C100 H10E 109.5 . . ?
C98 C100 H10F 109.5 . . ?
H10D C100 H10F 109.5 . . ?
H10E C100 H10F 109.5 . . ?
C102 C101 C103 111.6(3) . . ?
C102 C101 C97 110.9(3) . . ?
C103 C101 C97 110.7(3) . . ?
C102 C101 H101 107.8 . . ?
C103 C101 H101 107.8 . . ?
C97 C101 H101 107.8 . . ?
C101 C102 H10G 109.5 . . ?
C101 C102 H10H 109.5 . . ?
H10G C102 H10H 109.5 . . ?
C101 C102 H10I 109.5 . . ?
H10G C102 H10I 109.5 . . ?
H10H C102 H10I 109.5 . . ?
C101 C103 H10J 109.5 . . ?
C101 C103 H10K 109.5 . . ?
H10J C103 H10K 109.5 . . ?
C101 C103 H10L 109.5 . . ?
H10J C103 H10L 109.5 . . ?
H10K C103 H10L 109.5 . . ?
O7 C104 C105 106.5(3) . . ?
O7 C104 H10M 110.4 . . ?
C105 C104 H10M 110.4 . . ?
O7 C104 H10N 110.4 . . ?
C105 C104 H10N 110.4 . . ?
H10M C104 H10N 108.6 . . ?
C104 C105 C106 106.7(3) . . ?
C104 C105 H10O 110.4 . . ?
C106 C105 H10O 110.4 . . ?
C104 C105 H10P 110.4 . . ?
C106 C105 H10P 110.4 . . ?
H10O C105 H10P 108.6 . . ?
C107 C106 C105 102.2(3) . . ?
C107 C106 H10Q 111.3 . . ?
C105 C106 H10Q 111.3 . . ?
C107 C106 H10R 111.3 . . ?
C105 C106 H10R 111.3 . . ?
H10Q C106 H10R 109.2 . . ?
O7 C107 C106 105.4(3) . . ?
O7 C107 H10S 110.7 . . ?
C106 C107 H10S 110.7 . . ?
O7 C107 H10T 110.7 . . ?
C106 C107 H10T 110.7 . . ?
H10S C107 H10T 108.8 . . ?
O8 C108 O9 121.8(3) . . ?
O8 C108 N9 119.6(3) . . ?
O9 C108 N9 118.5(3) . . ?
C110 C109 C114 123.7(3) . . ?
C110 C109 N9 118.7(3) . . ?
C114 C109 N9 117.6(3) . . ?
C109 C110 C111 117.2(4) . . ?
C109 C110 C115 123.6(3) . . ?
C111 C110 C115 119.2(4) . . ?
C112 C111 C110 120.7(5) . . ?
C112 C111 H111 119.6 . . ?
C110 C111 H111 119.6 . . ?
C113 C112 C111 120.9(4) . . ?
C113 C112 H112 119.5 . . ?
C111 C112 H112 119.5 . . ?
C112 C113 C114 121.2(4) . . ?
C112 C113 H113 119.4 . . ?
C114 C113 H113 119.4 . . ?
C109 C114 C113 116.2(5) . . ?
C109 C114 C118 123.1(4) . . ?
C113 C114 C118 120.6(4) . . ?
C110 C115 C117 113.5(3) . . ?
C110 C115 C116 110.6(3) . . ?
C117 C115 C116 110.9(4) . . ?
C110 C115 H115 107.2 . . ?
C117 C115 H115 107.2 . . ?
C116 C115 H115 107.2 . . ?
C115 C116 H11A 109.5 . . ?
C115 C116 H11B 109.5 . . ?
H11A C116 H11B 109.5 . . ?
C115 C116 H11C 109.5 . . ?
H11A C116 H11C 109.5 . . ?
H11B C116 H11C 109.5 . . ?
C115 C117 H11D 109.5 . . ?
C115 C117 H11E 109.5 . . ?
H11D C117 H11E 109.5 . . ?
C115 C117 H11F 109.5 . . ?
H11D C117 H11F 109.5 . . ?
H11E C117 H11F 109.5 . . ?
C114 C118 C120 111.7(5) . . ?
C114 C118 C119 113.1(4) . . ?
C120 C118 C119 111.8(4) . . ?
C114 C118 H118 106.6 . . ?
C120 C118 H118 106.6 . . ?
C119 C118 H118 106.6 . . ?
C118 C119 H11G 109.5 . . ?
C118 C119 H11H 109.5 . . ?
H11G C119 H11H 109.5 . . ?
C118 C119 H11I 109.5 . . ?
H11G C119 H11I 109.5 . . ?
H11H C119 H11I 109.5 . . ?
C118 C120 H12D 109.5 . . ?
C118 C120 H12E 109.5 . . ?
H12D C120 H12E 109.5 . . ?
C118 C120 H12F 109.5 . . ?
H12D C120 H12F 109.5 . . ?
H12E C120 H12F 109.5 . . ?
N10 C121 N9 121.1(3) . . ?
N10 C121 H121 119.4 . . ?
N9 C121 H121 119.4 . . ?
C127 C122 C123 121.2(3) . . ?
C127 C122 N10 121.4(3) . . ?
C123 C122 N10 117.3(3) . . ?
C124 C123 C122 118.0(3) . . ?
C124 C123 C128 122.0(3) . . ?
C122 C123 C128 119.9(3) . . ?
C125 C124 C123 121.6(3) . . ?
C125 C124 H124 119.2 . . ?
C123 C124 H124 119.2 . . ?
C124 C125 C126 119.7(3) . . ?
C124 C125 H125 120.1 . . ?
C126 C125 H125 120.1 . . ?
C125 C126 C127 121.5(3) . . ?
C125 C126 H126 119.3 . . ?
C127 C126 H126 119.3 . . ?
C126 C127 C122 117.9(3) . . ?
C126 C127 C131 119.6(3) . . ?
C122 C127 C131 122.5(3) . . ?
C123 C128 C130 113.8(3) . . ?
C123 C128 C129 110.4(3) . . ?
C130 C128 C129 110.2(3) . . ?
C123 C128 H128 107.4 . . ?
C130 C128 H128 107.4 . . ?
C129 C128 H128 107.4 . . ?
C128 C129 H12G 109.5 . . ?
C128 C129 H12H 109.5 . . ?
H12G C129 H12H 109.5 . . ?
C128 C129 H12I 109.5 . . ?
H12G C129 H12I 109.5 . . ?
H12H C129 H12I 109.5 . . ?
C128 C130 H13D 109.5 . . ?
C128 C130 H13E 109.5 . . ?
H13D C130 H13E 109.5 . . ?
C128 C130 H13F 109.5 . . ?
H13D C130 H13F 109.5 . . ?
H13E C130 H13F 109.5 . . ?
C132 C131 C127 111.7(3) . . ?
C132 C131 C133 110.8(4) . . ?
C127 C131 C133 111.0(3) . . ?
C132 C131 H131 107.7 . . ?
C127 C131 H131 107.7 . . ?
C133 C131 H131 107.7 . . ?
C131 C132 H13G 109.5 . . ?
C131 C132 H13H 109.5 . . ?
H13G C132 H13H 109.5 . . ?
C131 C132 H13I 109.5 . . ?
H13G C132 H13I 109.5 . . ?
H13H C132 H13I 109.5 . . ?
C131 C133 H13J 109.5 . . ?
C131 C133 H13K 109.5 . . ?
H13J C133 H13K 109.5 . . ?
C131 C133 H13L 109.5 . . ?
H13J C133 H13L 109.5 . . ?
H13K C133 H13L 109.5 . . ?
O10 C134 O11 122.0(2) . . ?
O10 C134 N11 120.5(3) . . ?
O11 C134 N11 117.5(2) . . ?
C140 C135 C136 122.5(3) . . ?
C140 C135 N11 119.0(3) . . ?
C136 C135 N11 118.4(3) . . ?
C137 C136 C135 117.1(3) . . ?
C137 C136 C141 121.1(3) . . ?
C135 C136 C141 121.7(3) . . ?
C138 C137 C136 121.8(3) . . ?
C138 C137 H137 119.1 . . ?
C136 C137 H137 119.1 . . ?
C137 C138 C139 119.8(3) . . ?
C137 C138 H138 120.1 . . ?
C139 C138 H138 120.1 . . ?
C138 C139 C140 121.1(3) . . ?
C138 C139 H139 119.4 . . ?
C140 C139 H139 119.4 . . ?
C135 C140 C139 117.6(3) . . ?
C135 C140 C144 122.8(3) . . ?
C139 C140 C144 119.6(3) . . ?
C136 C141 C142 109.7(3) . . ?
C136 C141 C143 114.2(3) . . ?
C142 C141 C143 110.5(3) . . ?
C136 C141 H141 107.4 . . ?
C142 C141 H141 107.4 . . ?
C143 C141 H141 107.4 . . ?
C141 C142 H14A 109.5 . . ?
C141 C142 H14B 109.5 . . ?
H14A C142 H14B 109.5 . . ?
C141 C142 H14C 109.5 . . ?
H14A C142 H14C 109.5 . . ?
H14B C142 H14C 109.5 . . ?
C141 C143 H14D 109.5 . . ?
C141 C143 H14E 109.5 . . ?
H14D C143 H14E 109.5 . . ?
C141 C143 H14F 109.5 . . ?
H14D C143 H14F 109.5 . . ?
H14E C143 H14F 109.5 . . ?
C140 C144 C145 110.1(3) . . ?
C140 C144 C146 111.9(2) . . ?
C145 C144 C146 112.0(3) . . ?
C140 C144 H144 107.5 . . ?
C145 C144 H144 107.5 . . ?
C146 C144 H144 107.5 . . ?
C144 C145 H14G 109.5 . . ?
C144 C145 H14H 109.5 . . ?
H14G C145 H14H 109.5 . . ?
C144 C145 H14I 109.5 . . ?
H14G C145 H14I 109.5 . . ?
H14H C145 H14I 109.5 . . ?
C144 C146 H14J 109.5 . . ?
C144 C146 H14K 109.5 . . ?
H14J C146 H14K 109.5 . . ?
C144 C146 H14L 109.5 . . ?
H14J C146 H14L 109.5 . . ?
H14K C146 H14L 109.5 . . ?
N12 C147 N11 121.0(3) . . ?
N12 C147 H147 119.5 . . ?
N11 C147 H147 119.5 . . ?
C149 C148 C153 121.3(3) . . ?
C149 C148 N12 121.3(3) . . ?
C153 C148 N12 117.1(3) . . ?
C148 C149 C150 118.0(3) . . ?
C148 C149 C154 122.5(3) . . ?
C150 C149 C154 119.5(3) . . ?
C151 C150 C149 121.0(3) . . ?
C151 C150 H150 119.5 . . ?
C149 C150 H150 119.5 . . ?
C152 C151 C150 120.4(3) . . ?
C152 C151 H151 119.8 . . ?
C150 C151 H151 119.8 . . ?
C151 C152 C153 120.7(3) . . ?
C151 C152 H152 119.6 . . ?
C153 C152 H152 119.6 . . ?
C152 C153 C148 118.4(3) . . ?
C152 C153 C157 121.9(3) . . ?
C148 C153 C157 119.6(3) . . ?
C149 C154 C155 113.1(3) . . ?
C149 C154 C156 110.3(3) . . ?
C155 C154 C156 109.7(3) . . ?
C149 C154 H154 107.8 . . ?
C155 C154 H154 107.8 . . ?
C156 C154 H154 107.8 . . ?
C154 C155 H15A 109.5 . . ?
C154 C155 H15B 109.5 . . ?
H15A C155 H15B 109.5 . . ?
C154 C155 H15C 109.5 . . ?
H15A C155 H15C 109.5 . . ?
H15B C155 H15C 109.5 . . ?
C154 C156 H15D 109.5 . . ?
C154 C156 H15E 109.5 . . ?
H15D C156 H15E 109.5 . . ?
C154 C156 H15F 109.5 . . ?
H15D C156 H15F 109.5 . . ?
H15E C156 H15F 109.5 . . ?
C153 C157 C158 114.6(3) . . ?
C153 C157 C159 109.5(3) . . ?
C158 C157 C159 110.2(3) . . ?
C153 C157 H157 107.4 . . ?
C158 C157 H157 107.4 . . ?
C159 C157 H157 107.4 . . ?
C157 C158 H15G 109.5 . . ?
C157 C158 H15H 109.5 . . ?
H15G C158 H15H 109.5 . . ?
C157 C158 H15I 109.5 . . ?
H15G C158 H15I 109.5 . . ?
H15H C158 H15I 109.5 . . ?
C157 C159 H15J 109.5 . . ?
C157 C159 H15K 109.5 . . ?
H15J C159 H15K 109.5 . . ?
C157 C159 H15L 109.5 . . ?
H15J C159 H15L 109.5 . . ?
H15K C159 H15L 109.5 . . ?
O12 C160 O13 126.2(3) . . ?
O12 C160 N13 118.3(3) . . ?
O13 C160 N13 115.5(2) . . ?
C166 C161 C162 122.3(3) . . ?
C166 C161 N13 118.9(2) . . ?
C162 C161 N13 118.8(2) . . ?
C163 C162 C161 117.6(3) . . ?
C163 C162 C167 121.5(3) . . ?
C161 C162 C167 120.9(3) . . ?
C164 C163 C162 120.8(3) . . ?
C164 C163 H163 119.6 . . ?
C162 C163 H163 119.6 . . ?
C165 C164 C163 120.5(3) . . ?
C165 C164 H164 119.7 . . ?
C163 C164 H164 119.7 . . ?
C164 C165 C166 120.8(3) . . ?
C164 C165 H165 119.6 . . ?
C166 C165 H165 119.6 . . ?
C165 C166 C161 117.9(3) . . ?
C165 C166 C170 119.3(3) . . ?
C161 C166 C170 122.8(3) . . ?
C162 C167 C168 113.1(3) . . ?
C162 C167 C169 110.2(3) . . ?
C168 C167 C169 110.4(3) . . ?
C162 C167 H167 107.7 . . ?
C168 C167 H167 107.7 . . ?
C169 C167 H167 107.7 . . ?
C167 C168 H16A 109.5 . . ?
C167 C168 H16B 109.5 . . ?
H16A C168 H16B 109.5 . . ?
C167 C168 H16C 109.5 . . ?
H16A C168 H16C 109.5 . . ?
H16B C168 H16C 109.5 . . ?
C167 C169 H16D 109.5 . . ?
C167 C169 H16E 109.5 . . ?
H16D C169 H16E 109.5 . . ?
C167 C169 H16F 109.5 . . ?
H16D C169 H16F 109.5 . . ?
H16E C169 H16F 109.5 . . ?
C166 C170 C172 111.2(3) . . ?
C166 C170 C171 111.2(3) . . ?
C172 C170 C171 111.3(3) . . ?
C166 C170 H170 107.6 . . ?
C172 C170 H170 107.6 . . ?
C171 C170 H170 107.6 . . ?
C170 C171 H17A 109.5 . . ?
C170 C171 H17B 109.5 . . ?
H17A C171 H17B 109.5 . . ?
C170 C171 H17C 109.5 . . ?
H17A C171 H17C 109.5 . . ?
H17B C171 H17C 109.5 . . ?
C170 C172 H17D 109.5 . . ?
C170 C172 H17E 109.5 . . ?
H17D C172 H17E 109.5 . . ?
C170 C172 H17F 109.5 . . ?
H17D C172 H17F 109.5 . . ?
H17E C172 H17F 109.5 . . ?
N14 C174 N13 120.7(3) . . ?
N14 C174 H174 119.6 . . ?
N13 C174 H174 119.6 . . ?
C180 C175 C176 120.5(3) . . ?
C180 C175 N14 117.8(3) . . ?
C176 C175 N14 121.6(3) . . ?
C177 C176 C175 118.4(3) . . ?
C177 C176 C181 118.5(3) . . ?
C175 C176 C181 123.1(3) . . ?
C178 C177 C176 121.3(3) . . ?
C178 C177 H177 119.4 . . ?
C176 C177 H177 119.4 . . ?
C179 C178 C177 119.9(3) . . ?
C179 C178 H178 120.0 . . ?
C177 C178 H178 120.0 . . ?
C178 C179 C180 121.3(3) . . ?
C178 C179 H179 119.4 . . ?
C180 C179 H179 119.4 . . ?
C179 C180 C175 118.6(3) . . ?
C179 C180 C184 121.0(3) . . ?
C175 C180 C184 120.4(3) . . ?
C182 C181 C176 110.3(3) . . ?
C182 C181 C183 111.5(4) . . ?
C176 C181 C183 111.4(3) . . ?
C182 C181 H181 107.8 . . ?
C176 C181 H181 107.8 . . ?
C183 C181 H181 107.8 . . ?
C181 C182 H18A 109.5 . . ?
C181 C182 H18B 109.5 . . ?
H18A C182 H18B 109.5 . . ?
C181 C182 H18C 109.5 . . ?
H18A C182 H18C 109.5 . . ?
H18B C182 H18C 109.5 . . ?
C181 C183 H18D 109.5 . . ?
C181 C183 H18E 109.5 . . ?
H18D C183 H18E 109.5 . . ?
C181 C183 H18F 109.5 . . ?
H18D C183 H18F 109.5 . . ?
H18E C183 H18F 109.5 . . ?
C180 C184 C185 110.0(3) . . ?
C180 C184 C186 112.7(3) . . ?
C185 C184 C186 109.7(3) . . ?
C180 C184 H184 108.1 . . ?
C185 C184 H184 108.1 . . ?
C186 C184 H184 108.1 . . ?
C184 C185 H18G 109.5 . . ?
C184 C185 H18H 109.5 . . ?
H18G C185 H18H 109.5 . . ?
C184 C185 H18I 109.5 . . ?
H18G C185 H18I 109.5 . . ?
H18H C185 H18I 109.5 . . ?
C184 C186 H18J 109.5 . . ?
C184 C186 H18K 109.5 . . ?
H18J C186 H18K 109.5 . . ?
C184 C186 H18L 109.5 . . ?
H18J C186 H18L 109.5 . . ?
H18K C186 H18L 109.5 . . ?
C188 C187 C192 121.2(3) . . ?
C188 C187 N15 120.1(3) . . ?
C192 C187 N15 118.7(3) . . ?
C189 C188 C187 118.0(3) . . ?
C189 C188 C193 119.5(3) . . ?
C187 C188 C193 122.4(3) . . ?
C190 C189 C188 121.5(3) . . ?
C190 C189 H189 119.3 . . ?
C188 C189 H189 119.3 . . ?
C189 C190 C191 120.2(3) . . ?
C189 C190 H190 119.9 . . ?
C191 C190 H190 119.9 . . ?
C190 C191 C192 121.0(3) . . ?
C190 C191 H191 119.5 . . ?
C192 C191 H191 119.5 . . ?
C191 C192 C187 118.0(3) . . ?
C191 C192 C196 119.6(3) . . ?
C187 C192 C196 122.4(3) . . ?
C188 C193 C195 112.7(3) . . ?
C188 C193 C194 109.8(3) . . ?
C195 C193 C194 110.0(3) . . ?
C188 C193 H193 108.1 . . ?
C195 C193 H193 108.1 . . ?
C194 C193 H193 108.1 . . ?
C193 C194 H19A 109.5 . . ?
C193 C194 H19B 109.5 . . ?
H19A C194 H19B 109.5 . . ?
C193 C194 H19C 109.5 . . ?
H19A C194 H19C 109.5 . . ?
H19B C194 H19C 109.5 . . ?
C193 C195 H19D 109.5 . . ?
C193 C195 H19E 109.5 . . ?
H19D C195 H19E 109.5 . . ?
C193 C195 H19F 109.5 . . ?
H19D C195 H19F 109.5 . . ?
H19E C195 H19F 109.5 . . ?
C197 C196 C192 112.6(3) . . ?
C197 C196 C198 109.4(3) . . ?
C192 C196 C198 111.9(3) . . ?
C197 C196 H196 107.6 . . ?
C192 C196 H196 107.6 . . ?
C198 C196 H196 107.6 . . ?
C196 C197 H19G 109.5 . . ?
C196 C197 H19H 109.5 . . ?
H19G C197 H19H 109.5 . . ?
C196 C197 H19I 109.5 . . ?
H19G C197 H19I 109.5 . . ?
H19H C197 H19I 109.5 . . ?
C196 C198 H19J 109.5 . . ?
C196 C198 H19K 109.5 . . ?
H19J C198 H19K 109.5 . . ?
C196 C198 H19L 109.5 . . ?
H19J C198 H19L 109.5 . . ?
H19K C198 H19L 109.5 . . ?
N16 C199 N15 126.7(2) . . ?
N16 C199 H199 116.7 . . ?
N15 C199 H199 116.7 . . ?
C201 C200 C205 120.9(3) . . ?
C201 C200 N16 120.3(3) . . ?
C205 C200 N16 118.7(2) . . ?
C202 C201 C200 117.9(3) . . ?
C202 C201 C206 119.6(3) . . ?
C200 C201 C206 122.5(3) . . ?
C203 C202 C201 121.7(3) . . ?
C203 C202 H202 119.2 . . ?
C201 C202 H202 119.2 . . ?
C202 C203 C204 119.8(3) . . ?
C202 C203 H203 120.1 . . ?
C204 C203 H203 120.1 . . ?
C203 C204 C205 120.9(3) . . ?
C203 C204 H204 119.5 . . ?
C205 C204 H204 119.5 . . ?
C204 C205 C200 118.8(3) . . ?
C204 C205 C209 119.2(3) . . ?
C200 C205 C209 121.8(3) . . ?
C201 C206 C207 110.5(3) . . ?
C201 C206 C208 111.9(3) . . ?
C207 C206 C208 109.5(3) . . ?
C201 C206 H206 108.3 . . ?
C207 C206 H206 108.3 . . ?
C208 C206 H206 108.3 . . ?
C206 C207 H20A 109.5 . . ?
C206 C207 H20B 109.5 . . ?
H20A C207 H20B 109.5 . . ?
C206 C207 H20C 109.5 . . ?
H20A C207 H20C 109.5 . . ?
H20B C207 H20C 109.5 . . ?
C206 C208 H20D 109.5 . . ?
C206 C208 H20E 109.5 . . ?
H20D C208 H20E 109.5 . . ?
C206 C208 H20F 109.5 . . ?
H20D C208 H20F 109.5 . . ?
H20E C208 H20F 109.5 . . ?
C205 C209 C210 112.4(3) . . ?
C205 C209 C211 108.3(2) . . ?
C210 C209 C211 111.6(3) . . ?
C205 C209 H209 108.1 . . ?
C210 C209 H209 108.1 . . ?
C211 C209 H209 108.1 . . ?
C209 C210 H21A 109.5 . . ?
C209 C210 H21B 109.5 . . ?
H21A C210 H21B 109.5 . . ?
C209 C210 H21C 109.5 . . ?
H21A C210 H21C 109.5 . . ?
H21B C210 H21C 109.5 . . ?
C209 C211 H21D 109.5 . . ?
C209 C211 H21E 109.5 . . ?
H21D C211 H21E 109.5 . . ?
C209 C211 H21F 109.5 . . ?
H21D C211 H21F 109.5 . . ?
H21E C211 H21F 109.5 . . ?
O14 C213 C214 104.3(3) . . ?
O14 C213 H21G 110.9 . . ?
C214 C213 H21G 110.9 . . ?
O14 C213 H21H 110.9 . . ?
C214 C213 H21H 110.9 . . ?
H21G C213 H21H 108.9 . . ?
C213 C214 C215 101.9(3) . . ?
C213 C214 H21I 111.4 . . ?
C215 C214 H21I 111.4 . . ?
C213 C214 H21J 111.4 . . ?
C215 C214 H21J 111.4 . . ?
H21I C214 H21J 109.2 . . ?
C216 C215 C214 103.5(3) . . ?
C216 C215 H21K 111.1 . . ?
C214 C215 H21K 111.1 . . ?
C216 C215 H21L 111.1 . . ?
C214 C215 H21L 111.1 . . ?
H21K C215 H21L 109.0 . . ?
O14 C216 C215 106.6(3) . . ?
O14 C216 H21M 110.4 . . ?
C215 C216 H21M 110.4 . . ?
O14 C216 H21N 110.4 . . ?
C215 C216 H21N 110.4 . . ?
H21M C216 H21N 108.6 . . ?
C218 C217 H21O 109.5 . . ?
C218 C217 H21P 109.5 . . ?
H21O C217 H21P 109.5 . . ?
C218 C217 H21Q 109.5 . . ?
H21O C217 H21Q 109.5 . . ?
H21P C217 H21Q 109.5 . . ?
C219 C218 C223 116.5(4) . . ?
C219 C218 C217 122.4(4) . . ?
C223 C218 C217 121.0(4) . . ?
C220 C219 C218 122.5(4) . . ?
C220 C219 H219 118.7 . . ?
C218 C219 H219 118.7 . . ?
C221 C220 C219 119.9(4) . . ?
C221 C220 H220 120.0 . . ?
C219 C220 H220 120.0 . . ?
C220 C221 C222 121.0(4) . . ?
C220 C221 H221 119.5 . . ?
C222 C221 H221 119.5 . . ?
C221 C222 C223 119.3(4) . . ?
C221 C222 H222 120.3 . . ?
C223 C222 H222 120.3 . . ?
C222 C223 C218 120.7(4) . . ?
C222 C223 H223 119.7 . . ?
C218 C223 H223 119.7 . . ?
C14 N1 C1 120.5(2) . . ?
C14 N1 C2 119.9(2) . . ?
C1 N1 C2 119.6(2) . . ?
C14 N2 C15 117.1(2) . . ?
C40 N3 C27 120.0(2) . . ?
C40 N3 C28 120.1(2) . . ?
C27 N3 C28 119.9(2) . . ?
C40 N4 C41 119.5(2) . . ?
C53 N5 C66 118.9(2) . . ?
C53 N5 C54 121.5(2) . . ?
C66 N5 C54 119.5(2) . . ?
C66 N6 C67 119.3(2) . . ?
C91 N7 C79 111.6(2) . . ?
C91 N7 Fe1 129.1(2) . . ?
C79 N7 Fe1 118.71(18) . . ?
C91 N8 C92 117.1(2) . . ?
C91 N8 Fe2 130.19(19) . . ?
C92 N8 Fe2 112.53(18) . . ?
C121 N9 C108 119.7(3) . . ?
C121 N9 C109 121.4(2) . . ?
C108 N9 C109 118.9(2) . . ?
C121 N10 C122 116.7(3) . . ?
C134 N11 C147 118.5(2) . . ?
C134 N11 C135 121.5(2) . . ?
C147 N11 C135 119.3(2) . . ?
C147 N12 C148 118.7(2) . . ?
C160 N13 C174 120.4(2) . . ?
C160 N13 C161 119.5(2) . . ?
C174 N13 C161 119.8(2) . . ?
C174 N14 C175 118.0(2) . . ?
C199 N15 C187 111.7(2) . . ?
C199 N15 Fe3 130.82(19) . . ?
C187 N15 Fe3 117.31(18) . . ?
C199 N16 C200 116.3(2) . . ?
C199 N16 Fe4 128.74(19) . . ?
C200 N16 Fe4 114.81(17) . . ?
C1 O1 Fe1 93.11(15) . . ?
C1 O2 Fe1 83.99(16) . . ?
C27 O3 Fe1 130.70(18) . . ?
C27 O4 Fe2 131.94(19) . . ?
C53 O5 Fe1 156.7(2) . . ?
C53 O6 Fe2 101.48(17) . . ?
C107 O7 C104 108.3(2) . . ?
C107 O7 Fe2 121.87(18) . . ?
C104 O7 Fe2 126.62(19) . . ?
C108 O8 Fe3 83.87(17) . . ?
C108 O9 Fe3 92.93(17) . . ?
C134 O10 Fe3 157.05(19) . . ?
C134 O11 Fe4 102.54(17) . . ?
C160 O12 Fe3 130.93(19) . . ?
C160 O13 Fe4 131.18(18) . . ?
C213 O14 C216 108.3(2) . . ?
C213 O14 Fe4 123.31(17) . . ?
C216 O14 Fe4 119.86(19) . . ?
O3 Fe1 O1 116.57(8) . . ?
O3 Fe1 N7 113.70(8) . . ?
O1 Fe1 N7 125.58(9) . . ?
O3 Fe1 O5 97.48(8) . . ?
O1 Fe1 O5 89.83(8) . . ?
N7 Fe1 O5 103.19(9) . . ?
O3 Fe1 O2 89.32(8) . . ?
O1 Fe1 O2 61.11(7) . . ?
N7 Fe1 O2 100.82(8) . . ?
O5 Fe1 O2 149.79(7) . . ?
O4 Fe2 N8 120.12(9) . . ?
O4 Fe2 O6 105.59(9) . . ?
N8 Fe2 O6 128.10(9) . . ?
O4 Fe2 O7 86.71(8) . . ?
N8 Fe2 O7 104.44(9) . . ?
O6 Fe2 O7 101.22(8) . . ?
O12 Fe3 O9 119.07(8) . . ?
O12 Fe3 N15 112.25(9) . . ?
O9 Fe3 N15 125.00(9) . . ?
O12 Fe3 O10 96.58(8) . . ?
O9 Fe3 O10 89.23(8) . . ?
N15 Fe3 O10 103.69(9) . . ?
O12 Fe3 O8 87.37(8) . . ?
O9 Fe3 O8 61.17(8) . . ?
N15 Fe3 O8 104.67(9) . . ?
O10 Fe3 O8 147.36(8) . . ?
O13 Fe4 N16 116.61(9) . . ?
O13 Fe4 O11 109.34(8) . . ?
N16 Fe4 O11 127.96(9) . . ?
O13 Fe4 O14 92.50(8) . . ?
N16 Fe4 O14 106.85(9) . . ?
O11 Fe4 O14 93.81(8) . . ?
C90 C88 C84 119.5(6) . . ?
C90 C88 C89 107.3(7) . . ?
C84 C88 C89 97.0(5) . . ?
C90 C88 H88 110.7 . . ?
C84 C88 H88 110.7 . . ?
C89 C88 H88 110.7 . . ?
C88 C89 H89A 109.5 . . ?
C88 C89 H89B 109.5 . . ?
H89A C89 H89B 109.5 . . ?
C88 C89 H89C 109.5 . . ?
H89A C89 H89C 109.5 . . ?
H89B C89 H89C 109.5 . . ?
C88 C89 H89D 109.5 . . ?
H89A C89 H89D 141.1 . . ?
H89B C89 H89D 56.3 . . ?
H89C C89 H89D 56.3 . . ?
C88 C89 H89E 109.5 . . ?
H89A C89 H89E 56.3 . . ?
H89B C89 H89E 141.1 . . ?
H89C C89 H89E 56.3 . . ?
H89D C89 H89E 109.5 . . ?
C88 C89 H89F 109.5 . . ?
H89A C89 H89F 56.3 . . ?
H89B C89 H89F 56.3 . . ?
H89C C89 H89F 141.1 . . ?
H89D C89 H89F 109.5 . . ?
H89E C89 H89F 109.5 . . ?
C88 C90 H90A 109.5 . . ?
C88 C90 H90B 109.5 . . ?
H90A C90 H90B 109.5 . . ?
C88 C90 H90C 109.5 . . ?
H90A C90 H90C 109.5 . . ?
H90B C90 H90C 109.5 . . ?
C88 C90 H90D 109.5 . . ?
H90A C90 H90D 141.1 . . ?
H90B C90 H90D 56.3 . . ?
H90C C90 H90D 56.3 . . ?
C88 C90 H90E 109.5 . . ?
H90A C90 H90E 56.3 . . ?
H90B C90 H90E 141.1 . . ?
H90C C90 H90E 56.3 . . ?
H90D C90 H90E 109.5 . . ?
C88 C90 H90F 109.5 . . ?
H90A C90 H90F 56.3 . . ?
H90B C90 H90F 56.3 . . ?
H90C C90 H90F 141.1 . . ?
H90D C90 H90F 109.5 . . ?
H90E C90 H90F 109.5 . . ?
C90A C88A C89A 103.9(5) . . ?
C90A C88A C84 110.5(5) . . ?
C89A C88A C84 116.2(6) . . ?
C90A C88A H88A 108.6 . . ?
C89A C88A H88A 108.6 . . ?
C84 C88A H88A 108.6 . . ?
C88A C89A H89G 109.5 . . ?
C88A C89A H89H 109.5 . . ?
H89G C89A H89H 109.5 . . ?
C88A C89A H89I 109.5 . . ?
H89G C89A H89I 109.5 . . ?
H89H C89A H89I 109.5 . . ?
C88A C89A H89J 109.5 . . ?
H89G C89A H89J 141.1 . . ?
H89H C89A H89J 56.3 . . ?
H89I C89A H89J 56.3 . . ?
C88A C89A H89K 109.5 . . ?
H89G C89A H89K 56.3 . . ?
H89H C89A H89K 141.1 . . ?
H89I C89A H89K 56.3 . . ?
H89J C89A H89K 109.5 . . ?
C88A C89A H89L 109.5 . . ?
H89G C89A H89L 56.3 . . ?
H89H C89A H89L 56.3 . . ?
H89I C89A H89L 141.1 . . ?
H89J C89A H89L 109.5 . . ?
H89K C89A H89L 109.5 . . ?
C88A C90A H90G 109.5 . . ?
C88A C90A H90H 109.5 . . ?
H90G C90A H90H 109.5 . . ?
C88A C90A H90I 109.5 . . ?
H90G C90A H90I 109.5 . . ?
H90H C90A H90I 109.5 . . ?
C88A C90A H90J 109.5 . . ?
H90G C90A H90J 141.1 . . ?
H90H C90A H90J 56.3 . . ?
H90I C90A H90J 56.3 . . ?
C88A C90A H90K 109.5 . . ?
H90G C90A H90K 56.3 . . ?
H90H C90A H90K 141.1 . . ?
H90I C90A H90K 56.3 . . ?
H90J C90A H90K 109.5 . . ?
C88A C90A H90L 109.5 . . ?
H90G C90A H90L 56.3 . . ?
H90H C90A H90L 56.3 . . ?
H90I C90A H90L 141.1 . . ?
H90J C90A H90L 109.5 . . ?
H90K C90A H90L 109.5 . . ?

loop_
_geom_bond_atom_site_label_1
_geom_bond_atom_site_label_2
_geom_bond_distance
_geom_bond_site_symmetry_2
_geom_bond_publ_flag
C1 O2 1.243(3) . ?
C1 O1 1.283(3) . ?
C1 N1 1.396(3) . ?
C2 C3 1.390(4) . ?
C2 C7 1.398(4) . ?
C2 N1 1.453(3) . ?
C3 C4 1.398(4) . ?
C3 C8 1.512(4) . ?
C4 C5 1.378(5) . ?
C4 H4 0.9500 . ?
C5 C6 1.385(5) . ?
C5 H5 0.9500 . ?
C6 C7 1.395(4) . ?
C6 H6 0.9500 . ?
C7 C11 1.516(4) . ?
C8 C10 1.525(5) . ?
C8 C9 1.532(4) . ?
C8 H8 1.0000 . ?
C9 H9A 0.9800 . ?
C9 H9B 0.9800 . ?
C9 H9C 0.9800 . ?
C10 H10A 0.9800 . ?
C10 H10B 0.9800 . ?
C10 H10C 0.9800 . ?
C11 C12 1.527(4) . ?
C11 C13 1.532(4) . ?
C11 H11 1.0000 . ?
C12 H12A 0.9800 . ?
C12 H12B 0.9800 . ?
C12 H12C 0.9800 . ?
C13 H13A 0.9800 . ?
C13 H13B 0.9800 . ?
C13 H13C 0.9800 . ?
C14 N2 1.271(4) . ?
C14 N1 1.383(3) . ?
C14 H14 0.9500 . ?
C15 C20 1.403(4) . ?
C15 C16 1.407(4) . ?
C15 N2 1.432(4) . ?
C16 C17 1.397(4) . ?
C16 C21 1.524(4) . ?
C17 C18 1.381(5) . ?
C17 H17 0.9500 . ?
C18 C19 1.385(5) . ?
C18 H18 0.9500 . ?
C19 C20 1.399(4) . ?
C19 H19 0.9500 . ?
C20 C24 1.519(4) . ?
C21 C23 1.513(5) . ?
C21 C22 1.523(5) . ?
C21 H21 1.0000 . ?
C22 H22A 0.9800 . ?
C22 H22B 0.9800 . ?
C22 H22C 0.9800 . ?
C23 H23A 0.9800 . ?
C23 H23B 0.9800 . ?
C23 H23C 0.9800 . ?
C24 C26 1.516(5) . ?
C24 C25 1.529(5) . ?
C24 H24 1.0000 . ?
C25 H25A 0.9800 . ?
C25 H25B 0.9800 . ?
C25 H25C 0.9800 . ?
C26 H26A 0.9800 . ?
C26 H26B 0.9800 . ?
C26 H26C 0.9800 . ?
C27 O4 1.256(3) . ?
C27 O3 1.259(3) . ?
C27 N3 1.400(4) . ?
C28 C33 1.395(4) . ?
C28 C29 1.408(4) . ?
C28 N3 1.450(3) . ?
C29 C30 1.393(4) . ?
C29 C34 1.518(4) . ?
C30 C31 1.372(5) . ?
C30 H30 0.9500 . ?
C31 C32 1.378(5) . ?
C31 H31 0.9500 . ?
C32 C33 1.392(4) . ?
C32 H32 0.9500 . ?
C33 C37 1.525(4) . ?
C34 C35 1.528(5) . ?
C34 C36 1.532(4) . ?
C34 H34 1.0000 . ?
C35 H35A 0.9800 . ?
C35 H35B 0.9800 . ?
C35 H35C 0.9800 . ?
C36 H36A 0.9800 . ?
C36 H36B 0.9800 . ?
C36 H36C 0.9800 . ?
C37 C39 1.525(5) . ?
C37 C38 1.552(6) . ?
C37 H37 1.0000 . ?
C38 H38A 0.9800 . ?
C38 H38B 0.9800 . ?
C38 H38C 0.9800 . ?
C39 H39A 0.9800 . ?
C39 H39B 0.9800 . ?
C39 H39C 0.9800 . ?
C40 N4 1.266(4) . ?
C40 N3 1.392(4) . ?
C40 H40 0.9500 . ?
C41 C46 1.412(4) . ?
C41 C42 1.413(4) . ?
C41 N4 1.422(4) . ?
C42 C43 1.383(4) . ?
C42 C47 1.524(4) . ?
C43 C44 1.396(5) . ?
C43 H43 0.9500 . ?
C44 C45 1.373(5) . ?
C44 H44 0.9500 . ?
C45 C46 1.392(4) . ?
C45 H45 0.9500 . ?
C46 C50 1.520(4) . ?
C47 C49 1.528(4) . ?
C47 C48 1.532(4) . ?
C47 H47 1.0000 . ?
C48 H48A 0.9800 . ?
C48 H48B 0.9800 . ?
C48 H48C 0.9800 . ?
C49 H49A 0.9800 . ?
C49 H49B 0.9800 . ?
C49 H49C 0.9800 . ?
C50 C51 1.526(4) . ?
C50 C52 1.535(4) . ?
C50 H50 1.0000 . ?
C51 H51A 0.9800 . ?
C51 H51B 0.9800 . ?
C51 H51C 0.9800 . ?
C52 H52A 0.9800 . ?
C52 H52B 0.9800 . ?
C52 H52C 0.9800 . ?
C53 O5 1.263(3) . ?
C53 O6 1.275(3) . ?
C53 N5 1.389(3) . ?
C54 C55 1.392(4) . ?
C54 C59 1.397(4) . ?
C54 N5 1.452(3) . ?
C55 C56 1.396(4) . ?
C55 C60 1.513(4) . ?
C56 C57 1.381(5) . ?
C56 H56 0.9500 . ?
C57 C58 1.377(5) . ?
C57 H57 0.9500 . ?
C58 C59 1.394(4) . ?
C58 H58 0.9500 . ?
C59 C63 1.519(4) . ?
C60 C61 1.536(4) . ?
C60 C62 1.544(4) . ?
C60 H60 1.0000 . ?
C61 H61A 0.9800 . ?
C61 H61B 0.9800 . ?
C61 H61C 0.9800 . ?
C62 H62A 0.9800 . ?
C62 H62B 0.9800 . ?
C62 H62C 0.9800 . ?
C63 C64 1.528(5) . ?
C63 C65 1.531(4) . ?
C63 H63 1.0000 . ?
C64 H64A 0.9800 . ?
C64 H64B 0.9800 . ?
C64 H64C 0.9800 . ?
C65 H65A 0.9800 . ?
C65 H65B 0.9800 . ?
C65 H65C 0.9800 . ?
C66 N6 1.262(3) . ?
C66 N5 1.401(3) . ?
C66 H66 0.9500 . ?
C67 C72 1.399(4) . ?
C67 C68 1.408(4) . ?
C67 N6 1.430(4) . ?
C68 C69 1.392(4) . ?
C68 C73 1.506(4) . ?
C69 C70 1.381(5) . ?
C69 H69 0.9500 . ?
C70 C71 1.373(5) . ?
C70 H70 0.9500 . ?
C71 C72 1.400(4) . ?
C71 H71 0.9500 . ?
C72 C76 1.509(4) . ?
C73 C74 1.520(5) . ?
C73 C75 1.529(4) . ?
C73 H73 1.0000 . ?
C74 H74A 0.9800 . ?
C74 H74B 0.9800 . ?
C74 H74C 0.9800 . ?
C75 H75A 0.9800 . ?
C75 H75B 0.9800 . ?
C75 H75C 0.9800 . ?
C76 C78 1.532(5) . ?
C76 C77 1.535(4) . ?
C76 H76 1.0000 . ?
C77 H77A 0.9800 . ?
C77 H77B 0.9800 . ?
C77 H77C 0.9800 . ?
C78 H78A 0.9800 . ?
C78 H78B 0.9800 . ?
C78 H78C 0.9800 . ?
C79 C80 1.409(4) . ?
C79 C84 1.410(4) . ?
C79 N7 1.448(4) . ?
C80 C81 1.393(4) . ?
C80 C85 1.528(4) . ?
C81 C82 1.372(5) . ?
C81 H81 0.9500 . ?
C82 C83 1.374(5) . ?
C82 H82 0.9500 . ?
C83 C84 1.395(4) . ?
C83 H83 0.9500 . ?
C84 C88 1.5396(10) . ?
C84 C88A 1.5409(10) . ?
C85 C86 1.528(5) . ?
C85 C87 1.528(5) . ?
C85 H85 1.0000 . ?
C86 H86A 0.9800 . ?
C86 H86B 0.9800 . ?
C86 H86C 0.9800 . ?
C87 H87A 0.9800 . ?
C87 H87B 0.9800 . ?
C87 H87C 0.9800 . ?
C91 N8 1.321(4) . ?
C91 N7 1.322(4) . ?
C91 H91 0.9500 . ?
C92 C97 1.403(4) . ?
C92 C93 1.412(4) . ?
C92 N8 1.444(4) . ?
C93 C94 1.382(4) . ?
C93 C98 1.525(4) . ?
C94 C95 1.378(4) . ?
C94 H94 0.9500 . ?
C95 C96 1.385(4) . ?
C95 H95 0.9500 . ?
C96 C97 1.398(4) . ?
C96 H96 0.9500 . ?
C97 C101 1.533(4) . ?
C98 C100 1.520(4) . ?
C98 C99 1.527(5) . ?
C98 H98 1.0000 . ?
C99 H99A 0.9800 . ?
C99 H99B 0.9800 . ?
C99 H99C 0.9800 . ?
C100 H10D 0.9800 . ?
C100 H10E 0.9800 . ?
C100 H10F 0.9800 . ?
C101 C102 1.524(5) . ?
C101 C103 1.530(5) . ?
C101 H101 1.0000 . ?
C102 H10G 0.9800 . ?
C102 H10H 0.9800 . ?
C102 H10I 0.9800 . ?
C103 H10J 0.9800 . ?
C103 H10K 0.9800 . ?
C103 H10L 0.9800 . ?
C104 O7 1.456(4) . ?
C104 C105 1.488(5) . ?
C104 H10M 0.9900 . ?
C104 H10N 0.9900 . ?
C105 C106 1.513(6) . ?
C105 H10O 0.9900 . ?
C105 H10P 0.9900 . ?
C106 C107 1.507(5) . ?
C106 H10Q 0.9900 . ?
C106 H10R 0.9900 . ?
C107 O7 1.447(4) . ?
C107 H10S 0.9900 . ?
C107 H10T 0.9900 . ?
C108 O8 1.251(3) . ?
C108 O9 1.274(4) . ?
C108 N9 1.403(4) . ?
C109 C110 1.389(5) . ?
C109 C114 1.393(5) . ?
C109 N9 1.454(4) . ?
C110 C111 1.400(5) . ?
C110 C115 1.511(5) . ?
C111 C112 1.373(7) . ?
C111 H111 0.9500 . ?
C112 C113 1.366(8) . ?
C112 H112 0.9500 . ?
C113 C114 1.413(6) . ?
C113 H113 0.9500 . ?
C114 C118 1.504(7) . ?
C115 C117 1.514(6) . ?
C115 C116 1.540(5) . ?
C115 H115 1.0000 . ?
C116 H11A 0.9800 . ?
C116 H11B 0.9800 . ?
C116 H11C 0.9800 . ?
C117 H11D 0.9800 . ?
C117 H11E 0.9800 . ?
C117 H11F 0.9800 . ?
C118 C120 1.522(6) . ?
C118 C119 1.522(7) . ?
C118 H118 1.0000 . ?
C119 H11G 0.9800 . ?
C119 H11H 0.9800 . ?
C119 H11I 0.9800 . ?
C120 H12D 0.9800 . ?
C120 H12E 0.9800 . ?
C120 H12F 0.9800 . ?
C121 N10 1.273(4) . ?
C121 N9 1.385(4) . ?
C121 H121 0.9500 . ?
C122 C127 1.403(5) . ?
C122 C123 1.409(4) . ?
C122 N10 1.430(4) . ?
C123 C124 1.394(4) . ?
C123 C128 1.514(5) . ?
C124 C125 1.375(5) . ?
C124 H124 0.9500 . ?
C125 C126 1.378(5) . ?
C125 H125 0.9500 . ?
C126 C127 1.401(5) . ?
C126 H126 0.9500 . ?
C127 C131 1.524(5) . ?
C128 C130 1.522(4) . ?
C128 C129 1.530(5) . ?
C128 H128 1.0000 . ?
C129 H12G 0.9800 . ?
C129 H12H 0.9800 . ?
C129 H12I 0.9800 . ?
C130 H13D 0.9800 . ?
C130 H13E 0.9800 . ?
C130 H13F 0.9800 . ?
C131 C132 1.520(6) . ?
C131 C133 1.532(5) . ?
C131 H131 1.0000 . ?
C132 H13G 0.9800 . ?
C132 H13H 0.9800 . ?
C132 H13I 0.9800 . ?
C133 H13J 0.9800 . ?
C133 H13K 0.9800 . ?
C133 H13L 0.9800 . ?
C134 O10 1.252(3) . ?
C134 O11 1.286(3) . ?
C134 N11 1.387(3) . ?
C135 C140 1.393(4) . ?
C135 C136 1.403(4) . ?
C135 N11 1.451(4) . ?
C136 C137 1.393(4) . ?
C136 C141 1.513(4) . ?
C137 C138 1.377(5) . ?
C137 H137 0.9500 . ?
C138 C139 1.382(5) . ?
C138 H138 0.9500 . ?
C139 C140 1.398(4) . ?
C139 H139 0.9500 . ?
C140 C144 1.511(4) . ?
C141 C142 1.528(4) . ?
C141 C143 1.533(4) . ?
C141 H141 1.0000 . ?
C142 H14A 0.9800 . ?
C142 H14B 0.9800 . ?
C142 H14C 0.9800 . ?
C143 H14D 0.9800 . ?
C143 H14E 0.9800 . ?
C143 H14F 0.9800 . ?
C144 C145 1.532(4) . ?
C144 C146 1.538(4) . ?
C144 H144 1.0000 . ?
C145 H14G 0.9800 . ?
C145 H14H 0.9800 . ?
C145 H14I 0.9800 . ?
C146 H14J 0.9800 . ?
C146 H14K 0.9800 . ?
C146 H14L 0.9800 . ?
C147 N12 1.264(3) . ?
C147 N11 1.403(4) . ?
C147 H147 0.9500 . ?
C148 C149 1.395(4) . ?
C148 C153 1.411(4) . ?
C148 N12 1.431(4) . ?
C149 C150 1.397(4) . ?
C149 C154 1.528(4) . ?
C150 C151 1.380(5) . ?
C150 H150 0.9500 . ?
C151 C152 1.378(5) . ?
C151 H151 0.9500 . ?
C152 C153 1.388(4) . ?
C152 H152 0.9500 . ?
C153 C157 1.516(4) . ?
C154 C155 1.530(5) . ?
C154 C156 1.535(5) . ?
C154 H154 1.0000 . ?
C155 H15A 0.9800 . ?
C155 H15B 0.9800 . ?
C155 H15C 0.9800 . ?
C156 H15D 0.9800 . ?
C156 H15E 0.9800 . ?
C156 H15F 0.9800 . ?
C157 C158 1.535(4) . ?
C157 C159 1.535(4) . ?
C157 H157 1.0000 . ?
C158 H15G 0.9800 . ?
C158 H15H 0.9800 . ?
C158 H15I 0.9800 . ?
C159 H15J 0.9800 . ?
C159 H15K 0.9800 . ?
C159 H15L 0.9800 . ?
C160 O12 1.253(3) . ?
C160 O13 1.269(3) . ?
C160 N13 1.394(4) . ?
C161 C166 1.395(4) . ?
C161 C162 1.406(4) . ?
C161 N13 1.442(3) . ?
C162 C163 1.392(4) . ?
C162 C167 1.520(4) . ?
C163 C164 1.385(5) . ?
C163 H163 0.9500 . ?
C164 C165 1.379(4) . ?
C164 H164 0.9500 . ?
C165 C166 1.393(4) . ?
C165 H165 0.9500 . ?
C166 C170 1.516(4) . ?
C167 C168 1.531(4) . ?
C167 C169 1.531(5) . ?
C167 H167 1.0000 . ?
C168 H16A 0.9800 . ?
C168 H16B 0.9800 . ?
C168 H16C 0.9800 . ?
C169 H16D 0.9800 . ?
C169 H16E 0.9800 . ?
C169 H16F 0.9800 . ?
C170 C172 1.527(5) . ?
C170 C171 1.534(5) . ?
C170 H170 1.0000 . ?
C171 H17A 0.9800 . ?
C171 H17B 0.9800 . ?
C171 H17C 0.9800 . ?
C172 H17D 0.9800 . ?
C172 H17E 0.9800 . ?
C172 H17F 0.9800 . ?
C174 N14 1.262(4) . ?
C174 N13 1.397(3) . ?
C174 H174 0.9500 . ?
C175 C180 1.414(4) . ?
C175 C176 1.414(4) . ?
C175 N14 1.421(4) . ?
C176 C177 1.390(4) . ?
C176 C181 1.524(4) . ?
C177 C178 1.383(4) . ?
C177 H177 0.9500 . ?
C178 C179 1.383(4) . ?
C178 H178 0.9500 . ?
C179 C180 1.385(4) . ?
C179 H179 0.9500 . ?
C180 C184 1.516(4) . ?
C181 C182 1.522(5) . ?
C181 C183 1.535(6) . ?
C181 H181 1.0000 . ?
C182 H18A 0.9800 . ?
C182 H18B 0.9800 . ?
C182 H18C 0.9800 . ?
C183 H18D 0.9800 . ?
C183 H18E 0.9800 . ?
C183 H18F 0.9800 . ?
C184 C185 1.524(5) . ?
C184 C186 1.529(5) . ?
C184 H184 1.0000 . ?
C185 H18G 0.9800 . ?
C185 H18H 0.9800 . ?
C185 H18I 0.9800 . ?
C186 H18J 0.9800 . ?
C186 H18K 0.9800 . ?
C186 H18L 0.9800 . ?
C187 C188 1.405(4) . ?
C187 C192 1.406(4) . ?
C187 N15 1.451(4) . ?
C188 C189 1.393(4) . ?
C188 C193 1.527(5) . ?
C189 C190 1.374(5) . ?
C189 H189 0.9500 . ?
C190 C191 1.375(5) . ?
C190 H190 0.9500 . ?
C191 C192 1.400(4) . ?
C191 H191 0.9500 . ?
C192 C196 1.522(5) . ?
C193 C195 1.530(5) . ?
C193 C194 1.532(4) . ?
C193 H193 1.0000 . ?
C194 H19A 0.9800 . ?
C194 H19B 0.9800 . ?
C194 H19C 0.9800 . ?
C195 H19D 0.9800 . ?
C195 H19E 0.9800 . ?
C195 H19F 0.9800 . ?
C196 C197 1.523(5) . ?
C196 C198 1.530(5) . ?
C196 H196 1.0000 . ?
C197 H19G 0.9800 . ?
C197 H19H 0.9800 . ?
C197 H19I 0.9800 . ?
C198 H19J 0.9800 . ?
C198 H19K 0.9800 . ?
C198 H19L 0.9800 . ?
C199 N16 1.320(4) . ?
C199 N15 1.324(4) . ?
C199 H199 0.9500 . ?
C200 C201 1.409(4) . ?
C200 C205 1.409(4) . ?
C200 N16 1.441(3) . ?
C201 C202 1.406(4) . ?
C201 C206 1.516(4) . ?
C202 C203 1.377(4) . ?
C202 H202 0.9500 . ?
C203 C204 1.390(4) . ?
C203 H203 0.9500 . ?
C204 C205 1.396(4) . ?
C204 H204 0.9500 . ?
C205 C209 1.527(4) . ?
C206 C207 1.529(4) . ?
C206 C208 1.534(4) . ?
C206 H206 1.0000 . ?
C207 H20A 0.9800 . ?
C207 H20B 0.9800 . ?
C207 H20C 0.9800 . ?
C208 H20D 0.9800 . ?
C208 H20E 0.9800 . ?
C208 H20F 0.9800 . ?
C209 C210 1.528(5) . ?
C209 C211 1.530(5) . ?
C209 H209 1.0000 . ?
C210 H21A 0.9800 . ?
C210 H21B 0.9800 . ?
C210 H21C 0.9800 . ?
C211 H21D 0.9800 . ?
C211 H21E 0.9800 . ?
C211 H21F 0.9800 . ?
C213 O14 1.458(4) . ?
C213 C214 1.501(5) . ?
C213 H21G 0.9900 . ?
C213 H21H 0.9900 . ?
C214 C215 1.526(5) . ?
C214 H21I 0.9900 . ?
C214 H21J 0.9900 . ?
C215 C216 1.499(5) . ?
C215 H21K 0.9900 . ?
C215 H21L 0.9900 . ?
C216 O14 1.463(4) . ?
C216 H21M 0.9900 . ?
C216 H21N 0.9900 . ?
C217 C218 1.497(6) . ?
C217 H21O 0.9800 . ?
C217 H21P 0.9800 . ?
C217 H21Q 0.9800 . ?
C218 C219 1.388(6) . ?
C218 C223 1.399(6) . ?
C219 C220 1.355(6) . ?
C219 H219 0.9500 . ?
C220 C221 1.352(6) . ?
C220 H220 0.9500 . ?
C221 C222 1.364(6) . ?
C221 H221 0.9500 . ?
C222 C223 1.394(6) . ?
C222 H222 0.9500 . ?
C223 H223 0.9500 . ?
N7 Fe1 2.065(2) . ?
N8 Fe2 1.993(2) . ?
N15 Fe3 2.072(2) . ?
N16 Fe4 1.998(2) . ?
O1 Fe1 2.0463(19) . ?
O2 Fe1 2.273(2) . ?
O3 Fe1 2.0456(19) . ?
O4 Fe2 1.986(2) . ?
O5 Fe1 2.111(2) . ?
O6 Fe2 2.0227(19) . ?
O7 Fe2 2.090(2) . ?
O8 Fe3 2.268(2) . ?
O9 Fe3 2.053(2) . ?
O10 Fe3 2.114(2) . ?
O11 Fe4 2.0040(19) . ?
O12 Fe3 2.037(2) . ?
O13 Fe4 1.988(2) . ?
O14 Fe4 2.080(2) . ?
C88 C90 1.489(10) . ?
C88 C89 1.793(12) . ?
C88 H88 1.0000 . ?
C89 H89A 0.9800 . ?
C89 H89B 0.9800 . ?
C89 H89C 0.9800 . ?
C89 H89D 0.9800 . ?
C89 H89E 0.9800 . ?
C89 H89F 0.9800 . ?
C90 H90A 0.9800 . ?
C90 H90B 0.9800 . ?
C90 H90C 0.9800 . ?
C90 H90D 0.9800 . ?
C90 H90E 0.9800 . ?
C90 H90F 0.9800 . ?
C88A C90A 1.456(9) . ?
C88A C89A 1.465(10) . ?
C88A H88A 1.0000 . ?
C89A H89G 0.9800 . ?
C89A H89H 0.9800 . ?
C89A H89I 0.9800 . ?
C89A H89J 0.9800 . ?
C89A H89K 0.9800 . ?
C89A H89L 0.9800 . ?
C90A H90G 0.9800 . ?
C90A H90H 0.9800 . ?
C90A H90I 0.9800 . ?
C90A H90J 0.9800 . ?
C90A H90K 0.9800 . ?
C90A H90L 0.9800 . ?

loop_
_geom_torsion_atom_site_label_1
_geom_torsion_atom_site_label_2
_geom_torsion_atom_site_label_3
_geom_torsion_atom_site_label_4
_geom_torsion
_geom_torsion_site_symmetry_1
_geom_torsion_site_symmetry_2
_geom_torsion_site_symmetry_3
_geom_torsion_site_symmetry_4
_geom_torsion_publ_flag
C7 C2 C3 C4 -2.4(4) . . . . ?
N1 C2 C3 C4 177.1(3) . . . . ?
C7 C2 C3 C8 177.2(3) . . . . ?
N1 C2 C3 C8 -3.3(4) . . . . ?
C2 C3 C4 C5 0.1(5) . . . . ?
C8 C3 C4 C5 -179.5(3) . . . . ?
C3 C4 C5 C6 1.8(5) . . . . ?
C4 C5 C6 C7 -1.6(5) . . . . ?
C5 C6 C7 C2 -0.5(4) . . . . ?
C5 C6 C7 C11 -179.3(3) . . . . ?
C3 C2 C7 C6 2.5(4) . . . . ?
N1 C2 C7 C6 -177.0(2) . . . . ?
C3 C2 C7 C11 -178.7(3) . . . . ?
N1 C2 C7 C11 1.8(4) . . . . ?
C2 C3 C8 C10 115.5(3) . . . . ?
C4 C3 C8 C10 -65.0(4) . . . . ?
C2 C3 C8 C9 -119.5(3) . . . . ?
C4 C3 C8 C9 60.0(4) . . . . ?
C6 C7 C11 C12 -40.6(4) . . . . ?
C2 C7 C11 C12 140.7(3) . . . . ?
C6 C7 C11 C13 83.4(3) . . . . ?
C2 C7 C11 C13 -95.3(3) . . . . ?
C20 C15 C16 C17 5.7(5) . . . . ?
N2 C15 C16 C17 -180.0(3) . . . . ?
C20 C15 C16 C21 -172.7(3) . . . . ?
N2 C15 C16 C21 1.7(5) . . . . ?
C15 C16 C17 C18 -2.1(5) . . . . ?
C21 C16 C17 C18 176.3(3) . . . . ?
C16 C17 C18 C19 -1.7(5) . . . . ?
C17 C18 C19 C20 2.2(5) . . . . ?
C18 C19 C20 C15 1.2(5) . . . . ?
C18 C19 C20 C24 179.9(3) . . . . ?
C16 C15 C20 C19 -5.3(5) . . . . ?
N2 C15 C20 C19 -179.8(3) . . . . ?
C16 C15 C20 C24 176.0(3) . . . . ?
N2 C15 C20 C24 1.5(4) . . . . ?
C17 C16 C21 C23 65.0(4) . . . . ?
C15 C16 C21 C23 -116.7(4) . . . . ?
C17 C16 C21 C22 -60.3(4) . . . . ?
C15 C16 C21 C22 118.0(4) . . . . ?
C19 C20 C24 C26 -81.2(4) . . . . ?
C15 C20 C24 C26 97.4(4) . . . . ?
C19 C20 C24 C25 44.8(5) . . . . ?
C15 C20 C24 C25 -136.5(3) . . . . ?
C33 C28 C29 C30 -1.1(4) . . . . ?
N3 C28 C29 C30 177.1(3) . . . . ?
C33 C28 C29 C34 -179.7(3) . . . . ?
N3 C28 C29 C34 -1.5(4) . . . . ?
C28 C29 C30 C31 1.2(5) . . . . ?
C34 C29 C30 C31 179.8(3) . . . . ?
C29 C30 C31 C32 0.0(5) . . . . ?
C30 C31 C32 C33 -1.3(5) . . . . ?
C31 C32 C33 C28 1.4(5) . . . . ?
C31 C32 C33 C37 -176.3(3) . . . . ?
C29 C28 C33 C32 -0.1(5) . . . . ?
N3 C28 C33 C32 -178.3(3) . . . . ?
C29 C28 C33 C37 177.5(3) . . . . ?
N3 C28 C33 C37 -0.6(5) . . . . ?
C30 C29 C34 C35 -78.7(4) . . . . ?
C28 C29 C34 C35 99.8(3) . . . . ?
C30 C29 C34 C36 44.3(4) . . . . ?
C28 C29 C34 C36 -137.2(3) . . . . ?
C32 C33 C37 C39 -55.8(5) . . . . ?
C28 C33 C37 C39 126.6(3) . . . . ?
C32 C33 C37 C38 65.7(4) . . . . ?
C28 C33 C37 C38 -111.9(4) . . . . ?
C46 C41 C42 C43 -3.5(4) . . . . ?
N4 C41 C42 C43 170.5(3) . . . . ?
C46 C41 C42 C47 176.7(3) . . . . ?
N4 C41 C42 C47 -9.3(4) . . . . ?
C41 C42 C43 C44 1.1(5) . . . . ?
C47 C42 C43 C44 -179.1(3) . . . . ?
C42 C43 C44 C45 1.5(5) . . . . ?
C43 C44 C45 C46 -1.7(5) . . . . ?
C44 C45 C46 C41 -0.6(5) . . . . ?
C44 C45 C46 C50 -178.1(3) . . . . ?
C42 C41 C46 C45 3.3(4) . . . . ?
N4 C41 C46 C45 -170.7(3) . . . . ?
C42 C41 C46 C50 -179.3(3) . . . . ?
N4 C41 C46 C50 6.8(4) . . . . ?
C43 C42 C47 C49 -20.2(4) . . . . ?
C41 C42 C47 C49 159.6(3) . . . . ?
C43 C42 C47 C48 103.4(3) . . . . ?
C41 C42 C47 C48 -76.8(4) . . . . ?
C45 C46 C50 C51 -48.7(4) . . . . ?
C41 C46 C50 C51 133.9(3) . . . . ?
C45 C46 C50 C52 74.1(4) . . . . ?
C41 C46 C50 C52 -103.3(3) . . . . ?
C59 C54 C55 C56 1.4(4) . . . . ?
N5 C54 C55 C56 179.3(2) . . . . ?
C59 C54 C55 C60 -180.0(3) . . . . ?
N5 C54 C55 C60 -2.0(4) . . . . ?
C54 C55 C56 C57 -0.5(4) . . . . ?
C60 C55 C56 C57 -179.1(3) . . . . ?
C55 C56 C57 C58 -0.2(5) . . . . ?
C56 C57 C58 C59 -0.1(5) . . . . ?
C57 C58 C59 C54 0.9(4) . . . . ?
C57 C58 C59 C63 -178.7(3) . . . . ?
C55 C54 C59 C58 -1.6(4) . . . . ?
N5 C54 C59 C58 -179.5(2) . . . . ?
C55 C54 C59 C63 178.0(3) . . . . ?
N5 C54 C59 C63 0.1(4) . . . . ?
C54 C55 C60 C61 147.3(3) . . . . ?
C56 C55 C60 C61 -34.1(4) . . . . ?
C54 C55 C60 C62 -88.9(3) . . . . ?
C56 C55 C60 C62 89.8(3) . . . . ?
C58 C59 C63 C64 -64.6(4) . . . . ?
C54 C59 C63 C64 115.7(3) . . . . ?
C58 C59 C63 C65 59.1(4) . . . . ?
C54 C59 C63 C65 -120.5(3) . . . . ?
C72 C67 C68 C69 -2.0(4) . . . . ?
N6 C67 C68 C69 -175.5(3) . . . . ?
C72 C67 C68 C73 -179.7(3) . . . . ?
N6 C67 C68 C73 6.8(4) . . . . ?
C67 C68 C69 C70 2.1(5) . . . . ?
C73 C68 C69 C70 179.8(3) . . . . ?
C68 C69 C70 C71 -1.6(5) . . . . ?
C69 C70 C71 C72 0.7(6) . . . . ?
C68 C67 C72 C71 1.2(4) . . . . ?
N6 C67 C72 C71 174.6(3) . . . . ?
C68 C67 C72 C76 -178.9(3) . . . . ?
N6 C67 C72 C76 -5.6(4) . . . . ?
C70 C71 C72 C67 -0.6(5) . . . . ?
C70 C71 C72 C76 179.6(3) . . . . ?
C69 C68 C73 C74 -86.3(4) . . . . ?
C67 C68 C73 C74 91.3(4) . . . . ?
C69 C68 C73 C75 38.7(4) . . . . ?
C67 C68 C73 C75 -143.7(3) . . . . ?
C67 C72 C76 C78 -97.9(4) . . . . ?
C71 C72 C76 C78 82.0(4) . . . . ?
C67 C72 C76 C77 138.9(3) . . . . ?
C71 C72 C76 C77 -41.2(4) . . . . ?
C84 C79 C80 C81 -5.3(5) . . . . ?
N7 C79 C80 C81 172.6(3) . . . . ?
C84 C79 C80 C85 172.6(3) . . . . ?
N7 C79 C80 C85 -9.6(4) . . . . ?
C79 C80 C81 C82 1.9(5) . . . . ?
C85 C80 C81 C82 -175.9(3) . . . . ?
C80 C81 C82 C83 1.8(6) . . . . ?
C81 C82 C83 C84 -2.4(6) . . . . ?
C82 C83 C84 C79 -0.9(6) . . . . ?
C82 C83 C84 C88 -159.3(6) . . . . ?
C82 C83 C84 C88A 169.0(5) . . . . ?
C80 C79 C84 C83 4.7(5) . . . . ?
N7 C79 C84 C83 -173.1(3) . . . . ?
C80 C79 C84 C88 162.3(5) . . . . ?
N7 C79 C84 C88 -15.5(6) . . . . ?
C80 C79 C84 C88A -165.1(5) . . . . ?
N7 C79 C84 C88A 17.0(6) . . . . ?
C81 C80 C85 C86 -54.6(4) . . . . ?
C79 C80 C85 C86 127.7(3) . . . . ?
C81 C80 C85 C87 68.9(4) . . . . ?
C79 C80 C85 C87 -108.9(3) . . . . ?
C97 C92 C93 C94 0.8(4) . . . . ?
N8 C92 C93 C94 -174.1(3) . . . . ?
C97 C92 C93 C98 -177.3(3) . . . . ?
N8 C92 C93 C98 7.9(4) . . . . ?
C92 C93 C94 C95 0.6(5) . . . . ?
C98 C93 C94 C95 178.7(3) . . . . ?
C93 C94 C95 C96 -1.9(5) . . . . ?
C94 C95 C96 C97 1.8(5) . . . . ?
C95 C96 C97 C92 -0.4(5) . . . . ?
C95 C96 C97 C101 -179.4(3) . . . . ?
C93 C92 C97 C96 -0.9(5) . . . . ?
N8 C92 C97 C96 174.0(3) . . . . ?
C93 C92 C97 C101 178.1(3) . . . . ?
N8 C92 C97 C101 -7.1(4) . . . . ?
C94 C93 C98 C100 41.9(4) . . . . ?
C92 C93 C98 C100 -140.1(3) . . . . ?
C94 C93 C98 C99 -80.0(4) . . . . ?
C92 C93 C98 C99 98.0(3) . . . . ?
C96 C97 C101 C102 60.2(4) . . . . ?
C92 C97 C101 C102 -118.8(3) . . . . ?
C96 C97 C101 C103 -64.2(4) . . . . ?
C92 C97 C101 C103 116.8(3) . . . . ?
O7 C104 C105 C106 -9.5(4) . . . . ?
C104 C105 C106 C107 25.9(4) . . . . ?
C105 C106 C107 O7 -33.1(4) . . . . ?
C114 C109 C110 C111 3.3(5) . . . . ?
N9 C109 C110 C111 -175.9(3) . . . . ?
C114 C109 C110 C115 -176.2(3) . . . . ?
N9 C109 C110 C115 4.7(5) . . . . ?
C109 C110 C111 C112 -0.1(5) . . . . ?
C115 C110 C111 C112 179.4(3) . . . . ?
C110 C111 C112 C113 -2.7(6) . . . . ?
C111 C112 C113 C114 2.4(7) . . . . ?
C110 C109 C114 C113 -3.5(5) . . . . ?
N9 C109 C114 C113 175.7(3) . . . . ?
C110 C109 C114 C118 177.1(4) . . . . ?
N9 C109 C114 C118 -3.8(5) . . . . ?
C112 C113 C114 C109 0.6(6) . . . . ?
C112 C113 C114 C118 -180.0(4) . . . . ?
C109 C110 C115 C117 135.7(4) . . . . ?
C111 C110 C115 C117 -43.7(5) . . . . ?
C109 C110 C115 C116 -99.0(4) . . . . ?
C111 C110 C115 C116 81.6(4) . . . . ?
C109 C114 C118 C120 112.4(5) . . . . ?
C113 C114 C118 C120 -67.0(5) . . . . ?
C109 C114 C118 C119 -120.4(5) . . . . ?
C113 C114 C118 C119 60.2(6) . . . . ?
C127 C122 C123 C124 -3.9(4) . . . . ?
N10 C122 C123 C124 -179.9(3) . . . . ?
C127 C122 C123 C128 178.7(3) . . . . ?
N10 C122 C123 C128 2.7(4) . . . . ?
C122 C123 C124 C125 2.1(5) . . . . ?
C128 C123 C124 C125 179.4(3) . . . . ?
C123 C124 C125 C126 0.2(5) . . . . ?
C124 C125 C126 C127 -0.8(5) . . . . ?
C125 C126 C127 C122 -1.0(5) . . . . ?
C125 C126 C127 C131 176.8(3) . . . . ?
C123 C122 C127 C126 3.3(5) . . . . ?
N10 C122 C127 C126 179.2(3) . . . . ?
C123 C122 C127 C131 -174.4(3) . . . . ?
N10 C122 C127 C131 1.5(5) . . . . ?
C124 C123 C128 C130 39.4(4) . . . . ?
C122 C123 C128 C130 -143.3(3) . . . . ?
C124 C123 C128 C129 -85.1(4) . . . . ?
C122 C123 C128 C129 92.2(3) . . . . ?
C126 C127 C131 C132 63.5(4) . . . . ?
C122 C127 C131 C132 -118.9(4) . . . . ?
C126 C127 C131 C133 -60.7(5) . . . . ?
C122 C127 C131 C133 117.0(4) . . . . ?
C140 C135 C136 C137 1.2(4) . . . . ?
N11 C135 C136 C137 178.6(2) . . . . ?
C140 C135 C136 C141 177.8(3) . . . . ?
N11 C135 C136 C141 -4.8(4) . . . . ?
C135 C136 C137 C138 -0.6(4) . . . . ?
C141 C136 C137 C138 -177.2(3) . . . . ?
C136 C137 C138 C139 0.0(5) . . . . ?
C137 C138 C139 C140 0.0(5) . . . . ?
C136 C135 C140 C139 -1.2(4) . . . . ?
N11 C135 C140 C139 -178.6(2) . . . . ?
C136 C135 C140 C144 179.8(3) . . . . ?
N11 C135 C140 C144 2.5(4) . . . . ?
C138 C139 C140 C135 0.6(4) . . . . ?
C138 C139 C140 C144 179.6(3) . . . . ?
C137 C136 C141 C142 92.8(3) . . . . ?
C135 C136 C141 C142 -83.6(4) . . . . ?
C137 C136 C141 C143 -31.8(4) . . . . ?
C135 C136 C141 C143 151.7(3) . . . . ?
C135 C140 C144 C145 118.6(3) . . . . ?
C139 C140 C144 C145 -60.3(4) . . . . ?
C135 C140 C144 C146 -116.1(3) . . . . ?
C139 C140 C144 C146 64.9(4) . . . . ?
C153 C148 C149 C150 -2.0(4) . . . . ?
N12 C148 C149 C150 172.1(3) . . . . ?
C153 C148 C149 C154 175.5(3) . . . . ?
N12 C148 C149 C154 -10.3(4) . . . . ?
C148 C149 C150 C151 1.5(5) . . . . ?
C154 C149 C150 C151 -176.1(3) . . . . ?
C149 C150 C151 C152 0.3(6) . . . . ?
C150 C151 C152 C153 -1.7(6) . . . . ?
C151 C152 C153 C148 1.2(5) . . . . ?
C151 C152 C153 C157 177.0(3) . . . . ?
C149 C148 C153 C152 0.7(4) . . . . ?
N12 C148 C153 C152 -173.7(3) . . . . ?
C149 C148 C153 C157 -175.2(3) . . . . ?
N12 C148 C153 C157 10.4(4) . . . . ?
C148 C149 C154 C155 136.1(3) . . . . ?
C150 C149 C154 C155 -46.3(4) . . . . ?
C148 C149 C154 C156 -100.6(4) . . . . ?
C150 C149 C154 C156 77.0(4) . . . . ?
C152 C153 C157 C158 34.4(4) . . . . ?
C148 C153 C157 C158 -149.8(3) . . . . ?
C152 C153 C157 C159 -89.9(3) . . . . ?
C148 C153 C157 C159 85.9(3) . . . . ?
C166 C161 C162 C163 1.6(4) . . . . ?
N13 C161 C162 C163 -177.6(3) . . . . ?
C166 C161 C162 C167 -179.8(3) . . . . ?
N13 C161 C162 C167 0.9(4) . . . . ?
C161 C162 C163 C164 0.3(5) . . . . ?
C167 C162 C163 C164 -178.3(3) . . . . ?
C162 C163 C164 C165 -1.0(5) . . . . ?
C163 C164 C165 C166 -0.1(5) . . . . ?
C164 C165 C166 C161 1.9(5) . . . . ?
C164 C165 C166 C170 -177.7(3) . . . . ?
C162 C161 C166 C165 -2.7(4) . . . . ?
N13 C161 C166 C165 176.5(3) . . . . ?
C162 C161 C166 C170 176.9(3) . . . . ?
N13 C161 C166 C170 -3.8(4) . . . . ?
C163 C162 C167 C168 -33.5(4) . . . . ?
C161 C162 C167 C168 148.0(3) . . . . ?
C163 C162 C167 C169 90.6(4) . . . . ?
C161 C162 C167 C169 -87.9(4) . . . . ?
C165 C166 C170 C172 -61.3(4) . . . . ?
C161 C166 C170 C172 119.1(3) . . . . ?
C165 C166 C170 C171 63.4(4) . . . . ?
C161 C166 C170 C171 -116.2(3) . . . . ?
C180 C175 C176 C177 3.6(4) . . . . ?
N14 C175 C176 C177 179.6(3) . . . . ?
C180 C175 C176 C181 -173.8(3) . . . . ?
N14 C175 C176 C181 2.2(4) . . . . ?
C175 C176 C177 C178 -0.7(4) . . . . ?
C181 C176 C177 C178 176.8(3) . . . . ?
C176 C177 C178 C179 -1.9(5) . . . . ?
C177 C178 C179 C180 1.7(5) . . . . ?
C178 C179 C180 C175 1.1(5) . . . . ?
C178 C179 C180 C184 179.5(3) . . . . ?
C176 C175 C180 C179 -3.8(4) . . . . ?
N14 C175 C180 C179 -179.9(3) . . . . ?
C176 C175 C180 C184 177.9(3) . . . . ?
N14 C175 C180 C184 1.7(4) . . . . ?
C177 C176 C181 C182 -64.4(5) . . . . ?
C175 C176 C181 C182 113.0(4) . . . . ?
C177 C176 C181 C183 60.0(4) . . . . ?
C175 C176 C181 C183 -122.6(4) . . . . ?
C179 C180 C184 C185 -78.3(4) . . . . ?
C175 C180 C184 C185 100.0(3) . . . . ?
C179 C180 C184 C186 44.4(4) . . . . ?
C175 C180 C184 C186 -137.3(3) . . . . ?
C192 C187 C188 C189 -2.9(4) . . . . ?
N15 C187 C188 C189 175.3(3) . . . . ?
C192 C187 C188 C193 174.9(3) . . . . ?
N15 C187 C188 C193 -6.9(4) . . . . ?
C187 C188 C189 C190 1.9(5) . . . . ?
C193 C188 C189 C190 -176.0(3) . . . . ?
C188 C189 C190 C191 1.5(5) . . . . ?
C189 C190 C191 C192 -3.9(5) . . . . ?
C190 C191 C192 C187 2.8(5) . . . . ?
C190 C191 C192 C196 -176.1(3) . . . . ?
C188 C187 C192 C191 0.6(4) . . . . ?
N15 C187 C192 C191 -177.6(3) . . . . ?
C188 C187 C192 C196 179.5(3) . . . . ?
N15 C187 C192 C196 1.2(4) . . . . ?
C189 C188 C193 C195 -46.5(4) . . . . ?
C187 C188 C193 C195 135.7(3) . . . . ?
C189 C188 C193 C194 76.5(4) . . . . ?
C187 C188 C193 C194 -101.2(3) . . . . ?
C191 C192 C196 C197 -66.0(4) . . . . ?
C187 C192 C196 C197 115.2(4) . . . . ?
C191 C192 C196 C198 57.8(4) . . . . ?
C187 C192 C196 C198 -121.1(3) . . . . ?
C205 C200 C201 C202 0.2(4) . . . . ?
N16 C200 C201 C202 -176.9(3) . . . . ?
C205 C200 C201 C206 -179.0(3) . . . . ?
N16 C200 C201 C206 3.9(4) . . . . ?
C200 C201 C202 C203 0.4(4) . . . . ?
C206 C201 C202 C203 179.6(3) . . . . ?
C201 C202 C203 C204 -0.6(5) . . . . ?
C202 C203 C204 C205 0.1(5) . . . . ?
C203 C204 C205 C200 0.5(5) . . . . ?
C203 C204 C205 C209 -175.4(3) . . . . ?
C201 C200 C205 C204 -0.6(4) . . . . ?
N16 C200 C205 C204 176.5(3) . . . . ?
C201 C200 C205 C209 175.1(3) . . . . ?
N16 C200 C205 C209 -7.8(4) . . . . ?
C202 C201 C206 C207 -70.2(4) . . . . ?
C200 C201 C206 C207 109.0(3) . . . . ?
C202 C201 C206 C208 52.0(4) . . . . ?
C200 C201 C206 C208 -128.8(3) . . . . ?
C204 C205 C209 C210 -55.6(4) . . . . ?
C200 C205 C209 C210 128.7(3) . . . . ?
C204 C205 C209 C211 68.2(4) . . . . ?
C200 C205 C209 C211 -107.5(3) . . . . ?
O14 C213 C214 C215 -38.0(3) . . . . ?
C213 C214 C215 C216 36.2(4) . . . . ?
C214 C215 C216 O14 -21.3(4) . . . . ?
C223 C218 C219 C220 -1.1(6) . . . . ?
C217 C218 C219 C220 179.0(4) . . . . ?
C218 C219 C220 C221 1.6(7) . . . . ?
C219 C220 C221 C222 -1.2(7) . . . . ?
C220 C221 C222 C223 0.4(6) . . . . ?
C221 C222 C223 C218 0.1(6) . . . . ?
C219 C218 C223 C222 0.2(6) . . . . ?
C217 C218 C223 C222 -179.9(4) . . . . ?
N2 C14 N1 C1 175.1(3) . . . . ?
N2 C14 N1 C2 -2.8(4) . . . . ?
O2 C1 N1 C14 -176.2(2) . . . . ?
O1 C1 N1 C14 4.1(4) . . . . ?
O2 C1 N1 C2 1.7(4) . . . . ?
O1 C1 N1 C2 -178.0(2) . . . . ?
C3 C2 N1 C14 89.1(3) . . . . ?
C7 C2 N1 C14 -91.4(3) . . . . ?
C3 C2 N1 C1 -88.8(3) . . . . ?
C7 C2 N1 C1 90.7(3) . . . . ?
N1 C14 N2 C15 178.9(2) . . . . ?
C20 C15 N2 C14 -109.7(3) . . . . ?
C16 C15 N2 C14 75.8(4) . . . . ?
N4 C40 N3 C27 173.4(2) . . . . ?
N4 C40 N3 C28 -3.8(4) . . . . ?
O4 C27 N3 C40 176.3(2) . . . . ?
O3 C27 N3 C40 -4.2(4) . . . . ?
O4 C27 N3 C28 -6.5(4) . . . . ?
O3 C27 N3 C28 172.9(2) . . . . ?
C33 C28 N3 C40 -94.4(3) . . . . ?
C29 C28 N3 C40 87.3(3) . . . . ?
C33 C28 N3 C27 88.4(3) . . . . ?
C29 C28 N3 C27 -89.8(3) . . . . ?
N3 C40 N4 C41 179.3(2) . . . . ?
C46 C41 N4 C40 -85.9(3) . . . . ?
C42 C41 N4 C40 100.1(3) . . . . ?
O5 C53 N5 C66 -178.8(2) . . . . ?
O6 C53 N5 C66 0.4(4) . . . . ?
O5 C53 N5 C54 -1.9(4) . . . . ?
O6 C53 N5 C54 177.3(2) . . . . ?
N6 C66 N5 C53 173.6(3) . . . . ?
N6 C66 N5 C54 -3.4(4) . . . . ?
C55 C54 N5 C53 100.1(3) . . . . ?
C59 C54 N5 C53 -81.9(3) . . . . ?
C55 C54 N5 C66 -83.0(3) . . . . ?
C59 C54 N5 C66 95.0(3) . . . . ?
N5 C66 N6 C67 179.2(3) . . . . ?
C72 C67 N6 C66 80.0(4) . . . . ?
C68 C67 N6 C66 -106.4(3) . . . . ?
N8 C91 N7 C79 -175.0(3) . . . . ?
N8 C91 N7 Fe1 13.9(4) . . . . ?
C80 C79 N7 C91 -78.4(3) . . . . ?
C84 C79 N7 C91 99.4(3) . . . . ?
C80 C79 N7 Fe1 93.7(3) . . . . ?
C84 C79 N7 Fe1 -88.5(3) . . . . ?
N7 C91 N8 C92 -179.3(3) . . . . ?
N7 C91 N8 Fe2 6.0(4) . . . . ?
C97 C92 N8 C91 100.2(3) . . . . ?
C93 C92 N8 C91 -84.9(3) . . . . ?
C97 C92 N8 Fe2 -84.2(3) . . . . ?
C93 C92 N8 Fe2 90.7(3) . . . . ?
N10 C121 N9 C108 173.0(3) . . . . ?
N10 C121 N9 C109 -4.8(5) . . . . ?
O8 C108 N9 C121 -175.4(3) . . . . ?
O9 C108 N9 C121 4.5(4) . . . . ?
O8 C108 N9 C109 2.4(4) . . . . ?
O9 C108 N9 C109 -177.7(3) . . . . ?
C110 C109 N9 C121 -90.9(4) . . . . ?
C114 C109 N9 C121 89.9(4) . . . . ?
C110 C109 N9 C108 91.3(3) . . . . ?
C114 C109 N9 C108 -87.9(4) . . . . ?
N9 C121 N10 C122 -179.9(3) . . . . ?
C127 C122 N10 C121 72.5(4) . . . . ?
C123 C122 N10 C121 -111.5(3) . . . . ?
O10 C134 N11 C147 -175.7(2) . . . . ?
O11 C134 N11 C147 2.7(4) . . . . ?
O10 C134 N11 C135 -4.9(4) . . . . ?
O11 C134 N11 C135 173.5(2) . . . . ?
N12 C147 N11 C134 168.2(3) . . . . ?
N12 C147 N11 C135 -2.8(4) . . . . ?
C140 C135 N11 C134 -76.4(3) . . . . ?
C136 C135 N11 C134 106.2(3) . . . . ?
C140 C135 N11 C147 94.3(3) . . . . ?
C136 C135 N11 C147 -83.1(3) . . . . ?
N11 C147 N12 C148 -177.0(2) . . . . ?
C149 C148 N12 C147 71.3(4) . . . . ?
C153 C148 N12 C147 -114.3(3) . . . . ?
O12 C160 N13 C174 3.6(4) . . . . ?
O13 C160 N13 C174 -175.9(2) . . . . ?
O12 C160 N13 C161 177.2(2) . . . . ?
O13 C160 N13 C161 -2.2(3) . . . . ?
N14 C174 N13 C160 177.3(2) . . . . ?
N14 C174 N13 C161 3.6(4) . . . . ?
C166 C161 N13 C160 -77.2(3) . . . . ?
C162 C161 N13 C160 102.0(3) . . . . ?
C166 C161 N13 C174 96.5(3) . . . . ?
C162 C161 N13 C174 -84.3(3) . . . . ?
N13 C174 N14 C175 -178.6(2) . . . . ?
C180 C175 N14 C174 -116.5(3) . . . . ?
C176 C175 N14 C174 67.3(4) . . . . ?
N16 C199 N15 C187 -172.7(3) . . . . ?
N16 C199 N15 Fe3 12.5(4) . . . . ?
C188 C187 N15 C199 -78.8(3) . . . . ?
C192 C187 N15 C199 99.5(3) . . . . ?
C188 C187 N15 Fe3 96.7(3) . . . . ?
C192 C187 N15 Fe3 -85.0(3) . . . . ?
N15 C199 N16 C200 -175.0(3) . . . . ?
N15 C199 N16 Fe4 9.3(4) . . . . ?
C201 C200 N16 C199 -85.7(3) . . . . ?
C205 C200 N16 C199 97.1(3) . . . . ?
C201 C200 N16 Fe4 90.6(3) . . . . ?
C205 C200 N16 Fe4 -86.5(3) . . . . ?
O2 C1 O1 Fe1 -5.6(3) . . . . ?
N1 C1 O1 Fe1 174.2(2) . . . . ?
O1 C1 O2 Fe1 5.1(3) . . . . ?
N1 C1 O2 Fe1 -174.7(2) . . . . ?
O4 C27 O3 Fe1 -10.1(4) . . . . ?
N3 C27 O3 Fe1 170.53(16) . . . . ?
O3 C27 O4 Fe2 20.1(4) . . . . ?
N3 C27 O4 Fe2 -160.52(18) . . . . ?
O6 C53 O5 Fe1 72.2(6) . . . . ?
N5 C53 O5 Fe1 -108.7(5) . . . . ?
O5 C53 O6 Fe2 -5.5(3) . . . . ?
N5 C53 O6 Fe2 175.4(2) . . . . ?
C106 C107 O7 C104 28.7(4) . . . . ?
C106 C107 O7 Fe2 -170.5(2) . . . . ?
C105 C104 O7 C107 -11.9(4) . . . . ?
C105 C104 O7 Fe2 -171.6(2) . . . . ?
O9 C108 O8 Fe3 4.5(3) . . . . ?
N9 C108 O8 Fe3 -175.6(3) . . . . ?
O8 C108 O9 Fe3 -4.9(3) . . . . ?
N9 C108 O9 Fe3 175.2(2) . . . . ?
O11 C134 O10 Fe3 71.9(6) . . . . ?
N11 C134 O10 Fe3 -109.8(5) . . . . ?
O10 C134 O11 Fe4 -7.5(3) . . . . ?
N11 C134 O11 Fe4 174.1(2) . . . . ?
O13 C160 O12 Fe3 -11.5(4) . . . . ?
N13 C160 O12 Fe3 169.06(16) . . . . ?
O12 C160 O13 Fe4 29.0(4) . . . . ?
N13 C160 O13 Fe4 -151.55(18) . . . . ?
C214 C213 O14 C216 25.7(3) . . . . ?
C214 C213 O14 Fe4 -122.0(2) . . . . ?
C215 C216 O14 C213 -2.4(4) . . . . ?
C215 C216 O14 Fe4 146.6(2) . . . . ?
C83 C84 C88 C90 19.4(11) . . . . ?
C79 C84 C88 C90 -138.3(7) . . . . ?
C83 C84 C88 C89 -95.0(6) . . . . ?
C79 C84 C88 C89 107.3(6) . . . . ?
C83 C84 C88A C90A 70.3(7) . . . . ?
C79 C84 C88A C90A -120.0(5) . . . . ?
C83 C84 C88A C89A -47.8(8) . . . . ?
C79 C84 C88A C89A 121.9(6) . . . . ?

loop_
_smtbx_masks_void_nr
_smtbx_masks_void_average_x
_smtbx_masks_void_average_y
_smtbx_masks_void_average_z
_smtbx_masks_void_volume
_smtbx_masks_void_count_electrons
_smtbx_masks_void_content
1 0.342 0.059 0.540 261.9 51.7 '1 C6H14'
2 -0.896 0.133 0.936 610.6 78.8 '1.5 C6H14'
3 -0.237 0.367 0.436 610.6 79.3 '1.5 C6H14'
4 -0.158 0.441 0.040 261.9 51.5 '1 C6H14'
5 0.158 0.559 -0.040 261.9 51.0 '1 C6H14'
6 -0.929 0.633 0.564 610.6 79.4 '1.5 C6H14'
7 0.380 0.867 0.064 610.6 80.0 '1.5 C6H14'
8 -0.342 0.941 0.460 261.9 50.8 '1 C6H14'
